data_4333618
loop_
_publ_author_name
'Guibo Zhu'
'Yurii V. Geletii'
'Jie Song'
'Chongchao Zhao'
'Elliot N. Glass'
'John Bacsa'
'Craig L. Hill'

_publ_section_title
;
 Di- and Tri-Cobalt Silicotungstates: Synthesis, Characterization, and
 Stability Studies
;
_journal_name_full 'Inorganic Chemistry'
_journal_page_first 1018
_journal_page_last 1024
_journal_paper_doi 10.1021/ic302279m
_journal_volume 52
_journal_year 2013
_chemical_formula_moiety 'Co2 H12 Na3 O72 Si2 W18, K5, Na4, (H2O)37'
_chemical_formula_sum 'Co2 H86 K5 Na7 O109 Si2 W18'
_chemical_formula_weight 5670.37
_chemical_name_systematic
; 
 ? 
;
_space_group_IT_number 2
_symmetry_cell_setting triclinic
_symmetry_space_group_name_Hall '-P 1'
_symmetry_space_group_name_H-M 'P -1'
_atom_sites_solution_hydrogens none
_atom_sites_solution_primary direct
_atom_sites_solution_secondary difmap
_audit_creation_method SHELXL-97
_cell_angle_alpha 69.166(5)
_cell_angle_beta 87.147(6)
_cell_angle_gamma 81.561(6)
_cell_formula_units_Z 2
_cell_length_a 12.846(5)
_cell_length_b 18.671(7)
_cell_length_c 20.889(7)
_cell_measurement_reflns_used 9788
_cell_measurement_temperature 173(2)
_cell_measurement_theta_max 31.70
_cell_measurement_theta_min 2.17
_cell_volume 4632(3)
_computing_cell_refinement 'Bruker SMART'
_computing_data_collection 'Bruker SMART'
_computing_data_reduction 'Bruker SAINT'
_computing_molecular_graphics 'Bruker SHELXTL'
_computing_publication_material 'Bruker SHELXTL'
_computing_structure_refinement 'SHELXL-97 (Sheldrick, 1997)'
_computing_structure_solution 'SHELXS-97 (Sheldrick, 1990)'
_diffrn_ambient_temperature 173(2)
_diffrn_measured_fraction_theta_full 0.993
_diffrn_measured_fraction_theta_max 0.993
_diffrn_measurement_device_type 'CCD area detector'
_diffrn_measurement_method 'phi and omega scans'
_diffrn_radiation_monochromator graphite
_diffrn_radiation_source 'fine-focus sealed tube'
_diffrn_radiation_type MoK\a
_diffrn_radiation_wavelength 0.71073
_diffrn_reflns_av_R_equivalents 0.0616
_diffrn_reflns_av_sigmaI/netI 0.0609
_diffrn_reflns_limit_h_max 18
_diffrn_reflns_limit_h_min -18
_diffrn_reflns_limit_k_max 26
_diffrn_reflns_limit_k_min -26
_diffrn_reflns_limit_l_max 29
_diffrn_reflns_limit_l_min -29
_diffrn_reflns_number 94080
_diffrn_reflns_theta_full 30.51
_diffrn_reflns_theta_max 30.51
_diffrn_reflns_theta_min 1.83
_exptl_absorpt_coefficient_mu 22.988
_exptl_absorpt_correction_T_max 0.1690
_exptl_absorpt_correction_T_min 0.1115
_exptl_absorpt_correction_type multi-scan
_exptl_absorpt_process_details sadabs
_exptl_crystal_colour pink
_exptl_crystal_density_diffrn 3.760
_exptl_crystal_description block
_exptl_crystal_F_000 4576
_exptl_crystal_size_max 0.17
_exptl_crystal_size_mid 0.15
_exptl_crystal_size_min 0.12
_refine_diff_density_max 12.199
_refine_diff_density_min -7.053
_refine_diff_density_rms 0.520
_refine_ls_extinction_method none
_refine_ls_goodness_of_fit_ref 1.043
_refine_ls_hydrogen_treatment undef
_refine_ls_matrix_type full
_refine_ls_number_parameters 1052
_refine_ls_number_reflns 28073
_refine_ls_number_restraints 0
_refine_ls_restrained_S_all 1.043
_refine_ls_R_factor_all 0.0681
_refine_ls_R_factor_gt 0.0524
_refine_ls_shift/su_max 0.002
_refine_ls_shift/su_mean 0.000
_refine_ls_structure_factor_coef Fsqd
_refine_ls_weighting_details 'calc w=1/[\s^2^(Fo^2^)+(0.0699P)^2^+142.5901P] where P=(Fo^2^+2Fc^2^)/3'
_refine_ls_weighting_scheme calc
_refine_ls_wR_factor_gt 0.1430
_refine_ls_wR_factor_ref 0.1520
_reflns_number_gt 22316
_reflns_number_total 28073
_reflns_threshold_expression >2sigma(I)
_cod_data_source_file ic302279m_si_002_1.cif
_cod_data_source_block Co2Na3Si2W18
_cod_database_code 4333618

loop_
_symmetry_equiv_pos_as_xyz
'x, y, z'
'-x, -y, -z'

loop_
_atom_site_label
_atom_site_type_symbol
_atom_site_fract_x
_atom_site_fract_y
_atom_site_fract_z
_atom_site_U_iso_or_equiv
_atom_site_adp_type
_atom_site_occupancy
_atom_site_symmetry_multiplicity
_atom_site_calc_flag
_atom_site_refinement_flags
_atom_site_disorder_group
Co1 Co 0.63125(19) 0.77053(13) 0.14408(11) 0.0350(5) Uani 1 1 d . .
Co2 Co 0.6115(3) 0.8028(2) 0.35562(15) 0.0573(7) Uani 1 1 d . .
K1 K 0.0661(4) 0.7895(2) 0.95454(18) 0.0456(10) Uani 1 1 d . .
K2 K 0.2583(3) 0.9986(3) 0.4810(2) 0.0465(9) Uani 1 1 d . .
K3 K 0.8758(5) 0.7514(3) 0.8436(3) 0.0616(12) Uani 1 1 d . .
K4 K 0.0172(15) 0.6589(11) 0.5295(9) 0.047(4) Uiso 0.25 1 d P 1
K4A K 0.0487(5) 0.6947(3) 0.5427(2) 0.0487(14) Uani 0.75 1 d P 2
K5 K 0.7301(9) 0.8477(8) 0.7927(6) 0.074(3) Uani 0.50 1 d P 1
K5A K 0.8006(9) 0.6480(6) 0.8343(6) 0.066(3) Uani 0.50 1 d P 2
Na1 Na 0.6215(6) 0.6617(4) 0.3246(4) 0.0406(16) Uani 1 1 d . .
Na2 Na 0.8320(5) 0.7665(4) 0.2528(3) 0.0310(13) Uani 1 1 d . .
Na3 Na 0.6161(7) 0.9152(5) 0.1777(5) 0.056(2) Uani 1 1 d . .
Na4 Na 0.3739(5) 0.6721(4) -0.0249(4) 0.0437(17) Uani 1 1 d . .
Na5 Na 0.8787(5) 0.7789(3) 0.6504(3) 0.0265(12) Uani 1 1 d . .
Na6 Na 0.0000 0.0000 0.0000 0.035(2) Uani 1 2 d S .
Na7 Na 0.2476(5) 0.8289(4) 0.0828(3) 0.0316(13) Uani 1 1 d . .
Na8 Na 0.7395(9) 0.5548(6) 0.9678(6) 0.027(2) Uani 0.50 1 d P .
O1 O 1.0639(8) 0.3588(5) 0.3324(5) 0.0212(18) Uani 1 1 d . .
O2 O 1.0503(7) 0.4613(5) 0.1953(4) 0.0139(15) Uani 1 1 d . .
O3 O 1.0723(7) 0.5239(5) 0.0528(4) 0.0199(18) Uani 1 1 d . .
O4 O 0.8915(7) 0.4604(5) 0.1159(4) 0.0175(17) Uani 1 1 d . .
O5 O 0.7351(9) 0.3630(6) 0.1692(5) 0.030(2) Uani 1 1 d . .
O6 O 0.8913(8) 0.3833(5) 0.2484(5) 0.0224(19) Uani 1 1 d . .
O7 O 0.8775(7) 0.4475(5) 0.3460(4) 0.0185(17) Uani 1 1 d . .
O8 O 1.0348(7) 0.5229(4) 0.2916(4) 0.0156(16) Uani 1 1 d . .
O9 O 1.0366(7) 0.6131(5) 0.1384(4) 0.0145(16) Uani 1 1 d . .
O10 O 0.8829(7) 0.6175(5) 0.0599(4) 0.0159(16) Uani 1 1 d . .
O11 O 0.6939(7) 0.5261(5) 0.1239(5) 0.0209(18) Uani 1 1 d . .
O12 O 0.8655(6) 0.5317(4) 0.2028(4) 0.0120(15) Uani 1 1 d . .
O13 O 0.4954(8) 0.5991(6) 0.0687(5) 0.027(2) Uani 1 1 d . .
O14 O 0.5605(7) 0.5734(6) 0.2029(5) 0.0239(19) Uani 1 1 d . .
O15 O 0.4947(9) 0.4524(7) 0.3161(6) 0.039(3) Uani 1 1 d . .
O16 O 0.6688(8) 0.4638(6) 0.3809(5) 0.028(2) Uani 1 1 d . .
O17 O 0.8214(9) 0.4463(6) 0.4746(5) 0.031(2) Uani 1 1 d . .
O18 O 0.8985(8) 0.5725(5) 0.3702(4) 0.0218(19) Uani 1 1 d . .
O19 O 1.1137(9) 0.5845(6) 0.3748(5) 0.029(2) Uani 1 1 d . .
O20 O 1.0887(7) 0.6660(5) 0.2350(4) 0.0172(17) Uani 1 1 d . .
O21 O 1.1168(7) 0.7492(5) 0.0975(5) 0.0219(18) Uani 1 1 d . .
O22 O 0.9045(7) 0.7415(5) 0.0847(4) 0.0163(16) Uani 1 1 d . .
O23 O 0.8279(8) 0.7589(5) -0.0452(4) 0.0209(18) Uani 1 1 d . .
O24 O 0.6925(8) 0.4473(5) 0.2580(5) 0.0222(19) Uani 1 1 d . .
O25 O 0.6787(7) 0.6685(5) 0.0289(5) 0.0207(18) Uani 1 1 d . .
O26 O 0.7321(7) 0.6606(5) 0.1499(4) 0.0160(16) Uani 1 1 d . .
O27 O 0.8917(7) 0.6573(5) 0.2284(4) 0.0150(16) Uani 1 1 d . .
O28 O 0.7303(7) 0.5792(6) 0.2851(4) 0.0196(18) Uani 1 1 d . .
O29 O 0.5229(9) 0.5925(7) 0.3236(6) 0.036(3) Uani 1 1 d . .
O30 O 0.7033(9) 0.5867(7) 0.4162(6) 0.036(3) Uani 1 1 d . .
O31 O 0.9639(8) 0.7107(5) 0.3269(4) 0.0202(19) Uani 1 1 d . .
O32 O 0.9638(8) 0.8004(5) 0.1754(4) 0.0178(17) Uani 1 1 d . .
O33 O 0.7471(6) 0.8192(4) 0.1763(4) 0.0086(13) Uani 1 1 d . .
O34 O 0.7511(8) 0.7369(6) 0.3225(5) 0.030 Uiso 1 1 d . .
O35 O 0.7065(7) 0.8028(5) 0.0480(5) 0.0227(19) Uani 1 1 d . .
O36 O 0.5319(7) 0.7177(6) 0.1096(5) 0.0238(19) Uani 1 1 d . .
O37 O 0.5716(12) 0.7364(9) 0.2393(7) 0.057(4) Uani 1 1 d . .
O38 O 0.5252(14) 0.7165(11) 0.3896(11) 0.080(6) Uani 1 1 d . .
O39 O 0.5339(14) 0.8771(10) 0.1180(10) 0.076(5) Uani 1 1 d . .
O40 O 0.555(3) 0.8546(19) 0.2653(17) 0.044(7) Uiso 0.40 1 d P 1
O40A O 0.4706(18) 0.8638(13) 0.2647(11) 0.044(5) Uiso 0.60 1 d P 2
O41 O 0.5172(8) 0.8739(7) 0.3897(5) 0.033(2) Uani 1 1 d . .
O42 O 0.6999(9) 0.7557(7) 0.4515(5) 0.031(2) Uani 1 1 d . .
O43 O 0.7247(7) 0.9760(5) 0.2153(4) 0.0143(15) Uani 1 1 d . .
O44 O 0.8878(7) 0.8675(5) 0.2726(4) 0.0141(15) Uani 1 1 d . .
O45 O 0.7263(7) 0.8933(5) 0.3504(4) 0.0181(17) Uani 1 1 d . .
O46 O 0.8550(7) 0.9979(5) 0.2990(4) 0.0146(16) Uani 1 1 d . .
O47 O 0.4859(8) 1.1485(7) 0.1866(6) 0.033(2) Uani 1 1 d . .
O48 O 0.5568(8) 1.0110(6) 0.2956(5) 0.027(2) Uani 1 1 d . .
O49 O 0.4851(9) 1.0011(8) 0.4265(6) 0.040(3) Uani 1 1 d . .
O50 O 0.6662(8) 0.8939(6) 0.4711(4) 0.024(2) Uani 1 1 d . .
O51 O 0.8200(8) 0.7762(5) 0.5441(4) 0.0235(19) Uani 1 1 d . .
O52 O 0.8974(8) 0.7797(5) 0.4152(4) 0.0191(18) Uani 1 1 d . .
O53 O 1.1121(8) 0.7312(5) 0.4062(5) 0.0237(19) Uani 1 1 d . .
O54 O 1.0864(7) 0.8204(5) 0.2676(4) 0.0151(16) Uani 1 1 d . .
O55 O 1.1111(8) 0.8984(5) 0.1274(5) 0.0206(18) Uani 1 1 d . .
O56 O 0.8962(7) 0.9505(5) 0.1316(4) 0.0154(16) Uani 1 1 d . .
O57 O 0.8199(8) 1.0914(5) 0.0278(4) 0.0211(18) Uani 1 1 d . .
O58 O 0.6988(8) 0.9755(6) 0.0843(5) 0.024(2) Uani 1 1 d . .
O59 O 0.5104(8) 1.0090(6) 0.1716(5) 0.030(2) Uani 1 1 d . .
O60 O 0.6631(7) 1.1051(6) 0.1199(4) 0.0212(18) Uani 1 1 d . .
O61 O 0.8747(7) 0.9082(5) 0.4431(4) 0.0166(17) Uani 1 1 d . .
O62 O 1.0274(7) 0.8832(5) 0.3644(4) 0.0187(17) Uani 1 1 d . .
O63 O 1.0291(7) 0.9745(5) 0.2117(4) 0.0166(16) Uani 1 1 d . .
O64 O 0.8687(7) 1.0786(5) 0.1576(4) 0.0157(16) Uani 1 1 d . .
O65 O 1.0521(7) 1.1336(5) 0.1720(5) 0.0187(17) Uani 1 1 d . .
O66 O 1.0395(7) 1.0321(5) 0.3088(4) 0.0160(16) Uani 1 1 d . .
O67 O 0.8785(7) 1.1420(5) 0.2559(4) 0.0180(17) Uani 1 1 d . .
O68 O 0.6813(7) 1.1162(5) 0.2443(5) 0.0191(17) Uani 1 1 d . .
O69 O 0.7182(9) 1.1896(6) 0.3351(5) 0.030(2) Uani 1 1 d . .
O70 O 0.8779(8) 1.0630(5) 0.3880(5) 0.0216(18) Uani 1 1 d . .
O71 O 1.0612(8) 0.9674(5) 0.4499(4) 0.0208(18) Uani 1 1 d . .
O72 O 0.6805(8) 1.0357(6) 0.3780(5) 0.0241(19) Uani 1 1 d . .
O1W O 0.0097(8) 0.6643(6) 0.9232(5) 0.029(2) Uiso 1 1 d . .
O2W O 0.426(2) 0.6769(15) 0.7235(13) 0.043(6) Uiso 0.50 1 d P .
O3W O 0.489(3) 0.858(2) 0.5698(18) 0.029(7) Uiso 0.30 1 d P .
O4W O 0.2303(16) 0.6978(12) 0.6146(10) 0.025(4) Uiso 0.50 1 d P .
O5W O 0.2496(8) 0.6297(6) 0.4216(5) 0.029(2) Uiso 1 1 d . .
O6W O 0.3642(15) 0.3639(11) 0.5059(10) 0.077(5) Uiso 1 1 d . .
O7W O 0.786(2) 0.0737(16) 0.7093(14) 0.045(6) Uiso 0.50 1 d P .
O8W O 0.420(2) 0.3147(17) 0.4207(15) 0.054(7) Uiso 0.50 1 d P .
O9W O 0.230(2) 0.0435(16) 0.0494(14) 0.049(6) Uiso 0.50 1 d P .
O10W O 0.9870(8) 0.7519(6) 0.7476(5) 0.0233(19) Uiso 1 1 d . .
O11W O 0.7995(9) 0.9018(6) 0.6543(6) 0.031(2) Uiso 1 1 d . .
O12W O 0.7226(10) 0.7253(8) 0.6978(7) 0.043(3) Uiso 1 1 d . .
O13W O 1.0143(9) 0.8326(7) 0.5754(6) 0.035(2) Uiso 1 1 d . .
O14W O 0.7549(10) 0.6514(7) 0.6268(6) 0.040(3) Uiso 1 1 d . .
O15W O 0.3695(9) 0.7784(7) 0.0139(6) 0.035(2) Uiso 1 1 d . .
O16W O 0.230(2) 0.6293(15) 0.0415(13) 0.044(6) Uiso 0.50 1 d P .
O17W O 0.4093(13) 0.5570(10) -0.0471(8) 0.034(3) Uiso 0.70 1 d P .
O18W O 0.5395(11) 0.7054(8) -0.0827(7) 0.046(3) Uiso 1 1 d . .
O19W O 0.2552(10) 0.7528(7) -0.1146(6) 0.042(3) Uiso 1 1 d . .
O20W O 0.335(4) 0.727(3) 0.177(3) 0.040(11) Uiso 0.25 1 d P .
O21W O 0.349(2) 0.9317(16) 0.0693(14) 0.046(6) Uiso 0.50 1 d P .
Si1 Si 0.7968(3) 0.93232(18) 0.28429(15) 0.0122(6) Uani 1 1 d . .
Si2 Si 0.8037(3) 0.60871(17) 0.21722(15) 0.0109(5) Uani 1 1 d . .
W1 W 0.97681(4) 0.43712(3) 0.28330(2) 0.01555(9) Uani 1 1 d . .
W2 W 0.97854(4) 0.53475(3) 0.11294(2) 0.01400(9) Uani 1 1 d . .
W3 W 0.77472(4) 0.44105(3) 0.18517(3) 0.01767(10) Uani 1 1 d . .
W4 W 0.59107(4) 0.62424(3) 0.10968(3) 0.01966(10) Uani 1 1 d . .
W5 W 0.58691(5) 0.51649(4) 0.29809(3) 0.02835(13) Uani 1 1 d . .
W6 W 0.78197(5) 0.51444(3) 0.39494(3) 0.02374(11) Uani 1 1 d . .
W7 W 1.01347(4) 0.61330(3) 0.31616(2) 0.01703(10) Uani 1 1 d . .
W8 W 1.01458(4) 0.71002(3) 0.14938(2) 0.01357(9) Uani 1 1 d . .
W9 W 0.79007(4) 0.72129(3) 0.03904(2) 0.01457(9) Uani 1 1 d . .
W10 W 0.57899(4) 1.06579(3) 0.20147(3) 0.02223(11) Uani 1 1 d . .
W11 W 0.58058(5) 0.95466(4) 0.38980(3) 0.02983(13) Uani 1 1 d . .
W12 W 0.78003(4) 0.82029(3) 0.45989(2) 0.02043(11) Uani 1 1 d . .
W13 W 1.01096(4) 0.79126(3) 0.35317(2) 0.01622(10) Uani 1 1 d . .
W14 W 1.01013(4) 0.88876(3) 0.18675(2) 0.01347(9) Uani 1 1 d . .
W15 W 0.77753(4) 1.03202(3) 0.10663(2) 0.01531(9) Uani 1 1 d . .
W16 W 0.96570(4) 1.07201(3) 0.22100(2) 0.01456(9) Uani 1 1 d . .
W17 W 0.76040(4) 1.10566(3) 0.31756(3) 0.01892(10) Uani 1 1 d . .
W18 W 0.96738(4) 0.97276(3) 0.39099(2) 0.01499(9) Uani 1 1 d . .

loop_
_atom_site_aniso_label
_atom_site_aniso_U_11
_atom_site_aniso_U_22
_atom_site_aniso_U_33
_atom_site_aniso_U_23
_atom_site_aniso_U_13
_atom_site_aniso_U_12
Co1 0.0441(13) 0.0294(11) 0.0309(10) -0.0118(9) -0.0066(9) 0.0016(9)
Co2 0.0652(19) 0.0637(19) 0.0457(15) -0.0191(14) -0.0050(14) -0.0165(16)
K1 0.080(3) 0.0352(19) 0.0222(15) -0.0027(14) -0.0070(17) -0.027(2)
K2 0.042(2) 0.060(3) 0.0370(19) -0.0148(18) -0.0013(16) -0.0124(19)
K3 0.070(3) 0.062(3) 0.058(3) -0.027(2) 0.002(2) -0.012(3)
K4A 0.076(4) 0.036(3) 0.021(2) -0.0021(19) 0.008(2) 0.008(3)
K5 0.061(6) 0.089(9) 0.063(7) -0.015(6) -0.001(5) -0.008(6)
K5A 0.064(6) 0.057(6) 0.083(7) -0.033(6) 0.005(6) -0.012(5)
Na1 0.051(4) 0.036(4) 0.035(3) -0.012(3) -0.006(3) -0.004(3)
Na2 0.034(3) 0.032(3) 0.027(3) -0.010(2) -0.005(2) -0.002(3)
Na3 0.049(5) 0.058(5) 0.065(5) -0.024(4) -0.006(4) -0.009(4)
Na4 0.031(3) 0.035(4) 0.061(5) -0.011(3) -0.013(3) -0.001(3)
Na5 0.034(3) 0.023(3) 0.022(3) -0.008(2) -0.002(2) -0.002(2)
Na6 0.034(5) 0.038(5) 0.025(4) -0.006(4) 0.008(4) 0.007(4)
Na7 0.030(3) 0.036(3) 0.026(3) -0.007(3) -0.001(2) -0.007(3)
Na8 0.029(6) 0.016(5) 0.042(7) -0.022(5) 0.019(5) -0.006(4)
O1 0.031(5) 0.007(4) 0.025(4) -0.004(3) -0.005(4) -0.001(3)
O2 0.017(4) 0.015(4) 0.010(3) -0.005(3) 0.002(3) -0.002(3)
O3 0.021(4) 0.019(4) 0.018(4) -0.007(3) 0.008(3) 0.000(3)
O4 0.024(4) 0.009(4) 0.020(4) -0.007(3) -0.003(3) 0.002(3)
O5 0.046(6) 0.017(5) 0.033(5) -0.010(4) -0.001(5) -0.016(4)
O6 0.032(5) 0.013(4) 0.024(4) -0.007(4) -0.007(4) -0.001(4)
O7 0.026(5) 0.011(4) 0.018(4) -0.003(3) 0.005(3) -0.004(3)
O8 0.025(4) 0.004(3) 0.018(4) -0.004(3) 0.000(3) -0.003(3)
O9 0.018(4) 0.010(4) 0.020(4) -0.010(3) -0.001(3) -0.001(3)
O10 0.023(4) 0.010(4) 0.016(4) -0.006(3) 0.000(3) 0.000(3)
O11 0.025(5) 0.015(4) 0.021(4) -0.005(3) -0.003(4) 0.001(3)
O12 0.018(4) 0.006(3) 0.011(3) -0.003(3) -0.001(3) 0.001(3)
O13 0.022(5) 0.028(5) 0.033(5) -0.013(4) -0.007(4) -0.003(4)
O14 0.019(4) 0.029(5) 0.023(5) -0.009(4) 0.006(4) -0.007(4)
O15 0.028(6) 0.049(7) 0.038(6) -0.010(5) 0.011(5) -0.019(5)
O16 0.033(5) 0.026(5) 0.021(5) -0.003(4) 0.009(4) -0.007(4)
O17 0.043(6) 0.034(6) 0.013(4) -0.003(4) 0.003(4) -0.005(5)
O18 0.035(5) 0.018(4) 0.013(4) -0.005(3) -0.002(4) -0.008(4)
O19 0.043(6) 0.024(5) 0.021(5) -0.007(4) -0.014(4) -0.004(4)
O20 0.021(4) 0.020(4) 0.011(3) -0.003(3) -0.005(3) -0.006(3)
O21 0.023(5) 0.020(5) 0.022(4) -0.005(4) 0.006(4) -0.011(4)
O22 0.021(4) 0.013(4) 0.017(4) -0.007(3) -0.005(3) 0.000(3)
O23 0.030(5) 0.022(5) 0.008(3) -0.002(3) -0.001(3) -0.004(4)
O24 0.025(5) 0.018(4) 0.022(4) -0.003(4) 0.003(4) -0.009(4)
O25 0.024(5) 0.022(5) 0.019(4) -0.010(4) -0.001(3) -0.006(4)
O26 0.024(4) 0.013(4) 0.011(3) -0.004(3) -0.002(3) -0.002(3)
O27 0.023(4) 0.009(4) 0.012(3) -0.002(3) 0.000(3) -0.003(3)
O28 0.020(4) 0.027(5) 0.012(4) -0.006(3) 0.006(3) -0.005(4)
O29 0.030(6) 0.054(7) 0.026(5) -0.013(5) 0.010(4) -0.013(5)
O30 0.038(6) 0.041(7) 0.025(5) -0.010(5) 0.005(4) 0.000(5)
O31 0.044(6) 0.004(4) 0.014(4) -0.003(3) -0.005(4) -0.005(4)
O32 0.033(5) 0.008(4) 0.015(4) -0.007(3) -0.007(3) -0.001(3)
O33 0.015(4) 0.002(3) 0.006(3) 0.000(2) 0.000(3) 0.004(3)
O35 0.023(5) 0.020(5) 0.024(4) -0.008(4) -0.005(4) 0.005(4)
O36 0.021(4) 0.021(5) 0.030(5) -0.011(4) -0.005(4) 0.001(4)
O37 0.060(9) 0.062(9) 0.041(7) -0.020(7) 0.015(7) 0.008(7)
O38 0.060(11) 0.073(12) 0.124(17) -0.050(12) -0.006(11) -0.018(9)
O39 0.077(12) 0.062(10) 0.101(14) -0.051(10) -0.034(10) 0.026(9)
O41 0.020(5) 0.047(7) 0.028(5) -0.005(5) 0.009(4) -0.013(5)
O42 0.034(6) 0.037(6) 0.024(5) -0.008(4) 0.004(4) -0.023(5)
O43 0.019(4) 0.010(4) 0.013(4) -0.003(3) -0.003(3) 0.000(3)
O44 0.021(4) 0.007(4) 0.014(4) -0.005(3) -0.003(3) 0.002(3)
O45 0.020(4) 0.021(4) 0.011(4) -0.004(3) 0.007(3) -0.006(3)
O46 0.017(4) 0.008(4) 0.019(4) -0.005(3) -0.003(3) -0.001(3)
O47 0.026(5) 0.037(6) 0.031(5) -0.008(5) 0.002(4) 0.003(5)
O48 0.020(5) 0.034(6) 0.021(4) -0.004(4) -0.001(4) 0.002(4)
O49 0.030(6) 0.051(8) 0.034(6) -0.013(5) 0.008(5) -0.003(5)
O50 0.027(5) 0.032(5) 0.013(4) -0.008(4) 0.004(3) -0.006(4)
O51 0.036(5) 0.019(5) 0.013(4) -0.001(3) -0.003(4) -0.006(4)
O52 0.034(5) 0.007(4) 0.016(4) -0.004(3) -0.002(4) 0.000(3)
O53 0.032(5) 0.016(4) 0.020(4) -0.004(4) -0.007(4) 0.002(4)
O54 0.017(4) 0.011(4) 0.015(4) -0.003(3) 0.003(3) 0.001(3)
O55 0.028(5) 0.013(4) 0.019(4) -0.006(3) 0.006(4) -0.001(4)
O56 0.019(4) 0.013(4) 0.012(3) -0.002(3) -0.004(3) -0.002(3)
O57 0.029(5) 0.018(4) 0.012(4) 0.000(3) 0.000(3) -0.003(4)
O58 0.024(5) 0.022(5) 0.022(4) -0.002(4) -0.004(4) -0.003(4)
O59 0.028(5) 0.033(6) 0.031(5) -0.011(5) -0.003(4) -0.006(4)
O60 0.018(4) 0.025(5) 0.014(4) -0.001(3) 0.001(3) 0.002(4)
O61 0.030(5) 0.010(4) 0.007(3) -0.001(3) 0.002(3) -0.003(3)
O62 0.028(5) 0.018(4) 0.011(4) -0.006(3) 0.001(3) -0.005(4)
O63 0.022(4) 0.013(4) 0.015(4) -0.006(3) -0.006(3) 0.003(3)
O64 0.017(4) 0.017(4) 0.015(4) -0.008(3) -0.003(3) -0.001(3)
O65 0.023(4) 0.013(4) 0.021(4) -0.006(3) 0.000(3) -0.006(3)
O66 0.019(4) 0.016(4) 0.015(4) -0.006(3) -0.003(3) -0.006(3)
O67 0.028(5) 0.014(4) 0.015(4) -0.006(3) 0.005(3) -0.009(3)
O68 0.018(4) 0.016(4) 0.021(4) -0.003(3) 0.000(3) -0.001(3)
O69 0.045(6) 0.017(5) 0.026(5) -0.013(4) -0.004(4) 0.010(4)
O70 0.031(5) 0.013(4) 0.023(4) -0.010(3) -0.002(4) -0.002(4)
O71 0.028(5) 0.021(5) 0.015(4) -0.007(3) -0.008(3) -0.006(4)
O72 0.025(5) 0.023(5) 0.021(4) -0.003(4) 0.006(4) -0.009(4)
Si1 0.0166(14) 0.0091(14) 0.0097(12) -0.0019(11) -0.0006(11) -0.0016(11)
Si2 0.0162(14) 0.0066(13) 0.0090(12) -0.0020(10) 0.0000(11) -0.0007(11)
W1 0.0224(2) 0.0081(2) 0.0142(2) -0.00190(16) -0.00312(17) -0.00007(16)
W2 0.0176(2) 0.0109(2) 0.01313(19) -0.00476(16) 0.00049(16) 0.00048(16)
W3 0.0221(2) 0.0118(2) 0.0198(2) -0.00530(17) -0.00202(18) -0.00467(17)
W4 0.0156(2) 0.0232(3) 0.0191(2) -0.00596(19) -0.00233(17) -0.00198(18)
W5 0.0223(3) 0.0391(3) 0.0198(2) -0.0043(2) 0.0057(2) -0.0099(2)
W6 0.0322(3) 0.0249(3) 0.0119(2) -0.00364(19) 0.00301(19) -0.0051(2)
W7 0.0251(2) 0.0114(2) 0.0141(2) -0.00400(16) -0.00637(17) 0.00013(17)
W8 0.0167(2) 0.0114(2) 0.01286(19) -0.00396(16) 0.00032(16) -0.00358(16)
W9 0.0179(2) 0.0125(2) 0.01151(19) -0.00239(16) -0.00144(16) -0.00083(16)
W10 0.0168(2) 0.0276(3) 0.0169(2) -0.00196(19) -0.00088(18) -0.0010(2)
W11 0.0229(3) 0.0410(3) 0.0173(2) -0.0012(2) 0.0033(2) -0.0028(2)
W12 0.0241(2) 0.0215(2) 0.0120(2) -0.00017(18) -0.00009(18) -0.0063(2)
W13 0.0248(2) 0.0105(2) 0.01227(19) -0.00328(16) -0.00414(17) 0.00042(17)
W14 0.0175(2) 0.0105(2) 0.01144(18) -0.00299(15) 0.00066(16) -0.00139(16)
W15 0.0192(2) 0.0131(2) 0.01169(19) -0.00205(16) -0.00162(16) -0.00151(17)
W16 0.0205(2) 0.0098(2) 0.01317(19) -0.00263(15) -0.00022(16) -0.00502(16)
W17 0.0241(2) 0.0148(2) 0.0179(2) -0.00744(18) -0.00070(18) 0.00161(18)
W18 0.0206(2) 0.0127(2) 0.01231(19) -0.00464(16) -0.00103(16) -0.00343(17)

loop_
_atom_type_symbol
_atom_type_description
_atom_type_scat_dispersion_real
_atom_type_scat_dispersion_imag
_atom_type_scat_source
O O 0.0106 0.0060 'International Tables Vol C Tables 4.2.6.8 and 6.1.1.4'
Na Na 0.0362 0.0249 'International Tables Vol C Tables 4.2.6.8 and 6.1.1.4'
Si Si 0.0817 0.0704 'International Tables Vol C Tables 4.2.6.8 and 6.1.1.4'
K K 0.2009 0.2494 'International Tables Vol C Tables 4.2.6.8 and 6.1.1.4'
Co Co 0.3494 0.9721 'International Tables Vol C Tables 4.2.6.8 and 6.1.1.4'
W W -0.8490 6.8722 'International Tables Vol C Tables 4.2.6.8 and 6.1.1.4'

loop_
_geom_angle_atom_site_label_1
_geom_angle_atom_site_label_2
_geom_angle_atom_site_label_3
_geom_angle
_geom_angle_site_symmetry_1
_geom_angle_site_symmetry_3
O37 Co1 O36 93.2(6) . .
O37 Co1 O39 91.0(7) . .
O36 Co1 O39 95.5(6) . .
O37 Co1 O33 90.2(5) . .
O36 Co1 O33 174.2(4) . .
O39 Co1 O33 89.2(5) . .
O37 Co1 O35 175.2(5) . .
O36 Co1 O35 89.9(4) . .
O39 Co1 O35 92.4(6) . .
O33 Co1 O35 86.5(3) . .
O37 Co1 O26 98.8(5) . .
O36 Co1 O26 78.4(4) . .
O39 Co1 O26 168.6(6) . .
O33 Co1 O26 96.5(3) . .
O35 Co1 O26 78.2(3) . .
O37 Co1 Na2 73.9(5) . .
O36 Co1 Na2 151.8(3) . .
O39 Co1 Na2 109.4(5) . .
O33 Co1 Na2 26.2(2) . .
O35 Co1 Na2 101.8(3) . .
O26 Co1 Na2 79.0(2) . .
O37 Co1 Na1 22.4(4) . .
O36 Co1 Na1 99.4(3) . .
O39 Co1 Na1 111.6(6) . .
O33 Co1 Na1 82.0(2) . .
O35 Co1 Na1 153.1(3) . .
O26 Co1 Na1 79.1(2) . .
Na2 Co1 Na1 59.66(16) . .
O40 Co2 O41 90.8(11) . .
O40 Co2 O38 100.3(12) . .
O41 Co2 O38 95.5(7) . .
O40 Co2 O42 169.4(11) . .
O41 Co2 O42 91.3(5) . .
O38 Co2 O42 89.8(7) . .
O40 Co2 O34 94.7(11) . .
O41 Co2 O34 165.4(5) . .
O38 Co2 O34 96.8(6) . .
O42 Co2 O34 80.9(4) . .
O40 Co2 O45 96.4(10) . .
O41 Co2 O45 80.1(4) . .
O38 Co2 O45 162.9(7) . .
O42 Co2 O45 73.8(3) . .
O34 Co2 O45 85.8(4) . .
O40 Co2 Na3 23.8(10) . .
O41 Co2 Na3 100.6(4) . .
O38 Co2 Na3 120.3(6) . .
O42 Co2 Na3 145.9(3) . .
O34 Co2 Na3 79.8(3) . .
O45 Co2 Na3 76.9(3) . .
O40 Co2 Na2 78.7(10) . .
O41 Co2 Na2 150.4(4) . .
O38 Co2 Na2 113.5(6) . .
O42 Co2 Na2 94.5(3) . .
O34 Co2 Na2 21.4(3) . .
O45 Co2 Na2 73.8(2) . .
Na3 Co2 Na2 60.27(18) . .
O1W K1 O19W 80.5(4) . 1_556
O1W K1 O21 113.3(3) . 1_456
O19W K1 O21 108.0(3) 1_556 1_456
O1W K1 O65 77.0(3) . 2_676
O19W K1 O65 93.4(3) 1_556 2_676
O21 K1 O65 157.3(3) 1_456 2_676
O1W K1 O64 118.4(3) . 2_676
O19W K1 O64 65.6(3) 1_556 2_676
O21 K1 O64 125.2(3) 1_456 2_676
O65 K1 O64 56.9(2) 2_676 2_676
O1W K1 O57 164.7(4) . 2_676
O19W K1 O57 84.3(3) 1_556 2_676
O21 K1 O57 70.1(3) 1_456 2_676
O65 K1 O57 105.6(3) 2_676 2_676
O64 K1 O57 55.2(2) 2_676 2_676
O1W K1 O23 57.4(3) . 1_456
O19W K1 O23 134.3(3) 1_556 1_456
O21 K1 O23 104.6(3) 1_456 1_456
O65 K1 O23 62.8(3) 2_676 1_456
O64 K1 O23 117.5(3) 2_676 1_456
O57 K1 O23 137.5(3) 2_676 1_456
O1W K1 O22 86.6(3) . 1_456
O19W K1 O22 149.9(3) 1_556 1_456
O21 K1 O22 53.2(2) 1_456 1_456
O65 K1 O22 110.0(3) 2_676 1_456
O64 K1 O22 143.3(3) 2_676 1_456
O57 K1 O22 106.1(3) 2_676 1_456
O23 K1 O22 51.7(2) 1_456 1_456
O1W K1 O16W 72.1(5) . 1_556
O19W K1 O16W 63.0(5) 1_556 1_556
O21 K1 O16W 57.5(5) 1_456 1_556
O65 K1 O16W 143.5(5) 2_676 1_556
O64 K1 O16W 124.4(5) 2_676 1_556
O57 K1 O16W 99.5(5) 2_676 1_556
O23 K1 O16W 113.0(5) 1_456 1_556
O22 K1 O16W 87.3(5) 1_456 1_556
O1W K1 W16 94.9(2) . 2_676
O19W K1 W16 75.5(3) 1_556 2_676
O21 K1 W16 151.8(2) 1_456 2_676
O65 K1 W16 27.80(18) 2_676 2_676
O64 K1 W16 29.55(16) 2_676 2_676
O57 K1 W16 82.68(18) 2_676 2_676
O23 K1 W16 90.32(18) 1_456 2_676
O22 K1 W16 133.0(2) 1_456 2_676
O16W K1 W16 137.8(5) 1_556 2_676
O1W K1 K3 40.3(2) . 1_455
O19W K1 K3 96.8(3) 1_556 1_455
O21 K1 K3 140.2(2) 1_456 1_455
O65 K1 K3 39.2(2) 2_676 1_455
O64 K1 K3 93.1(2) 2_676 1_455
O57 K1 K3 144.8(2) 2_676 1_455
O23 K1 K3 39.75(18) 1_456 1_455
O22 K1 K3 90.4(2) 1_456 1_455
O16W K1 K3 112.4(5) 1_556 1_455
W16 K1 K3 63.83(10) 2_676 1_455
O1W K1 W8 97.8(2) . 1_456
O19W K1 W8 126.4(3) 1_556 1_456
O21 K1 W8 24.82(18) 1_456 1_456
O65 K1 W8 138.8(2) 2_676 1_456
O64 K1 W8 143.8(2) 2_676 1_456
O57 K1 W8 89.97(19) 2_676 1_456
O23 K1 W8 79.87(17) 1_456 1_456
O22 K1 W8 29.15(15) 1_456 1_456
O16W K1 W8 65.7(5) 1_556 1_456
W16 K1 W8 156.18(15) 2_676 1_456
K3 K1 W8 116.08(14) 1_455 1_456
O71 K2 O11W 71.6(3) 1_455 2_676
O71 K2 O50 137.5(3) 1_455 2_676
O11W K2 O50 99.3(3) 2_676 2_676
O71 K2 O72 120.8(3) 1_455 2_676
O11W K2 O72 154.4(3) 2_676 2_676
O50 K2 O72 56.0(3) 2_676 2_676
O71 K2 O61 84.0(3) 1_455 2_676
O11W K2 O61 97.7(3) 2_676 2_676
O50 K2 O61 55.4(3) 2_676 2_676
O72 K2 O61 64.3(3) 2_676 2_676
O71 K2 O49 139.7(3) 1_455 .
O11W K2 O49 85.0(3) 2_676 .
O50 K2 O49 77.2(3) 2_676 .
O72 K2 O49 94.3(3) 2_676 .
O61 K2 O49 132.4(3) 2_676 .
O71 K2 O70 68.1(3) 1_455 2_676
O11W K2 O70 131.0(3) 2_676 2_676
O50 K2 O70 92.4(3) 2_676 2_676
O72 K2 O70 52.9(3) 2_676 2_676
O61 K2 O70 52.1(2) 2_676 2_676
O49 K2 O70 144.0(3) . 2_676
O71 K2 W11 146.4(2) 1_455 2_676
O11W K2 W11 126.5(3) 2_676 2_676
O50 K2 W11 28.8(2) 2_676 2_676
O72 K2 W11 31.44(19) 2_676 2_676
O61 K2 W11 66.78(19) 2_676 2_676
O49 K2 W11 73.7(3) . 2_676
O70 K2 W11 80.64(19) 2_676 2_676
O71 K2 W12 110.5(2) 1_455 2_676
O11W K2 W12 89.5(3) 2_676 2_676
O50 K2 W12 27.0(2) 2_676 2_676
O72 K2 W12 65.5(2) 2_676 2_676
O61 K2 W12 31.77(17) 2_676 2_676
O49 K2 W12 101.3(3) . 2_676
O70 K2 W12 79.88(19) 2_676 2_676
W11 K2 W12 49.77(6) 2_676 2_676
O71 K2 W18 66.8(2) 1_455 2_676
O11W K2 W18 109.4(3) 2_676 2_676
O50 K2 W18 78.5(2) 2_676 2_676
O72 K2 W18 63.0(2) 2_676 2_676
O61 K2 W18 26.83(17) 2_676 2_676
O49 K2 W18 153.5(3) . 2_676
O70 K2 W18 27.76(17) 2_676 2_676
W11 K2 W18 79.88(8) 2_676 2_676
W12 K2 W18 58.07(7) 2_676 2_676
O71 K2 W17 96.1(2) 1_455 2_676
O11W K2 W17 159.7(3) 2_676 2_676
O50 K2 W17 78.6(2) 2_676 2_676
O72 K2 W17 25.88(19) 2_676 2_676
O61 K2 W17 64.28(17) 2_676 2_676
O49 K2 W17 113.8(3) . 2_676
O70 K2 W17 30.34(18) 2_676 2_676
W11 K2 W17 57.11(6) 2_676 2_676
W12 K2 W17 79.59(8) 2_676 2_676
W18 K2 W17 50.31(5) 2_676 2_676
O71 K2 Na5 78.3(2) 1_455 2_676
O11W K2 Na5 32.3(2) 2_676 2_676
O50 K2 Na5 74.4(2) 2_676 2_676
O72 K2 Na5 123.8(3) 2_676 2_676
O61 K2 Na5 66.70(19) 2_676 2_676
O49 K2 Na5 99.1(3) . 2_676
O70 K2 Na5 111.3(2) 2_676 2_676
W11 K2 Na5 103.20(13) 2_676 2_676
W12 K2 Na5 58.32(10) 2_676 2_676
W18 K2 Na5 84.32(12) 2_676 2_676
W17 K2 Na5 130.98(14) 2_676 2_676
K5A K3 O65 168.1(5) . 2_776
K5A K3 K5 95.1(5) . .
O65 K3 K5 78.9(4) 2_776 .
K5A K3 O10W 89.6(4) . .
O65 K3 O10W 81.9(4) 2_776 .
K5 K3 O10W 103.3(4) . .
K5A K3 O23 107.2(4) . 1_556
O65 K3 O23 83.3(4) 2_776 1_556
K5 K3 O23 90.2(4) . 1_556
O10W K3 O23 157.6(4) . 1_556
K5A K3 O1W 92.3(4) . 1_655
O65 K3 O1W 96.1(4) 2_776 1_655
K5 K3 O1W 163.7(5) . 1_655
O10W K3 O1W 91.2(4) . 1_655
O23 K3 O1W 73.7(4) 1_556 1_655
K5A K3 K1 139.9(4) . 1_655
O65 K3 K1 50.6(2) 2_776 1_655
K5 K3 K1 119.7(4) . 1_655
O10W K3 K1 100.0(3) . 1_655
O23 K3 K1 57.5(3) 1_556 1_655
O1W K3 K1 49.1(3) 1_655 1_655
K5A K3 Na5 73.4(3) . .
O65 K3 Na5 94.9(3) 2_776 .
K5 K3 Na5 73.6(3) . .
O10W K3 Na5 35.5(3) . .
O23 K3 Na5 163.7(3) 1_556 .
O1W K3 Na5 122.5(3) 1_655 .
K1 K3 Na5 132.21(19) 1_655 .
K5A K3 W16 155.2(4) . 2_776
O65 K3 W16 14.9(2) 2_776 2_776
K5 K3 W16 83.3(3) . 2_776
O10W K3 W16 66.9(3) . 2_776
O23 K3 W16 97.5(3) 1_556 2_776
O1W K3 W16 95.9(3) 1_655 2_776
K1 K3 W16 56.90(10) 1_655 2_776
Na5 K3 W16 82.46(14) . 2_776
K5A K3 W9 97.3(3) . 1_556
O65 K3 W9 93.6(3) 2_776 1_556
K5 K3 W9 95.5(3) . 1_556
O10W K3 W9 159.3(3) . 1_556
O23 K3 W9 10.8(2) 1_556 1_556
O1W K3 W9 69.1(3) 1_655 1_556
K1 K3 W9 62.54(11) 1_655 1_556
Na5 K3 W9 164.62(19) . 1_556
W16 K3 W9 107.49(12) 2_776 1_556
K5A K3 Na8 39.8(4) . .
O65 K3 Na8 151.7(3) 2_776 .
K5 K3 Na8 105.1(4) . .
O10W K3 Na8 122.9(3) . .
O23 K3 Na8 68.9(3) 1_556 .
O1W K3 Na8 72.1(3) 1_655 .
K1 K3 Na8 107.0(2) 1_655 .
Na5 K3 Na8 113.2(2) . .
W16 K3 Na8 163.6(2) 2_776 .
W9 K3 Na8 58.34(17) 1_556 .
O17 K4 O53 77.1(6) 2_666 1_455
O17 K4 O7 58.8(5) 2_666 2_666
O53 K4 O7 126.4(7) 1_455 2_666
O17 K4 O1 114.6(7) 2_666 2_666
O53 K4 O1 155.8(8) 1_455 2_666
O7 K4 O1 56.5(4) 2_666 2_666
O17 K4 O52 129.0(7) 2_666 1_455
O53 K4 O52 58.5(5) 1_455 1_455
O7 K4 O52 171.8(8) 2_666 1_455
O1 K4 O52 116.0(7) 2_666 1_455
O17 K4 O51 176.0(8) 2_666 1_455
O53 K4 O51 106.9(6) 1_455 1_455
O7 K4 O51 117.8(6) 2_666 1_455
O1 K4 O51 61.7(4) 2_666 1_455
O52 K4 O51 54.4(4) 1_455 1_455
O17 K4 W13 100.9(6) 2_666 1_455
O53 K4 W13 27.4(3) 1_455 1_455
O7 K4 W13 153.8(7) 2_666 1_455
O1 K4 W13 143.5(7) 2_666 1_455
O52 K4 W13 31.2(3) 1_455 1_455
O51 K4 W13 83.0(4) 1_455 1_455
O17 K4 W1 87.0(5) 2_666 2_666
O53 K4 W1 151.8(7) 1_455 2_666
O7 K4 W1 29.3(3) 2_666 2_666
O1 K4 W1 27.6(2) 2_666 2_666
O52 K4 W1 143.6(7) 1_455 2_666
O51 K4 W1 89.4(5) 1_455 2_666
W13 K4 W1 167.6(6) 1_455 2_666
O17 K4 W6 25.1(3) 2_666 2_666
O53 K4 W6 100.5(6) 1_455 2_666
O7 K4 W6 34.2(3) 2_666 2_666
O1 K4 W6 89.5(5) 2_666 2_666
O52 K4 W6 153.8(7) 1_455 2_666
O51 K4 W6 151.2(6) 1_455 2_666
W13 K4 W6 125.7(5) 1_455 2_666
W1 K4 W6 61.9(3) 2_666 2_666
O17 K4 W12 157.3(7) 2_666 1_455
O53 K4 W12 85.3(5) 1_455 1_455
O7 K4 W12 143.6(6) 2_666 1_455
O1 K4 W12 87.1(5) 2_666 1_455
O52 K4 W12 28.9(3) 1_455 1_455
O51 K4 W12 25.8(2) 1_455 1_455
W13 K4 W12 59.1(3) 1_455 1_455
W1 K4 W12 114.7(5) 2_666 1_455
W6 K4 W12 172.3(6) 2_666 1_455
O17 K4 Na5 142.4(7) 2_666 1_455
O53 K4 Na5 122.1(6) 1_455 1_455
O7 K4 Na5 85.7(5) 2_666 1_455
O1 K4 Na5 36.3(3) 2_666 1_455
O52 K4 Na5 86.1(5) 1_455 1_455
O51 K4 Na5 35.5(3) 1_455 1_455
W13 K4 Na5 108.3(5) 1_455 1_455
W1 K4 Na5 60.8(3) 2_666 1_455
W6 K4 Na5 119.7(5) 2_666 1_455
W12 K4 Na5 60.0(3) 1_455 1_455
O53 K4A O4W 105.0(5) 1_455 .
O53 K4A O13W 109.3(4) 1_455 1_455
O4W K4A O13W 72.5(5) . 1_455
O53 K4A O1 163.1(4) 1_455 2_666
O4W K4A O1 91.1(5) . 2_666
O13W K4A O1 80.1(3) 1_455 2_666
O53 K4A O7 125.1(3) 1_455 2_666
O4W K4A O7 64.1(5) . 2_666
O13W K4A O7 116.2(3) 1_455 2_666
O1 K4A O7 57.5(3) 2_666 2_666
O53 K4A O17 70.8(3) 1_455 2_666
O4W K4A O17 83.5(5) . 2_666
O13W K4A O17 155.3(4) 1_455 2_666
O1 K4A O17 106.7(3) 2_666 2_666
O7 K4A O17 54.9(3) 2_666 2_666
O53 K4A O51 107.9(3) 1_455 1_455
O4W K4A O51 129.4(5) . 1_455
O13W K4A O51 60.9(3) 1_455 1_455
O1 K4A O51 63.6(3) 2_666 1_455
O7 K4A O51 120.0(3) 2_666 1_455
O17 K4A O51 143.6(4) 2_666 1_455
O53 K4A O52 55.5(3) 1_455 1_455
O4W K4A O52 147.1(5) . 1_455
O13W K4A O52 88.6(3) 1_455 1_455
O1 K4A O52 112.3(3) 2_666 1_455
O7 K4A O52 148.0(4) 2_666 1_455
O17 K4A O52 109.6(3) 2_666 1_455
O51 K4A O52 53.2(3) 1_455 1_455
O53 K4A W1 153.5(3) 1_455 2_666
O4W K4A W1 73.9(4) . 2_666
O13W K4A W1 95.8(3) 1_455 2_666
O1 K4A W1 27.93(19) 2_666 2_666
O7 K4A W1 29.92(18) 2_666 2_666
O17 K4A W1 82.8(2) 2_666 2_666
O51 K4A W1 91.4(2) 1_455 2_666
O52 K4A W1 136.1(3) 1_455 2_666
O53 K4A Na5 139.9(3) 1_455 1_455
O4W K4A Na5 90.7(4) . 1_455
O13W K4A Na5 40.5(3) 1_455 1_455
O1 K4A Na5 42.5(2) 2_666 1_455
O7 K4A Na5 95.0(2) 2_666 1_455
O17 K4A Na5 148.7(3) 2_666 1_455
O51 K4A Na5 40.6(2) 1_455 1_455
O52 K4A Na5 91.8(2) 1_455 1_455
W1 K4A Na5 66.08(12) 2_666 1_455
O53 K4A W13 25.9(2) 1_455 1_455
O4W K4A W13 124.0(4) . 1_455
O13W K4A W13 96.8(3) 1_455 1_455
O1 K4A W13 142.4(3) 2_666 1_455
O7 K4A W13 146.0(3) 2_666 1_455
O17 K4A W13 91.7(2) 2_666 1_455
O51 K4A W13 82.0(2) 1_455 1_455
O52 K4A W13 30.23(18) 1_455 1_455
W1 K4A W13 160.7(2) 2_666 1_455
Na5 K4A W13 116.52(17) 1_455 1_455
O53 K4A W12 83.4(2) 1_455 1_455
O4W K4A W12 142.5(4) . 1_455
O13W K4A W12 70.3(3) 1_455 1_455
O1 K4A W12 86.9(2) 2_666 1_455
O7 K4A W12 139.5(3) 2_666 1_455
O17 K4A W12 132.8(3) 2_666 1_455
O51 K4A W12 24.59(17) 1_455 1_455
O52 K4A W12 28.77(18) 1_455 1_455
W1 K4A W12 114.01(16) 2_666 1_455
Na5 K4A W12 63.35(13) 1_455 1_455
W13 K4A W12 57.50(8) 1_455 1_455
K3 K5 O47 132.2(6) . 2_676
K3 K5 O11W 99.9(5) . .
O47 K5 O11W 116.7(5) 2_676 .
K3 K5 O65 50.3(3) . 2_776
O47 K5 O65 153.0(6) 2_676 2_776
O11W K5 O65 85.2(4) . 2_776
K3 K5 O23 45.3(3) . 1_556
O47 K5 O23 102.6(4) 2_676 1_556
O11W K5 O23 140.5(5) . 1_556
O65 K5 O23 59.0(3) 2_776 1_556
K3 K5 Na5 70.8(3) . .
O47 K5 Na5 122.9(5) 2_676 .
O11W K5 Na5 37.1(3) . .
O65 K5 Na5 84.1(3) 2_776 .
O23 K5 Na5 116.0(4) 1_556 .
K3 K5 W10 149.4(5) . 2_676
O47 K5 W10 20.2(3) 2_676 2_676
O11W K5 W10 108.5(4) . 2_676
O65 K5 W10 141.7(5) 2_776 2_676
O23 K5 W10 110.1(4) 1_556 2_676
Na5 K5 W10 128.4(3) . 2_676
K3 K5A O2 112.6(5) . 2_766
K3 K5A O12W 97.0(5) . .
O2 K5A O12W 96.4(5) 2_766 .
K3 K5A Na8 108.4(5) . .
O2 K5A Na8 99.2(4) 2_766 .
O12W K5A Na8 141.9(6) . .
K3 K5A O10W 45.8(3) . .
O2 K5A O10W 76.4(4) 2_766 .
O12W K5A O10W 74.0(4) . .
Na8 K5A O10W 143.6(5) . .
K3 K5A Na5 71.5(3) . .
O2 K5A Na5 81.9(3) 2_766 .
O12W K5A Na5 37.1(3) . .
Na8 K5A Na5 178.7(5) . .
O10W K5A Na5 37.1(2) . .
K3 K5A W2 106.9(4) . 2_766
O2 K5A W2 27.2(2) 2_766 2_766
O12W K5A W2 123.5(4) . 2_766
Na8 K5A W2 76.0(3) . 2_766
O10W K5A W2 87.3(3) . 2_766
Na5 K5A W2 105.2(3) . 2_766
O37 Na1 O29 92.6(7) . .
O37 Na1 O30 169.7(7) . .
O29 Na1 O30 96.8(6) . .
O37 Na1 O38 96.3(7) . .
O29 Na1 O38 96.1(6) . .
O30 Na1 O38 87.0(7) . .
O37 Na1 O28 99.0(5) . .
O29 Na1 O28 80.9(5) . .
O30 Na1 O28 78.4(4) . .
O38 Na1 O28 164.6(7) . .
O37 Na1 O34 88.4(6) . .
O29 Na1 O34 174.7(6) . .
O30 Na1 O34 81.8(5) . .
O38 Na1 O34 89.0(6) . .
O28 Na1 O34 93.8(5) . .
O37 Na1 Si2 80.6(5) . .
O29 Na1 Si2 96.2(4) . .
O30 Na1 Si2 94.1(4) . .
O38 Na1 Si2 167.4(5) . .
O28 Na1 Si2 23.5(2) . .
O34 Na1 Si2 78.8(3) . .
O37 Na1 Na2 73.9(6) . .
O29 Na1 Na2 151.6(5) . .
O30 Na1 Na2 95.8(4) . .
O38 Na1 Na2 109.9(5) . .
O28 Na1 Na2 76.8(3) . .
O34 Na1 Na2 24.6(3) . .
Si2 Na1 Na2 57.52(17) . .
O37 Na1 Co1 23.8(4) . .
O29 Na1 Co1 99.5(4) . .
O30 Na1 Co1 148.4(4) . .
O38 Na1 Co1 117.8(6) . .
O28 Na1 Co1 77.7(3) . .
O34 Na1 Co1 79.5(3) . .
Si2 Na1 Co1 57.42(13) . .
Na2 Na1 Co1 58.73(15) . .
O34 Na2 O33 107.7(5) . .
O34 Na2 O31 85.7(5) . .
O33 Na2 O31 166.6(5) . .
O34 Na2 O32 169.2(5) . .
O33 Na2 O32 82.8(4) . .
O31 Na2 O32 83.8(4) . .
O34 Na2 O44 98.9(5) . .
O33 Na2 O44 100.8(4) . .
O31 Na2 O44 76.1(3) . .
O32 Na2 O44 76.0(4) . .
O34 Na2 O27 105.3(5) . .
O33 Na2 O27 98.7(4) . .
O31 Na2 O27 77.6(4) . .
O32 Na2 O27 75.0(4) . .
O44 Na2 O27 142.5(4) . .
O34 Na2 Si1 83.2(4) . .
O33 Na2 Si1 86.3(3) . .
O31 Na2 Si1 95.0(3) . .
O32 Na2 Si1 95.1(3) . .
O44 Na2 Si1 25.8(2) . .
O27 Na2 Si1 168.1(4) . .
O34 Na2 Si2 89.6(4) . .
O33 Na2 Si2 84.6(3) . .
O31 Na2 Si2 96.2(3) . .
O32 Na2 Si2 94.1(3) . .
O44 Na2 Si2 167.9(4) . .
O27 Na2 Si2 25.5(2) . .
Si1 Na2 Si2 166.1(2) . .
O34 Na2 W13 89.7(4) . .
O33 Na2 W13 142.5(4) . .
O31 Na2 W13 33.5(2) . .
O32 Na2 W13 80.1(3) . .
O44 Na2 W13 42.7(2) . .
O27 Na2 W13 108.6(3) . .
Si1 Na2 W13 62.44(12) . .
Si2 Na2 W13 129.6(2) . .
O34 Na2 W8 146.1(5) . .
O33 Na2 W8 88.7(3) . .
O31 Na2 W8 79.9(3) . .
O32 Na2 W8 33.4(2) . .
O44 Na2 W8 107.1(3) . .
O27 Na2 W8 41.6(2) . .
Si1 Na2 W8 128.4(2) . .
Si2 Na2 W8 61.91(12) . .
W13 Na2 W8 94.80(16) . .
O34 Na2 Co1 90.5(4) . .
O33 Na2 Co1 30.0(3) . .
O31 Na2 Co1 155.2(3) . .
O32 Na2 Co1 100.2(3) . .
O44 Na2 Co1 128.7(3) . .
O27 Na2 Co1 79.8(3) . .
Si1 Na2 Co1 108.87(18) . .
Si2 Na2 Co1 59.18(12) . .
W13 Na2 Co1 171.2(2) . .
W8 Na2 Co1 89.95(15) . .
O34 Na2 Na1 34.2(4) . .
O33 Na2 Na1 87.2(3) . .
O31 Na2 Na1 104.8(3) . .
O32 Na2 Na1 153.1(3) . .
O44 Na2 Na1 130.6(3) . .
O27 Na2 Na1 81.9(3) . .
Si1 Na2 Na1 109.1(2) . .
Si2 Na2 Na1 59.98(17) . .
W13 Na2 Na1 121.1(2) . .
W8 Na2 Na1 121.9(2) . .
Co1 Na2 Na1 61.61(16) . .
O40 Na3 O59 90.8(11) . .
O40 Na3 O39 95.8(12) . .
O59 Na3 O39 96.1(6) . .
O40 Na3 O58 174.3(11) . .
O59 Na3 O58 94.1(5) . .
O39 Na3 O58 86.7(8) . .
O40 Na3 O43 100.1(11) . .
O59 Na3 O43 83.6(5) . .
O39 Na3 O43 164.1(8) . .
O58 Na3 O43 77.5(4) . .
O40 Na3 O33 95.3(11) . .
O59 Na3 O33 173.4(6) . .
O39 Na3 O33 85.9(6) . .
O58 Na3 O33 79.7(4) . .
O43 Na3 O33 92.8(4) . .
O40 Na3 O40A 22.6(10) . .
O59 Na3 O40A 74.4(6) . .
O39 Na3 O40A 82.2(8) . .
O58 Na3 O40A 162.9(7) . .
O43 Na3 O40A 112.8(6) . .
O33 Na3 O40A 112.1(6) . .
O40 Na3 Si1 82.2(10) . .
O59 Na3 Si1 99.4(4) . .
O39 Na3 Si1 164.4(6) . .
O58 Na3 Si1 94.0(4) . .
O43 Na3 Si1 23.8(2) . .
O33 Na3 Si1 78.9(3) . .
O40A Na3 Si1 100.2(6) . .
O40 Na3 Co2 23.0(10) . .
O59 Na3 Co2 102.1(5) . .
O39 Na3 Co2 114.0(7) . .
O58 Na3 Co2 151.8(4) . .
O43 Na3 Co2 81.5(3) . .
O33 Na3 Co2 82.8(3) . .
O40A Na3 Co2 45.1(5) . .
Si1 Na3 Co2 60.83(17) . .
O40 Na3 Na2 78.1(10) . .
O59 Na3 Na2 154.8(5) . .
O39 Na3 Na2 107.4(6) . .
O58 Na3 Na2 96.2(4) . .
O43 Na3 Na2 76.3(3) . .
O33 Na3 Na2 26.4(2) . .
O40A Na3 Na2 99.4(6) . .
Si1 Na3 Na2 57.01(17) . .
Co2 Na3 Na2 60.38(18) . .
O16W Na4 O17W 91.0(8) . .
O16W Na4 O15W 92.3(8) . .
O17W Na4 O15W 167.7(6) . .
O16W Na4 O19W 88.6(8) . .
O17W Na4 O19W 103.6(6) . .
O15W Na4 O19W 88.4(5) . .
O16W Na4 O13 92.1(7) . .
O17W Na4 O13 81.0(5) . .
O15W Na4 O13 87.0(4) . .
O19W Na4 O13 175.4(5) . .
O16W Na4 O18W 172.7(8) . .
O17W Na4 O18W 86.9(6) . .
O15W Na4 O18W 88.4(5) . .
O19W Na4 O18W 98.7(5) . .
O13 Na4 O18W 80.7(5) . .
O16W Na4 K1 53.3(7) . 1_554
O17W Na4 K1 119.8(5) . 1_554
O15W Na4 K1 71.2(3) . 1_554
O19W Na4 K1 41.7(3) . 1_554
O13 Na4 K1 136.5(4) . 1_554
O18W Na4 K1 133.5(4) . 1_554
O13W Na5 O10W 91.1(4) . .
O13W Na5 O12W 164.5(5) . .
O10W Na5 O12W 103.9(4) . .
O13W Na5 O11W 93.3(4) . .
O10W Na5 O11W 93.2(4) . .
O12W Na5 O11W 89.8(5) . .
O13W Na5 O51 78.9(4) . .
O10W Na5 O51 159.7(4) . .
O12W Na5 O51 85.6(4) . .
O11W Na5 O51 104.9(4) . .
O13W Na5 O1 98.5(4) . 2_766
O10W Na5 O1 83.6(4) . 2_766
O12W Na5 O1 79.6(4) . 2_766
O11W Na5 O1 167.8(5) . 2_766
O51 Na5 O1 80.4(4) . 2_766
O13W Na5 K4A 51.5(3) . 1_655
O10W Na5 K4A 102.5(3) . 1_655
O12W Na5 K4A 119.7(4) . 1_655
O11W Na5 K4A 141.0(4) . 1_655
O51 Na5 K4A 57.5(3) . 1_655
O1 Na5 K4A 51.1(3) 2_766 1_655
O13W Na5 K3 122.6(3) . .
O10W Na5 K3 35.9(3) . .
O12W Na5 K3 72.9(3) . .
O11W Na5 K3 75.5(3) . .
O51 Na5 K3 158.4(3) . .
O1 Na5 K3 95.4(3) 2_766 .
K4A Na5 K3 134.4(2) 1_655 .
O13W Na5 K5A 147.5(4) . .
O10W Na5 K5A 58.2(3) . .
O12W Na5 K5A 46.3(4) . .
O11W Na5 K5A 98.5(4) . .
O51 Na5 K5A 126.1(3) . .
O1 Na5 K5A 69.8(3) 2_766 .
K4A Na5 K5A 120.2(2) 1_655 .
K3 Na5 K5A 35.06(19) . .
O13W Na5 K5 129.1(4) . .
O10W Na5 K5 67.8(3) . .
O12W Na5 K5 62.1(4) . .
O11W Na5 K5 45.7(3) . .
O51 Na5 K5 131.9(4) . .
O1 Na5 K5 122.7(4) 2_766 .
K4A Na5 K5 169.9(3) 1_655 .
K3 Na5 K5 35.6(2) . .
K5A Na5 K5 52.8(3) . .
O13W Na5 K4 62.6(4) . 1_655
O10W Na5 K4 109.5(4) . 1_655
O12W Na5 K4 107.7(4) . 1_655
O11W Na5 K4 146.3(4) . 1_655
O51 Na5 K4 50.2(4) . 1_655
O1 Na5 K4 44.8(4) 2_766 1_655
K4A Na5 K4 12.3(3) 1_655 1_655
K3 Na5 K4 136.6(3) . 1_655
K5A Na5 K4 114.5(3) . 1_655
K5 Na5 K4 167.0(4) . 1_655
O13W Na5 K2 73.9(3) . 2_676
O10W Na5 K2 126.4(3) . 2_676
O12W Na5 K2 99.6(4) . 2_676
O11W Na5 K2 39.3(3) . 2_676
O51 Na5 K2 68.0(3) . 2_676
O1 Na5 K2 148.3(3) 2_766 2_676
K4A Na5 K2 106.27(16) 1_655 2_676
K3 Na5 K2 114.79(17) . 2_676
K5A Na5 K2 131.5(2) . 2_676
K5 Na5 K2 82.6(2) . 2_676
K4 Na5 K2 108.0(3) 1_655 2_676
O57 Na6 O57 180.0(3) 2_665 1_445
O57 Na6 O56 59.1(2) 2_665 2_665
O57 Na6 O56 120.9(2) 1_445 2_665
O57 Na6 O56 120.9(2) 2_665 1_445
O57 Na6 O56 59.1(2) 1_445 1_445
O56 Na6 O56 180.0(4) 2_665 1_445
O57 Na6 O55 111.3(2) 2_665 2_665
O57 Na6 O55 68.7(2) 1_445 2_665
O56 Na6 O55 57.2(2) 2_665 2_665
O56 Na6 O55 122.8(2) 1_445 2_665
O57 Na6 O55 68.7(2) 2_665 1_445
O57 Na6 O55 111.3(2) 1_445 1_445
O56 Na6 O55 122.8(2) 2_665 1_445
O56 Na6 O55 57.2(2) 1_445 1_445
O55 Na6 O55 180.0(5) 2_665 1_445
O57 Na6 W15 27.67(17) 2_665 2_665
O57 Na6 W15 152.33(17) 1_445 2_665
O56 Na6 W15 31.87(17) 2_665 2_665
O56 Na6 W15 148.13(16) 1_445 2_665
O55 Na6 W15 87.46(18) 2_665 2_665
O55 Na6 W15 92.54(18) 1_445 2_665
O57 Na6 W15 152.33(17) 2_665 1_445
O57 Na6 W15 27.67(17) 1_445 1_445
O56 Na6 W15 148.13(17) 2_665 1_445
O56 Na6 W15 31.87(16) 1_445 1_445
O55 Na6 W15 92.54(18) 2_665 1_445
O55 Na6 W15 87.46(18) 1_445 1_445
W15 Na6 W15 180.000(15) 2_665 1_445
O57 Na6 W14 86.45(17) 2_665 2_665
O57 Na6 W14 93.55(17) 1_445 2_665
O56 Na6 W14 29.92(16) 2_665 2_665
O56 Na6 W14 150.08(16) 1_445 2_665
O55 Na6 W14 27.24(18) 2_665 2_665
O55 Na6 W14 152.76(18) 1_445 2_665
W15 Na6 W14 60.785(19) 2_665 2_665
W15 Na6 W14 119.215(19) 1_445 2_665
O57 Na6 W14 93.55(17) 2_665 1_445
O57 Na6 W14 86.45(17) 1_445 1_445
O56 Na6 W14 150.08(16) 2_665 1_445
O56 Na6 W14 29.92(16) 1_445 1_445
O55 Na6 W14 152.76(18) 2_665 1_445
O55 Na6 W14 27.24(18) 1_445 1_445
W15 Na6 W14 119.215(19) 2_665 1_445
W15 Na6 W14 60.785(19) 1_445 1_445
W14 Na6 W14 180.000(19) 2_665 1_445
O57 Na6 Na7 145.83(19) 2_665 2_565
O57 Na6 Na7 34.17(19) 1_445 2_565
O56 Na6 Na7 88.61(19) 2_665 2_565
O56 Na6 Na7 91.39(19) 1_445 2_565
O55 Na6 Na7 34.60(19) 2_665 2_565
O55 Na6 Na7 145.40(19) 1_445 2_565
W15 Na6 Na7 120.35(9) 2_665 2_565
W15 Na6 Na7 59.65(9) 1_445 2_565
W14 Na6 Na7 59.79(9) 2_665 2_565
W14 Na6 Na7 120.21(9) 1_445 2_565
O57 Na6 Na7 34.17(19) 2_665 1_545
O57 Na6 Na7 145.83(19) 1_445 1_545
O56 Na6 Na7 91.39(19) 2_665 1_545
O56 Na6 Na7 88.61(19) 1_445 1_545
O55 Na6 Na7 145.40(19) 2_665 1_545
O55 Na6 Na7 34.60(19) 1_445 1_545
W15 Na6 Na7 59.65(9) 2_665 1_545
W15 Na6 Na7 120.35(9) 1_445 1_545
W14 Na6 Na7 120.21(9) 2_665 1_545
W14 Na6 Na7 59.79(9) 1_445 1_545
Na7 Na6 Na7 180.00(13) 2_565 1_545
O21 Na7 O55 80.6(4) 1_455 1_455
O21 Na7 O57 90.8(4) 1_455 2_675
O55 Na7 O57 86.6(4) 1_455 2_675
O21 Na7 O20W 86.0(12) 1_455 .
O55 Na7 O20W 107.8(12) 1_455 .
O57 Na7 O20W 164.5(13) 2_675 .
O21 Na7 O15W 100.1(4) 1_455 .
O55 Na7 O15W 167.3(5) 1_455 .
O57 Na7 O15W 80.7(4) 2_675 .
O20W Na7 O15W 84.9(12) . .
O21 Na7 O21W 167.1(8) 1_455 .
O55 Na7 O21W 87.1(7) 1_455 .
O57 Na7 O21W 84.5(7) 2_675 .
O20W Na7 O21W 101.7(14) . .
O15W Na7 O21W 91.0(7) . .
O21 Na7 K1 46.3(3) 1_455 1_554
O55 Na7 K1 95.9(3) 1_455 1_554
O57 Na7 K1 48.4(3) 2_675 1_554
O20W Na7 K1 122.2(12) . 1_554
O15W Na7 K1 76.1(3) . 1_554
O21W Na7 K1 132.2(7) . 1_554
O21 Na7 Na6 82.1(3) 1_455 1_565
O55 Na7 Na6 44.8(2) 1_455 1_565
O57 Na7 Na6 41.9(3) 2_675 1_565
O20W Na7 Na6 151.6(12) . 1_565
O15W Na7 Na6 122.5(3) . 1_565
O21W Na7 Na6 86.4(7) . 1_565
K1 Na7 Na6 64.65(12) 1_554 1_565
O3 Na8 O25 134.5(5) 2_766 1_556
O3 Na8 K5A 76.5(4) 2_766 .
O25 Na8 K5A 101.3(4) 1_556 .
O3 Na8 K3 83.4(3) 2_766 .
O25 Na8 K3 74.8(3) 1_556 .
K5A Na8 K3 31.8(3) . .
W1 O1 Na5 140.5(5) . 2_766
W1 O1 K4A 101.9(4) . 2_666
Na5 O1 K4A 86.4(3) 2_766 2_666
W1 O1 K4 100.5(5) . 2_666
Na5 O1 K4 98.9(5) 2_766 2_666
K4A O1 K4 18.9(4) 2_666 2_666
W2 O2 W1 119.4(4) . .
W2 O2 K5A 111.8(4) . 2_766
W1 O2 K5A 121.9(4) . 2_766
W2 O3 Na8 145.6(5) . 2_766
W2 O4 W3 118.8(4) . .
W1 O6 W3 120.2(5) . .
W1 O7 W6 151.7(5) . .
W1 O7 K4 99.6(5) . 2_666
W6 O7 K4 95.0(5) . 2_666
W1 O7 K4A 97.4(4) . 2_666
W6 O7 K4A 104.0(3) . 2_666
K4 O7 K4A 18.9(4) 2_666 2_666
W7 O8 W1 148.0(5) . .
W8 O9 W2 148.3(5) . .
W2 O10 W9 153.9(5) . .
W3 O11 W4 147.2(5) . .
Si2 O12 W2 125.1(4) . .
Si2 O12 W1 122.0(4) . .
W2 O12 W1 93.7(3) . .
Si2 O12 W3 122.0(4) . .
W2 O12 W3 92.9(3) . .
W1 O12 W3 92.7(3) . .
W4 O13 Na4 133.6(6) . .
W4 O14 W5 158.0(6) . .
W6 O16 W5 116.4(5) . .
W6 O17 K4 114.5(6) . 2_666
W6 O17 K4A 110.2(5) . 2_666
K4 O17 K4A 17.8(4) 2_666 2_666
W7 O18 W6 156.1(5) . .
W8 O20 W7 118.7(4) . .
W8 O21 Na7 145.0(5) . 1_655
W8 O21 K1 110.8(4) . 1_654
Na7 O21 K1 97.8(3) 1_655 1_654
W8 O22 W9 152.5(5) . .
W8 O22 K1 92.9(3) . 1_654
W9 O22 K1 98.5(3) . 1_654
W9 O23 K3 153.8(5) . 1_554
W9 O23 K1 107.2(4) . 1_654
K3 O23 K1 82.7(3) 1_554 1_654
W9 O23 K5 142.4(5) . 1_554
K3 O23 K5 44.6(3) 1_554 1_554
K1 O23 K5 108.5(3) 1_654 1_554
W3 O24 W5 147.2(5) . .
W9 O25 W4 117.9(4) . .
W9 O25 Na8 114.7(5) . 1_554
W4 O25 Na8 108.5(4) . 1_554
Si2 O26 Co1 121.9(4) . .
Si2 O26 W4 126.3(5) . .
Co1 O26 W4 88.7(3) . .
Si2 O26 W9 127.5(5) . .
Co1 O26 W9 89.4(3) . .
W4 O26 W9 91.6(3) . .
Si2 O27 W8 125.3(4) . .
Si2 O27 Na2 117.1(5) . .
W8 O27 Na2 96.6(3) . .
Si2 O27 W7 125.3(4) . .
W8 O27 W7 92.1(3) . .
Na2 O27 W7 92.5(3) . .
Si2 O28 W6 128.3(5) . .
Si2 O28 Na1 122.9(5) . .
W6 O28 Na1 87.0(3) . .
Si2 O28 W5 127.9(5) . .
W6 O28 W5 92.7(3) . .
Na1 O28 W5 84.1(4) . .
W5 O29 Na1 110.4(6) . .
W6 O30 Na1 106.6(6) . .
W7 O31 W13 142.0(6) . .
W7 O31 Na2 106.1(4) . .
W13 O31 Na2 107.5(4) . .
W14 O32 W8 142.0(5) . .
W14 O32 Na2 106.0(4) . .
W8 O32 Na2 106.9(4) . .
Na2 O33 Co1 123.8(4) . .
Na2 O33 Na3 120.5(5) . .
Co1 O33 Na3 86.3(4) . .
Na2 O34 Co2 130.1(6) . .
Na2 O34 Na1 121.2(6) . .
Co2 O34 Na1 79.3(4) . .
W9 O35 Co1 110.2(5) . .
W4 O36 Co1 112.4(5) . .
Na1 O37 Co1 133.8(8) . .
Co2 O38 Na1 87.7(8) . .
Na3 O39 Co1 93.1(7) . .
Co2 O40 Na3 133.2(19) . .
W11 O41 Co2 111.7(5) . .
W12 O42 Co2 112.2(5) . .
Si1 O43 Na3 122.5(5) . .
Si1 O43 W15 128.5(5) . .
Na3 O43 W15 89.1(4) . .
Si1 O43 W10 127.6(5) . .
Na3 O43 W10 82.8(4) . .
W15 O43 W10 92.7(3) . .
Si1 O44 Na2 116.7(5) . .
Si1 O44 W14 126.1(4) . .
Na2 O44 W14 94.8(3) . .
Si1 O44 W13 124.4(4) . .
Na2 O44 W13 94.9(3) . .
W14 O44 W13 92.2(3) . .
Si1 O45 W12 128.8(5) . .
Si1 O45 W11 126.5(5) . .
W12 O45 W11 91.4(3) . .
Si1 O45 Co2 123.8(5) . .
W12 O45 Co2 89.3(3) . .
W11 O45 Co2 83.6(3) . .
Si1 O46 W16 122.9(5) . .
Si1 O46 W18 124.7(4) . .
W16 O46 W18 93.1(3) . .
Si1 O46 W17 122.4(5) . .
W16 O46 W17 92.7(3) . .
W18 O46 W17 92.3(3) . .
W10 O47 K5 126.5(6) . 2_676
W11 O48 W10 162.2(6) . .
W11 O49 K2 143.2(7) . .
W12 O50 W11 116.6(4) . .
W12 O50 K2 110.7(4) . 2_676
W11 O50 K2 106.7(4) . 2_676
W12 O51 Na5 152.4(5) . .
W12 O51 K4A 106.9(4) . 1_655
Na5 O51 K4A 81.9(3) . 1_655
W12 O51 K4 100.8(5) . 1_655
Na5 O51 K4 94.3(5) . 1_655
K4A O51 K4 17.4(3) 1_655 1_655
W13 O52 W12 152.7(5) . .
W13 O52 K4 94.8(5) . 1_655
W12 O52 K4 103.6(5) . 1_655
W13 O52 K4A 92.2(4) . 1_655
W12 O52 K4A 99.4(3) . 1_655
K4 O52 K4A 17.5(4) 1_655 1_655
W13 O53 K4 105.3(6) . 1_655
W13 O53 K4A 109.3(5) . 1_655
K4 O53 K4A 19.8(4) 1_655 1_655
W14 O54 W13 117.9(4) . .
W14 O55 Na7 144.1(5) . 1_655
W14 O55 Na6 101.6(4) . 1_665
Na7 O55 Na6 100.6(3) 1_655 1_665
W14 O56 W15 154.8(5) . .
W14 O56 Na6 99.8(3) . 1_665
W15 O56 Na6 96.0(3) . 1_665
W15 O57 Na7 140.2(5) . 2_675
W15 O57 Na6 103.2(4) . 1_665
Na7 O57 Na6 104.0(4) 2_675 1_665
W15 O57 K1 110.5(4) . 2_676
Na7 O57 K1 94.8(3) 2_675 2_676
Na6 O57 K1 96.3(3) 1_665 2_676
W15 O58 Na3 106.1(5) . .
W10 O59 Na3 104.5(6) . .
W15 O60 W10 115.5(5) . .
W18 O61 W12 152.2(5) . .
W18 O61 K2 105.1(3) . 2_676
W12 O61 K2 98.6(3) . 2_676
W13 O62 W18 149.4(5) . .
W14 O63 W16 147.1(5) . .
W16 O64 W15 153.7(5) . .
W16 O64 K1 98.1(3) . 2_676
W15 O64 K1 102.1(3) . 2_676
W16 O65 K3 144.5(5) . 2_776
W16 O65 K1 101.1(4) . 2_676
K3 O65 K1 90.2(3) 2_776 2_676
W16 O65 K5 129.6(5) . 2_776
K3 O65 K5 50.8(3) 2_776 2_776
K1 O65 K5 129.3(4) 2_676 2_776
W16 O66 W18 119.2(4) . .
W16 O67 W17 119.6(4) . .
W17 O68 W10 146.7(5) . .
W18 O70 W17 119.0(4) . .
W18 O70 K2 101.6(4) . 2_676
W17 O70 K2 98.6(4) . 2_676
W18 O71 K2 150.8(5) . 1_655
W17 O72 W11 146.3(5) . .
W17 O72 K2 111.1(4) . 2_676
W11 O72 K2 101.4(3) . 2_676
K3 O1W K1 90.6(4) 1_455 .
Na5 O10W K3 108.6(4) . .
Na5 O10W K5A 84.7(4) . .
K3 O10W K5A 44.6(3) . .
Na5 O11W K2 108.4(4) . 2_676
Na5 O11W K5 97.2(5) . .
K2 O11W K5 144.4(5) 2_676 .
Na5 O12W K5A 96.6(5) . .
Na5 O13W K4A 88.0(4) . 1_655
Na4 O15W Na7 132.8(6) . .
Na4 O16W K1 93.2(8) . 1_554
Na4 O19W K1 104.9(5) . 1_554
O45 Si1 O44 110.4(5) . .
O45 Si1 O43 111.7(5) . .
O44 Si1 O43 110.6(4) . .
O45 Si1 O46 108.1(5) . .
O44 Si1 O46 108.2(5) . .
O43 Si1 O46 107.7(4) . .
O45 Si1 Na2 89.9(4) . .
O44 Si1 Na2 37.5(3) . .
O43 Si1 Na2 91.3(3) . .
O46 Si1 Na2 145.7(4) . .
O45 Si1 Na3 90.9(4) . .
O44 Si1 Na3 95.5(3) . .
O43 Si1 Na3 33.7(3) . .
O46 Si1 Na3 141.2(4) . .
Na2 Si1 Na3 64.16(19) . .
O27 Si2 O26 110.2(4) . .
O27 Si2 O28 111.5(5) . .
O26 Si2 O28 111.0(5) . .
O27 Si2 O12 108.2(5) . .
O26 Si2 O12 107.7(4) . .
O28 Si2 O12 108.2(5) . .
O27 Si2 Na2 37.4(3) . .
O26 Si2 Na2 91.5(3) . .
O28 Si2 Na2 90.2(4) . .
O12 Si2 Na2 145.6(3) . .
O27 Si2 Na1 94.8(3) . .
O26 Si2 Na1 91.7(3) . .
O28 Si2 Na1 33.6(4) . .
O12 Si2 Na1 141.7(3) . .
Na2 Si2 Na1 62.50(17) . .
O1 W1 O7 102.1(4) . .
O1 W1 O6 99.0(4) . .
O7 W1 O6 92.2(4) . .
O1 W1 O8 101.9(4) . .
O7 W1 O8 88.3(4) . .
O6 W1 O8 158.5(4) . .
O1 W1 O2 99.3(4) . .
O7 W1 O2 158.4(4) . .
O6 W1 O2 86.3(4) . .
O8 W1 O2 85.4(4) . .
O1 W1 O12 169.7(4) . .
O7 W1 O12 85.8(3) . .
O6 W1 O12 73.8(3) . .
O8 W1 O12 84.8(3) . .
O2 W1 O12 73.1(3) . .
O1 W1 K4A 50.2(3) . 2_666
O7 W1 K4A 52.7(3) . 2_666
O6 W1 K4A 91.8(3) . 2_666
O8 W1 K4A 105.4(3) . 2_666
O2 W1 K4A 148.8(3) . 2_666
O12 W1 K4A 135.9(2) . 2_666
O1 W1 K4 51.8(4) . 2_666
O7 W1 K4 51.1(4) . 2_666
O6 W1 K4 106.6(4) . 2_666
O8 W1 K4 90.4(4) . 2_666
O2 W1 K4 149.3(4) . 2_666
O12 W1 K4 136.8(4) . 2_666
K4A W1 K4 15.0(3) 2_666 2_666
O3 W2 O10 102.3(4) . .
O3 W2 O4 101.7(4) . .
O10 W2 O4 93.3(4) . .
O3 W2 O2 98.6(4) . .
O10 W2 O2 157.9(3) . .
O4 W2 O2 89.3(4) . .
O3 W2 O9 99.0(4) . .
O10 W2 O9 85.3(4) . .
O4 W2 O9 159.1(4) . .
O2 W2 O9 84.5(3) . .
O3 W2 O12 171.7(4) . .
O10 W2 O12 85.8(3) . .
O4 W2 O12 75.5(3) . .
O2 W2 O12 73.7(3) . .
O9 W2 O12 83.6(3) . .
O3 W2 K5A 60.7(3) . 2_766
O10 W2 K5A 161.0(3) . 2_766
O4 W2 K5A 82.8(3) . 2_766
O2 W2 K5A 41.0(3) . 2_766
O9 W2 K5A 104.9(3) . 2_766
O12 W2 K5A 111.0(3) . 2_766
O5 W3 O24 103.4(5) . .
O5 W3 O11 103.0(5) . .
O24 W3 O11 92.3(4) . .
O5 W3 O6 98.1(5) . .
O24 W3 O6 89.9(4) . .
O11 W3 O6 157.7(4) . .
O5 W3 O4 97.1(4) . .
O24 W3 O4 159.0(4) . .
O11 W3 O4 87.5(4) . .
O6 W3 O4 82.6(4) . .
O5 W3 O12 167.0(4) . .
O24 W3 O12 86.2(3) . .
O11 W3 O12 85.2(3) . .
O6 W3 O12 72.8(3) . .
O4 W3 O12 72.8(3) . .
O13 W4 O36 101.9(5) . .
O13 W4 O14 101.9(5) . .
O36 W4 O14 93.7(4) . .
O13 W4 O25 97.9(4) . .
O36 W4 O25 93.2(4) . .
O14 W4 O25 157.2(4) . .
O13 W4 O11 95.6(4) . .
O36 W4 O11 162.6(4) . .
O14 W4 O11 82.9(4) . .
O25 W4 O11 84.0(4) . .
O13 W4 O26 171.8(4) . .
O36 W4 O26 80.6(4) . .
O14 W4 O26 85.6(4) . .
O25 W4 O26 74.1(3) . .
O11 W4 O26 82.1(3) . .
O15 W5 O29 103.3(6) . .
O15 W5 O14 101.1(5) . .
O29 W5 O14 93.4(5) . .
O15 W5 O16 96.5(5) . .
O29 W5 O16 96.0(5) . .
O14 W5 O16 157.5(4) . .
O15 W5 O24 92.1(5) . .
O29 W5 O24 164.5(4) . .
O14 W5 O24 81.6(4) . .
O16 W5 O24 84.0(4) . .
O15 W5 O28 168.7(5) . .
O29 W5 O28 84.4(4) . .
O14 W5 O28 86.4(4) . .
O16 W5 O28 74.3(4) . .
O24 W5 O28 80.6(3) . .
O30 W6 O17 102.9(5) . .
O30 W6 O18 92.8(5) . .
O17 W6 O18 101.9(5) . .
O30 W6 O16 96.7(5) . .
O17 W6 O16 96.4(5) . .
O18 W6 O16 156.9(4) . .
O30 W6 O7 166.4(4) . .
O17 W6 O7 90.2(4) . .
O18 W6 O7 80.7(4) . .
O16 W6 O7 85.5(4) . .
O30 W6 O28 87.6(4) . .
O17 W6 O28 167.2(4) . .
O18 W6 O28 84.7(3) . .
O16 W6 O28 74.8(4) . .
O7 W6 O28 79.9(3) . .
O30 W6 K4 141.2(5) . 2_666
O17 W6 K4 40.4(5) . 2_666
O18 W6 K4 86.1(4) . 2_666
O16 W6 K4 99.3(4) . 2_666
O7 W6 K4 50.8(4) . 2_666
O28 W6 K4 130.7(4) . 2_666
O30 W6 K4A 148.3(4) . 2_666
O17 W6 K4A 45.6(4) . 2_666
O18 W6 K4A 96.8(3) . 2_666
O16 W6 K4A 86.1(3) . 2_666
O7 W6 K4A 45.1(2) . 2_666
O28 W6 K4A 123.2(2) . 2_666
K4 W6 K4A 13.7(3) 2_666 2_666
O19 W7 O18 102.5(5) . .
O19 W7 O8 96.4(4) . .
O18 W7 O8 87.6(4) . .
O19 W7 O31 97.0(4) . .
O18 W7 O31 88.4(4) . .
O8 W7 O31 166.5(4) . .
O19 W7 O20 99.6(5) . .
O18 W7 O20 157.9(4) . .
O8 W7 O20 89.0(4) . .
O31 W7 O20 89.9(4) . .
O19 W7 O27 173.8(4) . .
O18 W7 O27 83.7(3) . .
O8 W7 O27 83.3(3) . .
O31 W7 O27 83.5(3) . .
O20 W7 O27 74.3(3) . .
O21 W8 O9 97.3(4) . .
O21 W8 O22 100.4(4) . .
O9 W8 O22 88.9(4) . .
O21 W8 O20 98.6(4) . .
O9 W8 O20 90.2(4) . .
O22 W8 O20 160.9(4) . .
O21 W8 O32 96.6(4) . .
O9 W8 O32 166.1(4) . .
O22 W8 O32 88.8(4) . .
O20 W8 O32 87.6(4) . .
O21 W8 O27 173.3(4) . .
O9 W8 O27 84.8(3) . .
O22 W8 O27 86.0(3) . .
O20 W8 O27 74.9(3) . .
O32 W8 O27 81.4(3) . .
O21 W8 Na2 136.2(3) . .
O9 W8 Na2 126.4(3) . .
O22 W8 Na2 85.1(3) . .
O20 W8 Na2 80.1(3) . .
O32 W8 Na2 39.7(3) . .
O27 W8 Na2 41.8(2) . .
O21 W8 K1 44.4(3) . 1_654
O9 W8 K1 84.0(3) . 1_654
O22 W8 K1 58.0(3) . 1_654
O20 W8 K1 140.8(3) . 1_654
O32 W8 K1 106.2(3) . 1_654
O27 W8 K1 142.3(2) . 1_654
Na2 W8 K1 133.16(13) . 1_654
O23 W9 O35 101.0(4) . .
O23 W9 O25 99.6(4) . .
O35 W9 O25 95.9(4) . .
O23 W9 O22 100.8(4) . .
O35 W9 O22 90.9(4) . .
O25 W9 O22 156.9(4) . .
O23 W9 O10 95.5(4) . .
O35 W9 O10 162.9(4) . .
O25 W9 O10 85.6(4) . .
O22 W9 O10 81.6(3) . .
O23 W9 O26 174.0(4) . .
O35 W9 O26 82.2(4) . .
O25 W9 O26 75.0(3) . .
O22 W9 O26 84.1(3) . .
O10 W9 O26 81.8(3) . .
O23 W9 K3 15.3(3) . 1_554
O35 W9 K3 113.4(3) . 1_554
O25 W9 K3 89.1(3) . 1_554
O22 W9 K3 108.5(3) . 1_554
O10 W9 K3 83.6(2) . 1_554
O26 W9 K3 159.0(2) . 1_554
O23 W9 K1 48.8(3) . 1_654
O35 W9 K1 108.9(3) . 1_654
O25 W9 K1 142.2(3) . 1_654
O22 W9 K1 53.2(3) . 1_654
O10 W9 K1 78.9(3) . 1_654
O26 W9 K1 135.0(2) . 1_654
K3 W9 K1 55.32(9) 1_554 1_654
O47 W10 O59 100.9(5) . .
O47 W10 O48 101.4(5) . .
O59 W10 O48 95.3(5) . .
O47 W10 O60 97.5(5) . .
O59 W10 O60 96.9(5) . .
O48 W10 O60 155.2(4) . .
O47 W10 O68 89.2(5) . .
O59 W10 O68 169.8(4) . .
O48 W10 O68 80.9(4) . .
O60 W10 O68 83.4(4) . .
O47 W10 O43 168.1(4) . .
O59 W10 O43 89.0(4) . .
O48 W10 O43 84.2(4) . .
O60 W10 O43 74.5(3) . .
O68 W10 O43 81.2(3) . .
O47 W10 K5 33.3(4) . 2_676
O59 W10 K5 75.2(4) . 2_676
O48 W10 K5 83.0(3) . 2_676
O60 W10 K5 121.1(3) . 2_676
O68 W10 K5 113.4(3) . 2_676
O43 W10 K5 158.6(3) . 2_676
O49 W11 O41 100.9(6) . .
O49 W11 O48 101.8(5) . .
O41 W11 O48 94.3(5) . .
O49 W11 O50 99.2(5) . .
O41 W11 O50 94.5(5) . .
O48 W11 O50 155.2(4) . .
O49 W11 O72 92.6(5) . .
O41 W11 O72 166.5(4) . .
O48 W11 O72 82.0(4) . .
O50 W11 O72 84.1(4) . .
O49 W11 O45 172.1(5) . .
O41 W11 O45 84.5(4) . .
O48 W11 O45 83.4(4) . .
O50 W11 O45 74.4(3) . .
O72 W11 O45 82.2(4) . .
O49 W11 K2 78.0(4) . 2_676
O41 W11 K2 136.6(4) . 2_676
O48 W11 K2 128.7(3) . 2_676
O50 W11 K2 44.5(3) . 2_676
O72 W11 K2 47.1(3) . 2_676
O45 W11 K2 94.1(2) . 2_676
O51 W12 O42 101.6(5) . .
O51 W12 O50 99.1(4) . .
O42 W12 O50 95.6(5) . .
O51 W12 O52 99.9(4) . .
O42 W12 O52 92.5(5) . .
O50 W12 O52 157.4(4) . .
O51 W12 O61 92.2(4) . .
O42 W12 O61 165.7(4) . .
O50 W12 O61 85.9(4) . .
O52 W12 O61 81.3(4) . .
O51 W12 O45 172.7(4) . .
O42 W12 O45 84.3(4) . .
O50 W12 O45 75.9(3) . .
O52 W12 O45 84.0(3) . .
O61 W12 O45 82.3(3) . .
O51 W12 K4 53.3(4) . 1_655
O42 W12 K4 93.2(5) . 1_655
O50 W12 K4 152.3(4) . 1_655
O52 W12 K4 47.4(4) . 1_655
O61 W12 K4 92.1(4) . 1_655
O45 W12 K4 131.3(4) . 1_655
O51 W12 K2 79.9(3) . 2_676
O42 W12 K2 136.3(4) . 2_676
O50 W12 K2 42.2(3) . 2_676
O52 W12 K2 130.7(3) . 2_676
O61 W12 K2 49.7(2) . 2_676
O45 W12 K2 92.9(2) . 2_676
K4 W12 K2 119.6(3) 1_655 2_676
O51 W12 K4A 48.5(4) . 1_655
O42 W12 K4A 106.7(4) . 1_655
O50 W12 K4A 143.2(3) . 1_655
O52 W12 K4A 51.9(3) . 1_655
O61 W12 K4A 79.6(3) . 1_655
O45 W12 K4A 134.1(2) . 1_655
K4 W12 K4A 13.9(3) 1_655 1_655
K2 W12 K4A 106.24(11) 2_676 1_655
O53 W13 O62 98.7(4) . .
O53 W13 O52 100.9(4) . .
O62 W13 O52 89.6(4) . .
O53 W13 O54 99.0(4) . .
O62 W13 O54 91.2(4) . .
O52 W13 O54 159.7(4) . .
O53 W13 O31 95.7(4) . .
O62 W13 O31 165.5(4) . .
O52 W13 O31 87.1(4) . .
O54 W13 O31 87.1(4) . .
O53 W13 O44 173.2(4) . .
O62 W13 O44 84.4(3) . .
O52 W13 O44 85.1(3) . .
O54 W13 O44 74.9(3) . .
O31 W13 O44 81.3(3) . .
O53 W13 Na2 134.7(3) . .
O62 W13 Na2 126.6(3) . .
O52 W13 Na2 82.2(3) . .
O54 W13 Na2 81.1(3) . .
O31 W13 Na2 39.0(3) . .
O44 W13 Na2 42.4(2) . .
O53 W13 K4 47.2(4) . 1_655
O62 W13 K4 101.4(4) . 1_655
O52 W13 K4 54.0(4) . 1_655
O54 W13 K4 145.1(4) . 1_655
O31 W13 K4 88.0(4) . 1_655
O44 W13 K4 138.2(4) . 1_655
Na2 W13 K4 114.8(3) . 1_655
O53 W13 K4A 44.8(3) . 1_655
O62 W13 K4A 87.4(3) . 1_655
O52 W13 K4A 57.5(3) . 1_655
O54 W13 K4A 142.7(3) . 1_655
O31 W13 K4A 102.7(3) . 1_655
O44 W13 K4A 141.8(2) . 1_655
Na2 W13 K4A 128.25(16) . 1_655
K4 W13 K4A 14.8(3) 1_655 1_655
O55 W14 O56 101.4(4) . .
O55 W14 O63 96.7(4) . .
O56 W14 O63 88.6(4) . .
O55 W14 O54 99.5(4) . .
O56 W14 O54 159.0(4) . .
O63 W14 O54 89.5(3) . .
O55 W14 O32 96.3(4) . .
O56 W14 O32 88.0(4) . .
O63 W14 O32 166.9(4) . .
O54 W14 O32 89.2(4) . .
O55 W14 O44 174.5(4) . .
O56 W14 O44 84.0(3) . .
O63 W14 O44 83.9(3) . .
O54 W14 O44 75.1(3) . .
O32 W14 O44 83.1(3) . .
O55 W14 Na6 51.2(3) . 1_665
O56 W14 Na6 50.2(3) . 1_665
O63 W14 Na6 94.8(3) . 1_665
O54 W14 Na6 150.7(2) . 1_665
O32 W14 Na6 92.7(2) . 1_665
O44 W14 Na6 134.2(2) . 1_665
O57 W15 O58 103.2(4) . .
O57 W15 O60 97.4(4) . .
O58 W15 O60 96.2(4) . .
O57 W15 O56 100.3(4) . .
O58 W15 O56 93.3(4) . .
O60 W15 O56 157.4(4) . .
O57 W15 O64 90.7(4) . .
O58 W15 O64 165.6(4) . .
O60 W15 O64 85.1(4) . .
O56 W15 O64 80.8(3) . .
O57 W15 O43 168.2(4) . .
O58 W15 O43 86.9(4) . .
O60 W15 O43 75.2(3) . .
O56 W15 O43 84.9(3) . .
O64 W15 O43 79.6(3) . .
O57 W15 Na6 49.1(3) . 1_665
O58 W15 Na6 95.3(3) . 1_665
O60 W15 Na6 146.3(3) . 1_665
O56 W15 Na6 52.1(2) . 1_665
O64 W15 Na6 91.3(2) . 1_665
O43 W15 Na6 137.0(2) . 1_665
O57 W15 K1 45.0(3) . 2_676
O58 W15 K1 147.6(3) . 2_676
O60 W15 K1 84.3(3) . 2_676
O56 W15 K1 98.4(3) . 2_676
O64 W15 K1 46.7(2) . 2_676
O43 W15 K1 124.0(2) . 2_676
Na6 W15 K1 69.41(7) 1_665 2_676
O65 W16 O64 102.3(4) . .
O65 W16 O67 99.3(4) . .
O64 W16 O67 93.7(4) . .
O65 W16 O66 99.6(4) . .
O64 W16 O66 157.7(4) . .
O67 W16 O66 86.9(4) . .
O65 W16 O63 100.5(4) . .
O64 W16 O63 87.2(4) . .
O67 W16 O63 159.4(4) . .
O66 W16 O63 84.6(3) . .
O65 W16 O46 171.1(3) . .
O64 W16 O46 84.7(3) . .
O67 W16 O46 74.5(3) . .
O66 W16 O46 73.9(3) . .
O63 W16 O46 85.2(3) . .
O65 W16 K1 51.1(3) . 2_676
O64 W16 K1 52.3(3) . 2_676
O67 W16 K1 91.5(3) . 2_676
O66 W16 K1 150.0(3) . 2_676
O63 W16 K1 105.1(3) . 2_676
O46 W16 K1 134.2(2) . 2_676
O65 W16 K3 20.6(3) . 2_776
O64 W16 K3 111.1(3) . 2_776
O67 W16 K3 80.2(3) . 2_776
O66 W16 K3 91.0(3) . 2_776
O63 W16 K3 118.6(3) . 2_776
O46 W16 K3 151.0(2) . 2_776
K1 W16 K3 59.27(10) 2_676 2_776
O69 W17 O68 103.8(4) . .
O69 W17 O72 102.2(5) . .
O68 W17 O72 92.9(4) . .
O69 W17 O67 98.4(5) . .
O68 W17 O67 90.1(4) . .
O72 W17 O67 157.9(4) . .
O69 W17 O70 96.7(4) . .
O68 W17 O70 158.9(4) . .
O72 W17 O70 87.6(4) . .
O67 W17 O70 81.9(4) . .
O69 W17 O46 167.0(4) . .
O68 W17 O46 86.1(3) . .
O72 W17 O46 85.6(4) . .
O67 W17 O46 72.8(3) . .
O70 W17 O46 72.9(3) . .
O69 W17 K2 84.3(3) . 2_676
O68 W17 K2 135.4(3) . 2_676
O72 W17 K2 43.1(3) . 2_676
O67 W17 K2 132.7(3) . 2_676
O70 W17 K2 51.0(3) . 2_676
O46 W17 K2 94.7(2) . 2_676
O71 W18 O61 103.5(4) . .
O71 W18 O70 101.5(4) . .
O61 W18 O70 93.3(4) . .
O71 W18 O66 97.2(4) . .
O61 W18 O66 157.9(3) . .
O70 W18 O66 90.1(4) . .
O71 W18 O62 99.9(4) . .
O61 W18 O62 85.1(4) . .
O70 W18 O62 158.3(4) . .
O66 W18 O62 83.8(4) . .
O71 W18 O46 170.1(4) . .
O61 W18 O46 86.3(3) . .
O70 W18 O46 75.6(3) . .
O66 W18 O46 73.4(3) . .
O62 W18 O46 82.6(3) . .
O71 W18 K2 90.0(3) . 2_676
O61 W18 K2 48.1(3) . 2_676
O70 W18 K2 50.7(3) . 2_676
O66 W18 K2 140.7(3) . 2_676
O62 W18 K2 133.0(3) . 2_676
O46 W18 K2 95.3(2) . 2_676

loop_
_geom_bond_atom_site_label_1
_geom_bond_atom_site_label_2
_geom_bond_distance
_geom_bond_site_symmetry_2
Co1 O37 2.009(14) .
Co1 O36 2.022(10) .
Co1 O39 2.094(15) .
Co1 O33 2.103(8) .
Co1 O35 2.108(10) .
Co1 O26 2.227(9) .
Co1 Na2 3.495(6) .
Co1 Na1 3.597(7) .
Co2 O40 1.91(3) .
Co2 O41 1.963(12) .
Co2 O38 1.990(18) .
Co2 O42 2.181(11) .
Co2 O34 2.245(11) .
Co2 O45 2.372(10) .
Co2 Na3 3.562(10) .
Co2 Na2 3.600(7) .
K1 O1W 2.837(11) .
K1 O19W 2.884(14) 1_556
K1 O21 2.891(10) 1_456
K1 O65 2.902(10) 2_676
K1 O64 2.926(9) 2_676
K1 O57 2.969(10) 2_676
K1 O23 3.194(11) 1_456
K1 O22 3.280(10) 1_456
K1 O16W 3.37(3) 1_556
K1 W16 3.660(4) 2_676
K1 K3 3.755(7) 1_455
K1 W8 3.864(4) 1_456
K2 O71 2.835(10) 1_455
K2 O11W 2.839(12) 2_676
K2 O50 2.840(11) 2_676
K2 O72 2.905(10) 2_676
K2 O61 3.046(10) 2_676
K2 O49 3.076(12) .
K2 O70 3.121(11) 2_676
K2 W11 3.884(4) 2_676
K2 W12 3.952(5) 2_676
K2 W18 3.953(4) 2_676
K2 W17 3.969(4) 2_676
K2 Na5 4.255(7) 2_676
K3 K5A 2.352(12) .
K3 O65 2.373(10) 2_776
K3 K5 2.392(14) .
K3 O10W 2.401(11) .
K3 O23 2.421(10) 1_556
K3 O1W 2.431(12) 1_655
K3 K1 3.755(7) 1_655
K3 Na5 3.882(8) .
K3 W16 3.921(6) 2_776
K3 W9 4.037(5) 1_556
K3 Na8 4.234(12) .
K4 O17 2.66(2) 2_666
K4 O53 2.76(2) 1_455
K4 O7 2.90(2) 2_666
K4 O1 2.94(2) 2_666
K4 O52 2.95(2) 1_455
K4 O51 3.17(2) 1_455
K4 W13 3.630(18) 1_455
K4 W1 3.677(18) 2_666
K4 W6 3.734(19) 2_666
K4 W12 3.887(18) 1_455
K4 Na5 4.12(2) 1_455
K4A O53 2.795(11) 1_455
K4A O4W 2.86(2) .
K4A O13W 2.858(13) 1_455
K4A O1 2.844(11) 2_666
K4A O7 2.906(10) 2_666
K4A O17 3.030(13) 2_666
K4A O51 3.106(12) 1_455
K4A O52 3.162(10) 1_455
K4A W1 3.623(5) 2_666
K4A Na5 3.648(8) 1_455
K4A W13 3.745(5) 1_455
K4A W12 3.966(6) 1_455
K5 O47 2.781(16) 2_676
K5 O11W 2.847(16) .
K5 O65 3.029(15) 2_776
K5 O23 3.409(14) 1_556
K5 Na5 3.944(14) .
K5 W10 4.074(12) 2_676
K5A O2 2.801(14) 2_766
K5A O12W 2.854(18) .
K5A Na8 2.854(17) .
K5A O10W 3.349(15) .
K5A Na5 3.924(14) .
K5A W2 3.962(12) 2_766
Na1 O37 1.901(16) .
Na1 O29 1.942(14) .
Na1 O30 2.143(13) .
Na1 O38 2.21(2) .
Na1 O28 2.272(12) .
Na1 O34 2.319(13) .
Na1 Si2 3.445(8) .
Na1 Na2 3.529(10) .
Na2 O34 1.717(13) .
Na2 O33 1.857(9) .
Na2 O31 2.225(11) .
Na2 O32 2.280(12) .
Na2 O44 2.284(10) .
Na2 O27 2.291(10) .
Na2 Si1 3.351(7) .
Na2 Si2 3.356(7) .
Na2 W13 3.373(6) .
Na2 W8 3.416(6) .
Na3 O40 1.97(3) .
Na3 O59 2.022(14) .
Na3 O39 2.039(19) .
Na3 O58 2.187(14) .
Na3 O43 2.250(12) .
Na3 O33 2.278(11) .
Na3 O40A 2.58(2) .
Na3 Si1 3.419(9) .
Na4 O16W 2.32(3) .
Na4 O17W 2.332(18) .
Na4 O15W 2.389(14) .
Na4 O19W 2.389(14) .
Na4 O13 2.429(12) .
Na4 O18W 2.443(16) .
Na4 K1 4.192(9) 1_554
Na5 O13W 2.370(13) .
Na5 O10W 2.380(11) .
Na5 O12W 2.385(15) .
Na5 O11W 2.397(13) .
Na5 O51 2.399(10) .
Na5 O1 2.470(10) 2_766
Na5 K4A 3.648(8) 1_655
Na5 K4 4.12(2) 1_655
Na5 K2 4.255(7) 2_676
Na6 O57 2.831(10) 2_665
Na6 O57 2.831(10) 1_445
Na6 O56 2.894(8) 2_665
Na6 O56 2.894(8) 1_445
Na6 O55 2.951(9) 2_665
Na6 O55 2.951(9) 1_445
Na6 W15 3.6466(10) 2_665
Na6 W15 3.6466(10) 1_445
Na6 W14 3.7090(12) 2_665
Na6 W14 3.7090(12) 1_445
Na6 Na7 4.117(6) 2_565
Na6 Na7 4.117(6) 1_545
Na7 O21 2.342(11) 1_455
Na7 O55 2.378(11) 1_455
Na7 O57 2.383(10) 2_675
Na7 O20W 2.38(5) .
Na7 O15W 2.391(13) .
Na7 O21W 2.41(3) .
Na7 K1 3.959(7) 1_554
Na7 Na6 4.117(6) 1_565
Na8 O3 2.737(14) 2_766
Na8 O25 2.844(13) 1_556
O1 W1 1.734(9) .
O1 Na5 2.470(10) 2_766
O1 K4A 2.844(11) 2_666
O1 K4 2.94(2) 2_666
O2 W2 1.949(8) .
O2 W1 1.959(8) .
O2 K5A 2.801(14) 2_766
O3 W2 1.741(8) .
O3 Na8 2.737(14) 2_766
O4 W2 1.888(9) .
O4 W3 2.012(9) .
O5 W3 1.752(9) .
O6 W1 1.916(9) .
O6 W3 1.964(9) .
O7 W1 1.822(9) .
O7 W6 2.109(9) .
O7 K4 2.90(2) 2_666
O7 K4A 2.906(10) 2_666
O8 W7 1.911(8) .
O8 W1 1.927(8) .
O9 W8 1.882(8) .
O9 W2 1.973(8) .
O10 W2 1.867(8) .
O10 W9 2.035(8) .
O11 W3 1.854(9) .
O11 W4 2.034(9) .
O12 Si2 1.655(8) .
O12 W2 2.304(8) .
O12 W1 2.319(8) .
O12 W3 2.328(8) .
O13 W4 1.739(9) .
O14 W4 1.888(9) .
O14 W5 1.912(10) .
O15 W5 1.740(11) .
O16 W6 1.932(11) .
O16 W5 1.933(10) .
O17 W6 1.741(10) .
O17 K4 2.66(2) 2_666
O17 K4A 3.030(13) 2_666
O18 W7 1.894(10) .
O18 W6 1.920(10) .
O19 W7 1.713(10) .
O20 W8 1.917(8) .
O20 W7 1.924(9) .
O21 W8 1.735(9) .
O21 Na7 2.342(11) 1_655
O21 K1 2.891(10) 1_654
O22 W8 1.884(8) .
O22 W9 1.942(8) .
O22 K1 3.280(10) 1_654
O23 W9 1.721(8) .
O23 K3 2.421(10) 1_554
O23 K1 3.194(11) 1_654
O23 K5 3.409(14) 1_554
O24 W3 1.836(10) .
O24 W5 2.087(10) .
O25 W9 1.912(9) .
O25 W4 1.972(9) .
O25 Na8 2.844(13) 1_554
O26 Si2 1.631(9) .
O26 W4 2.317(8) .
O26 W9 2.326(8) .
O27 Si2 1.622(9) .
O27 W8 2.285(8) .
O27 W7 2.307(8) .
O28 Si2 1.634(9) .
O28 W6 2.260(9) .
O28 W5 2.280(9) .
O29 W5 1.769(13) .
O30 W6 1.737(12) .
O31 W7 1.923(8) .
O31 W13 1.953(8) .
O32 W14 1.926(8) .
O32 W8 1.965(8) .
O35 W9 1.790(9) .
O36 W4 1.798(9) .
O41 W11 1.816(12) .
O42 W12 1.754(10) .
O43 Si1 1.636(8) .
O43 W15 2.253(8) .
O43 W10 2.277(8) .
O44 Si1 1.631(9) .
O44 W14 2.288(9) .
O44 W13 2.294(8) .
O45 Si1 1.616(9) .
O45 W12 2.287(8) .
O45 W11 2.320(9) .
O46 Si1 1.647(9) .
O46 W16 2.311(9) .
O46 W18 2.330(8) .
O46 W17 2.338(8) .
O47 W10 1.751(11) .
O47 K5 2.781(16) 2_676
O48 W11 1.888(10) .
O48 W10 1.896(10) .
O49 W11 1.706(12) .
O50 W12 1.920(10) .
O50 W11 1.956(9) .
O50 K2 2.840(11) 2_676
O51 W12 1.725(9) .
O51 K4A 3.106(12) 1_655
O51 K4 3.17(2) 1_655
O52 W13 1.887(10) .
O52 W12 1.935(9) .
O52 K4 2.95(2) 1_655
O52 K4A 3.162(10) 1_655
O53 W13 1.734(9) .
O53 K4 2.76(2) 1_655
O53 K4A 2.795(11) 1_655
O54 W14 1.925(8) .
O54 W13 1.928(8) .
O55 W14 1.733(9) .
O55 Na7 2.378(11) 1_655
O55 Na6 2.951(9) 1_665
O56 W14 1.878(8) .
O56 W15 1.936(8) .
O56 Na6 2.894(8) 1_665
O57 W15 1.740(9) .
O57 Na7 2.383(10) 2_675
O57 Na6 2.831(10) 1_665
O57 K1 2.969(10) 2_676
O58 W15 1.752(10) .
O59 W10 1.758(10) .
O60 W15 1.934(9) .
O60 W10 1.942(9) .
O61 W18 1.848(9) .
O61 W12 2.104(9) .
O61 K2 3.046(10) 2_676
O62 W13 1.857(9) .
O62 W18 1.984(9) .
O63 W14 1.901(8) .
O63 W16 1.954(8) .
O64 W16 1.823(8) .
O64 W15 2.084(8) .
O64 K1 2.926(9) 2_676
O65 W16 1.740(9) .
O65 K3 2.373(10) 2_776
O65 K1 2.902(10) 2_676
O65 K5 3.029(15) 2_776
O66 W16 1.952(8) .
O66 W18 1.955(9) .
O67 W16 1.913(9) .
O67 W17 1.977(9) .
O68 W17 1.815(9) .
O68 W10 2.120(9) .
O69 W17 1.739(9) .
O70 W18 1.879(9) .
O70 W17 2.028(9) .
O70 K2 3.121(11) 2_676
O71 W18 1.732(8) .
O71 K2 2.835(10) 1_655
O72 W17 1.856(9) .
O72 W11 2.067(10) .
O72 K2 2.905(10) 2_676
O1W K3 2.431(12) 1_455
O11W K2 2.839(12) 2_676
O13W K4A 2.858(13) 1_655
O16W K1 3.37(3) 1_554
O19W K1 2.884(14) 1_554
W1 K4A 3.623(5) 2_666
W1 K4 3.677(18) 2_666
W2 K5A 3.962(12) 2_766
W6 K4 3.734(19) 2_666
W6 K4A 3.982(6) 2_666
W8 K1 3.864(4) 1_654
W9 K3 4.037(5) 1_554
W9 K1 4.052(5) 1_654
W10 K5 4.074(12) 2_676
W11 K2 3.884(4) 2_676
W12 K4 3.887(19) 1_655
W12 K2 3.952(5) 2_676
W12 K4A 3.966(6) 1_655
W13 K4 3.630(18) 1_655
W13 K4A 3.745(5) 1_655
W14 Na6 3.7090(12) 1_665
W15 Na6 3.6466(10) 1_665
W15 K1 3.931(4) 2_676
W16 K1 3.660(4) 2_676
W16 K3 3.921(6) 2_776
W17 K2 3.969(4) 2_676
W18 K2 3.953(5) 2_676

loop_
_geom_torsion_atom_site_label_1
_geom_torsion_atom_site_label_2
_geom_torsion_atom_site_label_3
_geom_torsion_atom_site_label_4
_geom_torsion
_geom_torsion_site_symmetry_1
_geom_torsion_site_symmetry_4
K5A K3 K5 O47 46.3(8) . 2_676
O65 K3 K5 O47 -144.1(8) 2_776 2_676
O10W K3 K5 O47 137.1(7) . 2_676
O23 K3 K5 O47 -61.0(8) 1_556 2_676
O1W K3 K5 O47 -71(2) 1_655 2_676
K1 K3 K5 O47 -112.9(7) 1_655 2_676
Na5 K3 K5 O47 117.4(8) . 2_676
W16 K3 K5 O47 -158.5(8) 2_776 2_676
W9 K3 K5 O47 -51.5(8) 1_556 2_676
Na8 K3 K5 O47 7.2(9) . 2_676
K5A K3 K5 O11W -94.4(5) . .
O65 K3 K5 O11W 75.2(5) 2_776 .
O10W K3 K5 O11W -3.6(6) . .
O23 K3 K5 O11W 158.3(5) 1_556 .
O1W K3 K5 O11W 148.8(15) 1_655 .
K1 K3 K5 O11W 106.4(4) 1_655 .
Na5 K3 K5 O11W -23.3(4) . .
W16 K3 K5 O11W 60.8(4) 2_776 .
W9 K3 K5 O11W 167.8(4) 1_556 .
Na8 K3 K5 O11W -133.6(4) . .
K5A K3 K5 O65 -169.6(4) . 2_776
O10W K3 K5 O65 -78.8(4) . 2_776
O23 K3 K5 O65 83.1(4) 1_556 2_776
O1W K3 K5 O65 73.5(17) 1_655 2_776
K1 K3 K5 O65 31.1(3) 1_655 2_776
Na5 K3 K5 O65 -98.5(3) . 2_776
W16 K3 K5 O65 -14.5(2) 2_776 2_776
W9 K3 K5 O65 92.6(3) 1_556 2_776
Na8 K3 K5 O65 151.2(3) . 2_776
K5A K3 K5 O23 107.3(4) . 1_556
O65 K3 K5 O23 -83.1(4) 2_776 1_556
O10W K3 K5 O23 -161.9(4) . 1_556
O1W K3 K5 O23 -9.6(16) 1_655 1_556
K1 K3 K5 O23 -52.0(3) 1_655 1_556
Na5 K3 K5 O23 178.4(3) . 1_556
W16 K3 K5 O23 -97.6(3) 2_776 1_556
W9 K3 K5 O23 9.5(2) 1_556 1_556
Na8 K3 K5 O23 68.1(3) . 1_556
K5A K3 K5 Na5 -71.1(4) . .
O65 K3 K5 Na5 98.5(3) 2_776 .
O10W K3 K5 Na5 19.7(3) . .
O23 K3 K5 Na5 -178.4(3) 1_556 .
O1W K3 K5 Na5 172.1(16) 1_655 .
K1 K3 K5 Na5 129.7(3) 1_655 .
W16 K3 K5 Na5 84.07(15) 2_776 .
W9 K3 K5 Na5 -168.90(18) 1_556 .
Na8 K3 K5 Na5 -110.2(2) . .
K5A K3 K5 W10 63.6(10) . 2_676
O65 K3 K5 W10 -126.8(10) 2_776 2_676
O10W K3 K5 W10 154.4(9) . 2_676
O23 K3 K5 W10 -43.7(10) 1_556 2_676
O1W K3 K5 W10 -53(2) 1_655 2_676
K1 K3 K5 W10 -95.7(10) 1_655 2_676
Na5 K3 K5 W10 134.7(10) . 2_676
W16 K3 K5 W10 -141.3(10) 2_776 2_676
W9 K3 K5 W10 -34.2(10) 1_556 2_676
Na8 K3 K5 W10 24.4(11) . 2_676
O65 K3 K5A O2 84(2) 2_776 2_766
K5 K3 K5A O2 143.7(5) . 2_766
O10W K3 K5A O2 40.4(5) . 2_766
O23 K3 K5A O2 -124.5(5) 1_556 2_766
O1W K3 K5A O2 -50.8(5) 1_655 2_766
K1 K3 K5A O2 -64.8(7) 1_655 2_766
Na5 K3 K5A O2 72.5(4) . 2_766
W16 K3 K5A O2 58.5(11) 2_776 2_766
W9 K3 K5A O2 -120.0(4) 1_556 2_766
Na8 K3 K5A O2 -108.8(7) . 2_766
O65 K3 K5A O12W -16(2) 2_776 .
K5 K3 K5A O12W 43.8(5) . .
O10W K3 K5A O12W -59.5(5) . .
O23 K3 K5A O12W 135.6(4) 1_556 .
O1W K3 K5A O12W -150.7(5) 1_655 .
K1 K3 K5A O12W -164.7(4) 1_655 .
Na5 K3 K5A O12W -27.4(4) . .
W16 K3 K5A O12W -41.4(10) 2_776 .
W9 K3 K5A O12W 140.1(4) 1_556 .
Na8 K3 K5A O12W 151.3(7) . .
O65 K3 K5A Na8 -167(2) 2_776 .
K5 K3 K5A Na8 -107.5(5) . .
O10W K3 K5A Na8 149.2(5) . .
O23 K3 K5A Na8 -15.7(6) 1_556 .
O1W K3 K5A Na8 58.0(5) 1_655 .
K1 K3 K5A Na8 44.0(8) 1_655 .
Na5 K3 K5A Na8 -178.7(5) . .
W16 K3 K5A Na8 167.4(6) 2_776 .
W9 K3 K5A Na8 -11.2(5) 1_556 .
O65 K3 K5A O10W 44(2) 2_776 .
K5 K3 K5A O10W 103.3(4) . .
O23 K3 K5A O10W -164.9(5) 1_556 .
O1W K3 K5A O10W -91.2(4) 1_655 .
K1 K3 K5A O10W -105.2(6) 1_655 .
Na5 K3 K5A O10W 32.1(3) . .
W16 K3 K5A O10W 18.1(8) 2_776 .
W9 K3 K5A O10W -160.4(3) 1_556 .
Na8 K3 K5A O10W -149.2(5) . .
O65 K3 K5A Na5 12(2) 2_776 .
K5 K3 K5A Na5 71.2(3) . .
O10W K3 K5A Na5 -32.1(3) . .
O23 K3 K5A Na5 163.0(3) 1_556 .
O1W K3 K5A Na5 -123.3(3) 1_655 .
K1 K3 K5A Na5 -137.3(5) 1_655 .
W16 K3 K5A Na5 -14.0(8) 2_776 .
W9 K3 K5A Na5 167.44(18) 1_556 .
Na8 K3 K5A Na5 178.7(5) . .
O65 K3 K5A W2 113(2) 2_776 2_766
K5 K3 K5A W2 172.0(4) . 2_766
O10W K3 K5A W2 68.7(4) . 2_766
O23 K3 K5A W2 -96.2(4) 1_556 2_766
O1W K3 K5A W2 -22.5(4) 1_655 2_766
K1 K3 K5A W2 -36.5(7) 1_655 2_766
Na5 K3 K5A W2 100.8(3) . 2_766
W16 K3 K5A W2 86.8(9) 2_776 2_766
W9 K3 K5A W2 -91.7(3) 1_556 2_766
Na8 K3 K5A W2 -80.5(5) . 2_766
O36 Co1 Na1 O37 -75.3(13) . .
O39 Co1 Na1 O37 24.5(14) . .
O33 Co1 Na1 O37 110.4(13) . .
O35 Co1 Na1 O37 175.9(14) . .
O26 Co1 Na1 O37 -151.4(13) . .
Na2 Co1 Na1 O37 125.0(13) . .
O37 Co1 Na1 O29 74.6(14) . .
O36 Co1 Na1 O29 -0.7(5) . .
O39 Co1 Na1 O29 99.1(7) . .
O33 Co1 Na1 O29 -175.0(5) . .
O35 Co1 Na1 O29 -109.5(8) . .
O26 Co1 Na1 O29 -76.8(5) . .
Na2 Co1 Na1 O29 -160.4(5) . .
O37 Co1 Na1 O30 -165.3(16) . .
O36 Co1 Na1 O30 119.4(9) . .
O39 Co1 Na1 O30 -140.9(10) . .
O33 Co1 Na1 O30 -55.0(9) . .
O35 Co1 Na1 O30 10.6(12) . .
O26 Co1 Na1 O30 43.2(9) . .
Na2 Co1 Na1 O30 -40.3(8) . .
O37 Co1 Na1 O38 -27.5(14) . .
O36 Co1 Na1 O38 -102.8(6) . .
O39 Co1 Na1 O38 -3.0(8) . .
O33 Co1 Na1 O38 82.9(6) . .
O35 Co1 Na1 O38 148.4(8) . .
O26 Co1 Na1 O38 -178.9(6) . .
Na2 Co1 Na1 O38 97.5(6) . .
O37 Co1 Na1 O28 153.1(14) . .
O36 Co1 Na1 O28 77.8(4) . .
O39 Co1 Na1 O28 177.5(6) . .
O33 Co1 Na1 O28 -96.6(4) . .
O35 Co1 Na1 O28 -31.0(8) . .
O26 Co1 Na1 O28 1.6(4) . .
Na2 Co1 Na1 O28 -81.9(3) . .
O37 Co1 Na1 O34 -110.7(14) . .
O36 Co1 Na1 O34 174.0(4) . .
O39 Co1 Na1 O34 -86.2(6) . .
O33 Co1 Na1 O34 -0.3(4) . .
O35 Co1 Na1 O34 65.2(7) . .
O26 Co1 Na1 O34 97.9(4) . .
Na2 Co1 Na1 O34 14.3(3) . .
O37 Co1 Na1 Si2 166.0(13) . .
O36 Co1 Na1 Si2 90.7(3) . .
O39 Co1 Na1 Si2 -169.6(6) . .
O33 Co1 Na1 Si2 -83.7(2) . .
O35 Co1 Na1 Si2 -18.1(7) . .
O26 Co1 Na1 Si2 14.5(2) . .
Na2 Co1 Na1 Si2 -69.05(16) . .
O37 Co1 Na1 Na2 -125.0(13) . .
O36 Co1 Na1 Na2 159.7(3) . .
O39 Co1 Na1 Na2 -100.5(6) . .
O33 Co1 Na1 Na2 -14.6(2) . .
O35 Co1 Na1 Na2 50.9(7) . .
O26 Co1 Na1 Na2 83.6(3) . .
O37 Co1 Na2 O34 -0.2(6) . .
O36 Co1 Na2 O34 -65.5(8) . .
O39 Co1 Na2 O34 85.1(8) . .
O33 Co1 Na2 O34 126.4(7) . .
O35 Co1 Na2 O34 -178.1(5) . .
O26 Co1 Na2 O34 -102.8(5) . .
Na1 Co1 Na2 O34 -19.1(4) . .
O37 Co1 Na2 O33 -126.5(7) . .
O36 Co1 Na2 O33 168.1(8) . .
O39 Co1 Na2 O33 -41.2(8) . .
O35 Co1 Na2 O33 55.5(6) . .
O26 Co1 Na2 O33 130.8(6) . .
Na1 Co1 Na2 O33 -145.5(5) . .
O37 Co1 Na2 O31 80.6(10) . .
O36 Co1 Na2 O31 15.2(12) . .
O39 Co1 Na2 O31 165.9(10) . .
O33 Co1 Na2 O31 -152.9(11) . .
O35 Co1 Na2 O31 -97.3(9) . .
O26 Co1 Na2 O31 -22.0(9) . .
Na1 Co1 Na2 O31 61.6(9) . .
O37 Co1 Na2 O32 177.9(5) . .
O36 Co1 Na2 O32 112.5(7) . .
O39 Co1 Na2 O32 -96.9(7) . .
O33 Co1 Na2 O32 -55.6(5) . .
O35 Co1 Na2 O32 -0.1(4) . .
O26 Co1 Na2 O32 75.2(4) . .
Na1 Co1 Na2 O32 158.9(3) . .
O37 Co1 Na2 O44 -102.0(6) . .
O36 Co1 Na2 O44 -167.4(7) . .
O39 Co1 Na2 O44 -16.7(8) . .
O33 Co1 Na2 O44 24.5(6) . .
O35 Co1 Na2 O44 80.0(5) . .
O26 Co1 Na2 O44 155.3(5) . .
Na1 Co1 Na2 O44 -121.0(4) . .
O37 Co1 Na2 O27 105.3(5) . .
O36 Co1 Na2 O27 39.9(7) . .
O39 Co1 Na2 O27 -169.4(7) . .
O33 Co1 Na2 O27 -128.2(6) . .
O35 Co1 Na2 O27 -72.6(4) . .
O26 Co1 Na2 O27 2.6(3) . .
Na1 Co1 Na2 O27 86.3(3) . .
O37 Co1 Na2 Si1 -83.1(5) . .
O36 Co1 Na2 Si1 -148.5(6) . .
O39 Co1 Na2 Si1 2.2(7) . .
O33 Co1 Na2 Si1 43.4(5) . .
O35 Co1 Na2 Si1 99.0(3) . .
O26 Co1 Na2 Si1 174.3(3) . .
Na1 Co1 Na2 Si1 -102.1(2) . .
O37 Co1 Na2 Si2 89.1(5) . .
O36 Co1 Na2 Si2 23.7(7) . .
O39 Co1 Na2 Si2 174.4(7) . .
O33 Co1 Na2 Si2 -144.4(5) . .
O35 Co1 Na2 Si2 -88.8(3) . .
O26 Co1 Na2 Si2 -13.5(2) . .
Na1 Co1 Na2 Si2 70.14(17) . .
O37 Co1 Na2 W13 -91.2(15) . .
O36 Co1 Na2 W13 -156.6(14) . .
O39 Co1 Na2 W13 -5.9(16) . .
O33 Co1 Na2 W13 35.3(13) . .
O35 Co1 Na2 W13 90.8(14) . .
O26 Co1 Na2 W13 166.1(14) . .
Na1 Co1 Na2 W13 -110.2(14) . .
O37 Co1 Na2 W8 145.9(5) . .
O36 Co1 Na2 W8 80.5(7) . .
O39 Co1 Na2 W8 -128.8(6) . .
O33 Co1 Na2 W8 -87.6(5) . .
O35 Co1 Na2 W8 -32.0(3) . .
O26 Co1 Na2 W8 43.3(2) . .
Na1 Co1 Na2 W8 126.9(2) . .
O37 Co1 Na2 Na1 19.0(5) . .
O36 Co1 Na2 Na1 -46.4(7) . .
O39 Co1 Na2 Na1 104.3(7) . .
O33 Co1 Na2 Na1 145.5(5) . .
O35 Co1 Na2 Na1 -159.0(3) . .
O26 Co1 Na2 Na1 -83.7(3) . .
O37 Na1 Na2 O34 124.2(9) . .
O29 Na1 Na2 O34 -171.5(13) . .
O30 Na1 Na2 O34 -55.6(8) . .
O38 Na1 Na2 O34 33.3(9) . .
O28 Na1 Na2 O34 -132.2(8) . .
Si2 Na1 Na2 O34 -146.8(7) . .
Co1 Na1 Na2 O34 144.3(7) . .
O37 Na1 Na2 O33 -3.6(5) . .
O29 Na1 Na2 O33 60.6(11) . .
O30 Na1 Na2 O33 176.6(5) . .
O38 Na1 Na2 O33 -94.6(7) . .
O28 Na1 Na2 O33 99.9(4) . .
O34 Na1 Na2 O33 -127.8(8) . .
Si2 Na1 Na2 O33 85.4(3) . .
Co1 Na1 Na2 O33 16.5(3) . .
O37 Na1 Na2 O31 -177.6(6) . .
O29 Na1 Na2 O31 -113.4(11) . .
O30 Na1 Na2 O31 2.5(5) . .
O38 Na1 Na2 O31 91.4(7) . .
O28 Na1 Na2 O31 -74.1(4) . .
O34 Na1 Na2 O31 58.1(7) . .
Si2 Na1 Na2 O31 -88.6(3) . .
Co1 Na1 Na2 O31 -157.5(3) . .
O37 Na1 Na2 O32 -71.7(9) . .
O29 Na1 Na2 O32 -7.4(14) . .
O30 Na1 Na2 O32 108.5(8) . .
O38 Na1 Na2 O32 -162.6(9) . .
O28 Na1 Na2 O32 31.9(8) . .
O34 Na1 Na2 O32 164.1(11) . .
Si2 Na1 Na2 O32 17.3(7) . .
Co1 Na1 Na2 O32 -51.6(7) . .
O37 Na1 Na2 O44 98.2(6) . .
O29 Na1 Na2 O44 162.4(10) . .
O30 Na1 Na2 O44 -81.7(6) . .
O38 Na1 Na2 O44 7.2(8) . .
O28 Na1 Na2 O44 -158.3(5) . .
O34 Na1 Na2 O44 -26.1(8) . .
Si2 Na1 Na2 O44 -172.8(4) . .
Co1 Na1 Na2 O44 118.3(4) . .
O37 Na1 Na2 O27 -102.8(5) . .
O29 Na1 Na2 O27 -38.6(11) . .
O30 Na1 Na2 O27 77.4(4) . .
O38 Na1 Na2 O27 166.2(7) . .
O28 Na1 Na2 O27 0.7(3) . .
O34 Na1 Na2 O27 133.0(8) . .
Si2 Na1 Na2 O27 -13.8(2) . .
Co1 Na1 Na2 O27 -82.7(3) . .
O37 Na1 Na2 Si1 81.5(5) . .
O29 Na1 Na2 Si1 145.8(10) . .
O30 Na1 Na2 Si1 -98.3(4) . .
O38 Na1 Na2 Si1 -9.4(7) . .
O28 Na1 Na2 Si1 -174.9(3) . .
O34 Na1 Na2 Si1 -42.7(7) . .
Si2 Na1 Na2 Si1 170.5(2) . .
Co1 Na1 Na2 Si1 101.63(19) . .
O37 Na1 Na2 Si2 -89.0(5) . .
O29 Na1 Na2 Si2 -24.7(10) . .
O30 Na1 Na2 Si2 91.2(4) . .
O38 Na1 Na2 Si2 -180.0(6) . .
O28 Na1 Na2 Si2 14.6(3) . .
O34 Na1 Na2 Si2 146.8(7) . .
Co1 Na1 Na2 Si2 -68.88(12) . .
O37 Na1 Na2 W13 150.3(5) . .
O29 Na1 Na2 W13 -145.5(10) . .
O30 Na1 Na2 W13 -29.6(5) . .
O38 Na1 Na2 W13 59.3(7) . .
O28 Na1 Na2 W13 -106.2(3) . .
O34 Na1 Na2 W13 26.0(7) . .
Si2 Na1 Na2 W13 -120.7(2) . .
Co1 Na1 Na2 W13 170.4(3) . .
O37 Na1 Na2 W8 -90.4(5) . .
O29 Na1 Na2 W8 -26.2(11) . .
O30 Na1 Na2 W8 89.8(4) . .
O38 Na1 Na2 W8 178.6(6) . .
O28 Na1 Na2 W8 13.1(3) . .
O34 Na1 Na2 W8 145.4(8) . .
Si2 Na1 Na2 W8 -1.41(18) . .
Co1 Na1 Na2 W8 -70.3(2) . .
O37 Na1 Na2 Co1 -20.1(5) . .
O29 Na1 Na2 Co1 44.1(10) . .
O30 Na1 Na2 Co1 160.1(4) . .
O38 Na1 Na2 Co1 -111.1(6) . .
O28 Na1 Na2 Co1 83.4(3) . .
O34 Na1 Na2 Co1 -144.3(7) . .
Si2 Na1 Na2 Co1 68.88(12) . .
O41 Co2 Na3 O40 -67(3) . .
O38 Co2 Na3 O40 36(3) . .
O42 Co2 Na3 O40 -176(3) . .
O34 Co2 Na3 O40 128(3) . .
O45 Co2 Na3 O40 -144(3) . .
Na2 Co2 Na3 O40 137(3) . .
O40 Co2 Na3 O59 62(3) . .
O41 Co2 Na3 O59 -4.9(5) . .
O38 Co2 Na3 O59 98.0(8) . .
O42 Co2 Na3 O59 -113.4(7) . .
O34 Co2 Na3 O59 -170.0(5) . .
O45 Co2 Na3 O59 -81.9(5) . .
Na2 Co2 Na3 O59 -160.6(5) . .
O40 Co2 Na3 O39 -40(3) . .
O41 Co2 Na3 O39 -107.2(7) . .
O38 Co2 Na3 O39 -4.3(9) . .
O42 Co2 Na3 O39 144.3(8) . .
O34 Co2 Na3 O39 87.7(7) . .
O45 Co2 Na3 O39 175.8(7) . .
Na2 Co2 Na3 O39 97.1(6) . .
O40 Co2 Na3 O58 -174(3) . .
O41 Co2 Na3 O58 118.7(10) . .
O38 Co2 Na3 O58 -138.5(11) . .
O42 Co2 Na3 O58 10.1(13) . .
O34 Co2 Na3 O58 -46.5(10) . .
O45 Co2 Na3 O58 41.6(10) . .
Na2 Co2 Na3 O58 -37.1(9) . .
O40 Co2 Na3 O43 144(3) . .
O41 Co2 Na3 O43 76.7(5) . .
O38 Co2 Na3 O43 179.6(7) . .
O42 Co2 Na3 O43 -31.9(7) . .
O34 Co2 Na3 O43 -88.4(4) . .
O45 Co2 Na3 O43 -0.4(4) . .
Na2 Co2 Na3 O43 -79.0(3) . .
O40 Co2 Na3 O33 -122(3) . .
O41 Co2 Na3 O33 170.6(4) . .
O38 Co2 Na3 O33 -86.5(7) . .
O42 Co2 Na3 O33 62.1(7) . .
O34 Co2 Na3 O33 5.5(4) . .
O45 Co2 Na3 O33 93.5(4) . .
Na2 Co2 Na3 O33 14.9(3) . .
O40 Co2 Na3 O40A 9(3) . .
O41 Co2 Na3 O40A -58.0(8) . .
O38 Co2 Na3 O40A 44.9(10) . .
O42 Co2 Na3 O40A -166.5(9) . .
O34 Co2 Na3 O40A 136.9(8) . .
O45 Co2 Na3 O40A -135.1(8) . .
Na2 Co2 Na3 O40A 146.3(7) . .
O40 Co2 Na3 Si1 156(3) . .
O41 Co2 Na3 Si1 89.3(4) . .
O38 Co2 Na3 Si1 -167.8(7) . .
O42 Co2 Na3 Si1 -19.2(7) . .
O34 Co2 Na3 Si1 -75.8(3) . .
O45 Co2 Na3 Si1 12.2(2) . .
Na2 Co2 Na3 Si1 -66.42(16) . .
O40 Co2 Na3 Na2 -137(3) . .
O41 Co2 Na3 Na2 155.7(4) . .
O38 Co2 Na3 Na2 -101.4(7) . .
O42 Co2 Na3 Na2 47.2(7) . .
O34 Co2 Na3 Na2 -9.4(3) . .
O45 Co2 Na3 Na2 78.7(3) . .
O34 Na2 Na3 O40 -3.6(11) . .
O33 Na2 Na3 O40 129.3(12) . .
O31 Na2 Na3 O40 -74.6(13) . .
O32 Na2 Na3 O40 -176.5(10) . .
O44 Na2 Na3 O40 -103.4(11) . .
O27 Na2 Na3 O40 102.4(11) . .
Si1 Na2 Na3 O40 -88.3(10) . .
Si2 Na2 Na3 O40 84.5(10) . .
W13 Na2 Na3 O40 -90.4(10) . .
W8 Na2 Na3 O40 152.3(10) . .
Co1 Na2 Na3 O40 90.9(10) . .
Na1 Na2 Na3 O40 30.6(10) . .
O34 Na2 Na3 O59 62.0(13) . .
O33 Na2 Na3 O59 -165.0(14) . .
O31 Na2 Na3 O59 -9.0(17) . .
O32 Na2 Na3 O59 -110.9(12) . .
O44 Na2 Na3 O59 -37.8(12) . .
O27 Na2 Na3 O59 168.1(11) . .
Si1 Na2 Na3 O59 -22.7(11) . .
Si2 Na2 Na3 O59 150.1(11) . .
W13 Na2 Na3 O59 -24.8(13) . .
W8 Na2 Na3 O59 -142.1(11) . .
Co1 Na2 Na3 O59 156.5(13) . .
Na1 Na2 Na3 O59 96.2(12) . .
O34 Na2 Na3 O39 -96.0(8) . .
O33 Na2 Na3 O39 36.9(8) . .
O31 Na2 Na3 O39 -167.0(10) . .
O32 Na2 Na3 O39 91.0(8) . .
O44 Na2 Na3 O39 164.2(8) . .
O27 Na2 Na3 O39 10.0(9) . .
Si1 Na2 Na3 O39 179.3(8) . .
Si2 Na2 Na3 O39 -7.9(8) . .
W13 Na2 Na3 O39 177.2(7) . .
W8 Na2 Na3 O39 59.9(8) . .
Co1 Na2 Na3 O39 -1.5(7) . .
Na1 Na2 Na3 O39 -61.8(7) . .
O34 Na2 Na3 O58 175.5(5) . .
O33 Na2 Na3 O58 -51.5(6) . .
O31 Na2 Na3 O58 104.5(9) . .
O32 Na2 Na3 O58 2.6(5) . .
O44 Na2 Na3 O58 75.7(4) . .
O27 Na2 Na3 O58 -78.4(6) . .
Si1 Na2 Na3 O58 90.8(4) . .
Si2 Na2 Na3 O58 -96.4(4) . .
W13 Na2 Na3 O58 88.7(4) . .
W8 Na2 Na3 O58 -28.6(4) . .
Co1 Na2 Na3 O58 -90.0(4) . .
Na1 Na2 Na3 O58 -150.3(4) . .
O34 Na2 Na3 O43 100.0(5) . .
O33 Na2 Na3 O43 -127.0(7) . .
O31 Na2 Na3 O43 29.0(9) . .
O32 Na2 Na3 O43 -72.9(4) . .
O44 Na2 Na3 O43 0.2(4) . .
O27 Na2 Na3 O43 -153.9(5) . .
Si1 Na2 Na3 O43 15.3(3) . .
Si2 Na2 Na3 O43 -171.9(3) . .
W13 Na2 Na3 O43 13.2(4) . .
W8 Na2 Na3 O43 -104.1(4) . .
Co1 Na2 Na3 O43 -165.5(4) . .
Na1 Na2 Na3 O43 134.2(4) . .
O34 Na2 Na3 O33 -132.9(7) . .
O31 Na2 Na3 O33 156.1(10) . .
O32 Na2 Na3 O33 54.1(6) . .
O44 Na2 Na3 O33 127.2(6) . .
O27 Na2 Na3 O33 -26.9(6) . .
Si1 Na2 Na3 O33 142.3(6) . .
Si2 Na2 Na3 O33 -44.9(5) . .
W13 Na2 Na3 O33 140.2(6) . .
W8 Na2 Na3 O33 22.9(5) . .
Co1 Na2 Na3 O33 -38.4(5) . .
Na1 Na2 Na3 O33 -98.7(6) . .
O34 Na2 Na3 O40A -11.3(7) . .
O33 Na2 Na3 O40A 121.6(8) . .
O31 Na2 Na3 O40A -82.3(10) . .
O32 Na2 Na3 O40A 175.7(6) . .
O44 Na2 Na3 O40A -111.2(6) . .
O27 Na2 Na3 O40A 94.7(7) . .
Si1 Na2 Na3 O40A -96.1(6) . .
Si2 Na2 Na3 O40A 76.7(6) . .
W13 Na2 Na3 O40A -98.2(6) . .
W8 Na2 Na3 O40A 144.5(5) . .
Co1 Na2 Na3 O40A 83.2(5) . .
Na1 Na2 Na3 O40A 22.9(5) . .
O34 Na2 Na3 Si1 84.7(4) . .
O33 Na2 Na3 Si1 -142.3(6) . .
O31 Na2 Na3 Si1 13.7(8) . .
O32 Na2 Na3 Si1 -88.2(3) . .
O44 Na2 Na3 Si1 -15.1(2) . .
O27 Na2 Na3 Si1 -169.2(5) . .
Si2 Na2 Na3 Si1 172.8(2) . .
W13 Na2 Na3 Si1 -2.1(2) . .
W8 Na2 Na3 Si1 -119.4(2) . .
Co1 Na2 Na3 Si1 179.2(3) . .
Na1 Na2 Na3 Si1 118.9(2) . .
O34 Na2 Na3 Co2 12.2(4) . .
O33 Na2 Na3 Co2 145.1(6) . .
O31 Na2 Na3 Co2 -58.8(8) . .
O32 Na2 Na3 Co2 -160.8(3) . .
O44 Na2 Na3 Co2 -87.7(3) . .
O27 Na2 Na3 Co2 118.2(4) . .
Si1 Na2 Na3 Co2 -72.58(15) . .
Si2 Na2 Na3 Co2 100.2(2) . .
W13 Na2 Na3 Co2 -74.7(2) . .
W8 Na2 Na3 Co2 168.0(2) . .
Co1 Na2 Na3 Co2 106.7(2) . .
Na1 Na2 Na3 Co2 46.36(16) . .
K5A K3 Na5 O13W -146.2(5) . .
O65 K3 Na5 O13W 36.2(5) 2_776 .
K5 K3 Na5 O13W 113.1(5) . .
O10W K3 Na5 O13W -32.4(6) . .
O23 K3 Na5 O13W 119.0(12) 1_556 .
O1W K3 Na5 O13W -64.2(6) 1_655 .
K1 K3 Na5 O13W -2.3(5) 1_655 .
W16 K3 Na5 O13W 27.9(4) 2_776 .
W9 K3 Na5 O13W 159.4(7) 1_556 .
Na8 K3 Na5 O13W -147.1(4) . .
K5A K3 Na5 O10W -113.8(5) . .
O65 K3 Na5 O10W 68.6(5) 2_776 .
K5 K3 Na5 O10W 145.6(6) . .
O23 K3 Na5 O10W 151.4(12) 1_556 .
O1W K3 Na5 O10W -31.8(5) 1_655 .
K1 K3 Na5 O10W 30.1(5) 1_655 .
W16 K3 Na5 O10W 60.4(4) 2_776 .
W9 K3 Na5 O10W -168.2(8) 1_556 .
Na8 K3 Na5 O10W -114.7(5) . .
K5A K3 Na5 O12W 34.9(5) . .
O65 K3 Na5 O12W -142.7(4) 2_776 .
K5 K3 Na5 O12W -65.8(5) . .
O10W K3 Na5 O12W 148.6(6) . .
O23 K3 Na5 O12W -59.9(12) 1_556 .
O1W K3 Na5 O12W 116.8(5) 1_655 .
K1 K3 Na5 O12W 178.7(4) 1_655 .
W16 K3 Na5 O12W -151.0(4) 2_776 .
W9 K3 Na5 O12W -19.6(8) 1_556 .
Na8 K3 Na5 O12W 33.9(4) . .
K5A K3 Na5 O11W 129.2(4) . .
O65 K3 Na5 O11W -48.4(4) 2_776 .
K5 K3 Na5 O11W 28.6(5) . .
O10W K3 Na5 O11W -117.0(5) . .
O23 K3 Na5 O11W 34.4(12) 1_556 .
O1W K3 Na5 O11W -148.8(5) 1_655 .
K1 K3 Na5 O11W -86.9(4) 1_655 .
W16 K3 Na5 O11W -56.7(3) 2_776 .
W9 K3 Na5 O11W 74.8(7) 1_556 .
Na8 K3 Na5 O11W 128.3(4) . .
K5A K3 Na5 O51 35.1(10) . .
O65 K3 Na5 O51 -142.5(9) 2_776 .
K5 K3 Na5 O51 -65.6(10) . .
O10W K3 Na5 O51 148.9(10) . .
O23 K3 Na5 O51 -59.7(15) 1_556 .
O1W K3 Na5 O51 117.1(9) 1_655 .
K1 K3 Na5 O51 179.0(8) 1_655 .
W16 K3 Na5 O51 -150.8(9) 2_776 .
W9 K3 Na5 O51 -19.3(13) 1_556 .
Na8 K3 Na5 O51 34.1(10) . .
K5A K3 Na5 O1 -42.5(4) . 2_766
O65 K3 Na5 O1 139.9(4) 2_776 2_766
K5 K3 Na5 O1 -143.1(5) . 2_766
O10W K3 Na5 O1 71.3(5) . 2_766
O23 K3 Na5 O1 -137.3(11) 1_556 2_766
O1W K3 Na5 O1 39.5(5) 1_655 2_766
K1 K3 Na5 O1 101.4(3) 1_655 2_766
W16 K3 Na5 O1 131.7(3) 2_776 2_766
W9 K3 Na5 O1 -96.9(7) 1_556 2_766
Na8 K3 Na5 O1 -43.4(4) . 2_766
K5A K3 Na5 K4A -80.2(4) . 1_655
O65 K3 Na5 K4A 102.2(4) 2_776 1_655
K5 K3 Na5 K4A 179.1(4) . 1_655
O10W K3 Na5 K4A 33.5(5) . 1_655
O23 K3 Na5 K4A -175.0(11) 1_556 1_655
O1W K3 Na5 K4A 1.7(5) 1_655 1_655
K1 K3 Na5 K4A 63.6(4) 1_655 1_655
W16 K3 Na5 K4A 93.9(3) 2_776 1_655
W9 K3 Na5 K4A -134.7(6) 1_556 1_655
Na8 K3 Na5 K4A -81.2(4) . 1_655
O65 K3 Na5 K5A -177.6(5) 2_776 .
K5 K3 Na5 K5A -100.7(5) . .
O10W K3 Na5 K5A 113.8(5) . .
O23 K3 Na5 K5A -94.8(12) 1_556 .
O1W K3 Na5 K5A 82.0(5) 1_655 .
K1 K3 Na5 K5A 143.9(4) 1_655 .
W16 K3 Na5 K5A 174.1(4) 2_776 .
W9 K3 Na5 K5A -54.4(7) 1_556 .
Na8 K3 Na5 K5A -0.9(3) . .
K5A K3 Na5 K5 100.7(5) . .
O65 K3 Na5 K5 -76.9(4) 2_776 .
O10W K3 Na5 K5 -145.6(6) . .
O23 K3 Na5 K5 5.9(11) 1_556 .
O1W K3 Na5 K5 -177.4(5) 1_655 .
K1 K3 Na5 K5 -115.5(4) 1_655 .
W16 K3 Na5 K5 -85.2(4) 2_776 .
W9 K3 Na5 K5 46.2(7) 1_556 .
Na8 K3 Na5 K5 99.7(4) . .
K5A K3 Na5 K4 -63.0(6) . 1_655
O65 K3 Na5 K4 119.4(5) 2_776 1_655
K5 K3 Na5 K4 -163.6(6) . 1_655
O10W K3 Na5 K4 50.8(6) . 1_655
O23 K3 Na5 K4 -157.8(11) 1_556 1_655
O1W K3 Na5 K4 19.0(6) 1_655 1_655
K1 K3 Na5 K4 80.9(5) 1_655 1_655
W16 K3 Na5 K4 111.2(5) 2_776 1_655
W9 K3 Na5 K4 -117.4(7) 1_556 1_655
Na8 K3 Na5 K4 -63.9(5) . 1_655
K5A K3 Na5 K2 127.7(4) . 2_676
O65 K3 Na5 K2 -49.9(3) 2_776 2_676
K5 K3 Na5 K2 27.0(4) . 2_676
O10W K3 Na5 K2 -118.5(5) . 2_676
O23 K3 Na5 K2 32.9(12) 1_556 2_676
O1W K3 Na5 K2 -150.3(4) 1_655 2_676
K1 K3 Na5 K2 -88.4(3) 1_655 2_676
W16 K3 Na5 K2 -58.16(17) 2_776 2_676
W9 K3 Na5 K2 73.3(7) 1_556 2_676
Na8 K3 Na5 K2 126.8(2) . 2_676
K3 K5A Na5 O13W 60.6(8) . .
O2 K5A Na5 O13W -56.6(8) 2_766 .
O12W K5A Na5 O13W -168.5(8) . .
Na8 K5A Na5 O13W 148(21) . .
O10W K5A Na5 O13W 21.5(7) . .
W2 K5A Na5 O13W -42.5(8) 2_766 .
K3 K5A Na5 O10W 39.2(4) . .
O2 K5A Na5 O10W -78.0(4) 2_766 .
O12W K5A Na5 O10W 170.0(6) . .
Na8 K5A Na5 O10W 126(21) . .
W2 K5A Na5 O10W -64.0(4) 2_766 .
K3 K5A Na5 O12W -130.9(6) . .
O2 K5A Na5 O12W 111.9(6) 2_766 .
Na8 K5A Na5 O12W -44(21) . .
O10W K5A Na5 O12W -170.0(6) . .
W2 K5A Na5 O12W 126.0(6) 2_766 .
K3 K5A Na5 O11W -49.3(4) . .
O2 K5A Na5 O11W -166.5(4) 2_766 .
O12W K5A Na5 O11W 81.6(6) . .
Na8 K5A Na5 O11W 38(21) . .
O10W K5A Na5 O11W -88.5(4) . .
W2 K5A Na5 O11W -152.4(4) 2_766 .
K3 K5A Na5 O51 -164.9(4) . .
O2 K5A Na5 O51 77.9(5) 2_766 .
O12W K5A Na5 O51 -34.0(6) . .
Na8 K5A Na5 O51 -78(21) . .
O10W K5A Na5 O51 156.0(5) . .
W2 K5A Na5 O51 92.0(5) 2_766 .
K3 K5A Na5 O1 134.3(4) . 2_766
O2 K5A Na5 O1 17.1(3) 2_766 2_766
O12W K5A Na5 O1 -94.8(5) . 2_766
Na8 K5A Na5 O1 -138(21) . 2_766
O10W K5A Na5 O1 95.1(4) . 2_766
W2 K5A Na5 O1 31.2(3) 2_766 2_766
K3 K5A Na5 K4A 125.4(3) . 1_655
O2 K5A Na5 K4A 8.2(4) 2_766 1_655
O12W K5A Na5 K4A -103.7(5) . 1_655
Na8 K5A Na5 K4A -147(21) . 1_655
O10W K5A Na5 K4A 86.2(4) . 1_655
W2 K5A Na5 K4A 22.3(4) 2_766 1_655
O2 K5A Na5 K3 -117.2(5) 2_766 .
O12W K5A Na5 K3 130.9(6) . .
Na8 K5A Na5 K3 87(21) . .
O10W K5A Na5 K3 -39.2(4) . .
W2 K5A Na5 K3 -103.1(4) 2_766 .
K3 K5A Na5 K5 -45.8(3) . .
O2 K5A Na5 K5 -163.0(4) 2_766 .
O12W K5A Na5 K5 85.0(5) . .
Na8 K5A Na5 K5 41(21) . .
O10W K5A Na5 K5 -85.0(4) . .
W2 K5A Na5 K5 -149.0(4) 2_766 .
K3 K5A Na5 K4 137.7(4) . 1_655
O2 K5A Na5 K4 20.5(5) 2_766 1_655
O12W K5A Na5 K4 -91.4(6) . 1_655
Na8 K5A Na5 K4 -135(21) . 1_655
O10W K5A Na5 K4 98.5(5) . 1_655
W2 K5A Na5 K4 34.6(4) 2_766 1_655
K3 K5A Na5 K2 -73.4(4) . 2_676
O2 K5A Na5 K2 169.3(3) 2_766 2_676
O12W K5A Na5 K2 57.4(5) . 2_676
Na8 K5A Na5 K2 14(21) . 2_676
O10W K5A Na5 K2 -112.6(4) . 2_676
W2 K5A Na5 K2 -176.56(18) 2_766 2_676
K3 K5 Na5 O13W -93.3(6) . .
O47 K5 Na5 O13W 138.3(6) 2_676 .
O11W K5 Na5 O13W 46.4(6) . .
O65 K5 Na5 O13W -43.4(6) 2_776 .
O23 K5 Na5 O13W -94.6(6) 1_556 .
W10 K5 Na5 O13W 114.3(6) 2_676 .
K3 K5 Na5 O10W -21.0(4) . .
O47 K5 Na5 O10W -149.4(6) 2_676 .
O11W K5 Na5 O10W 118.8(5) . .
O65 K5 Na5 O10W 28.9(4) 2_776 .
O23 K5 Na5 O10W -22.3(4) 1_556 .
W10 K5 Na5 O10W -173.4(5) 2_676 .
K3 K5 Na5 O12W 99.6(5) . .
O47 K5 Na5 O12W -28.8(6) 2_676 .
O11W K5 Na5 O12W -120.7(6) . .
O65 K5 Na5 O12W 149.5(5) 2_776 .
O23 K5 Na5 O12W 98.3(6) 1_556 .
W10 K5 Na5 O12W -52.8(5) 2_676 .
K3 K5 Na5 O11W -139.7(6) . .
O47 K5 Na5 O11W 91.8(7) 2_676 .
O65 K5 Na5 O11W -89.9(5) 2_776 .
O23 K5 Na5 O11W -141.0(6) 1_556 .
W10 K5 Na5 O11W 67.8(5) 2_676 .
K3 K5 Na5 O51 153.3(5) . .
O47 K5 Na5 O51 24.8(8) 2_676 .
O11W K5 Na5 O51 -67.0(6) . .
O65 K5 Na5 O51 -156.9(4) 2_776 .
O23 K5 Na5 O51 152.0(5) 1_556 .
W10 K5 Na5 O51 0.8(7) 2_676 .
K3 K5 Na5 O1 45.2(5) . 2_766
O47 K5 Na5 O1 -83.2(6) 2_676 2_766
O11W K5 Na5 O1 -175.1(6) . 2_766
O65 K5 Na5 O1 95.1(5) 2_776 2_766
O23 K5 Na5 O1 43.9(6) 1_556 2_766
W10 K5 Na5 O1 -107.2(5) 2_676 2_766
K3 K5 Na5 K4A -3.7(18) . 1_655
O47 K5 Na5 K4A -132.1(15) 2_676 1_655
O11W K5 Na5 K4A 136.0(16) . 1_655
O65 K5 Na5 K4A 46.2(18) 2_776 1_655
O23 K5 Na5 K4A -5.0(19) 1_556 1_655
W10 K5 Na5 K4A -156.1(14) 2_676 1_655
O47 K5 Na5 K3 -128.5(7) 2_676 .
O11W K5 Na5 K3 139.7(6) . .
O65 K5 Na5 K3 49.9(3) 2_776 .
O23 K5 Na5 K3 -1.3(3) 1_556 .
W10 K5 Na5 K3 -152.4(7) 2_676 .
K3 K5 Na5 K5A 45.1(3) . .
O47 K5 Na5 K5A -83.4(6) 2_676 .
O11W K5 Na5 K5A -175.2(5) . .
O65 K5 Na5 K5A 94.9(4) 2_776 .
O23 K5 Na5 K5A 43.8(4) 1_556 .
W10 K5 Na5 K5A -107.3(5) 2_676 .
K3 K5 Na5 K4 59.6(16) . 1_655
O47 K5 Na5 K4 -68.8(17) 2_676 1_655
O11W K5 Na5 K4 -160.7(16) . 1_655
O65 K5 Na5 K4 109.5(16) 2_776 1_655
O23 K5 Na5 K4 58.3(17) 1_556 1_655
W10 K5 Na5 K4 -92.8(16) 2_676 1_655
K3 K5 Na5 K2 -155.4(3) . 2_676
O47 K5 Na5 K2 76.1(5) 2_676 2_676
O11W K5 Na5 K2 -15.7(4) . 2_676
O65 K5 Na5 K2 -105.5(3) 2_776 2_676
O23 K5 Na5 K2 -156.7(4) 1_556 2_676
W10 K5 Na5 K2 52.2(4) 2_676 2_676
K3 K5A Na8 O3 -99.5(5) . 2_766
O2 K5A Na8 O3 18.2(4) 2_766 2_766
O12W K5A Na8 O3 131.2(8) . 2_766
O10W K5A Na8 O3 -61.3(8) . 2_766
Na5 K5A Na8 O3 174(21) . 2_766
W2 K5A Na8 O3 4.0(3) 2_766 2_766
K3 K5A Na8 O25 33.9(6) . 1_556
O2 K5A Na8 O25 151.6(4) 2_766 1_556
O12W K5A Na8 O25 -95.5(9) . 1_556
O10W K5A Na8 O25 72.1(9) . 1_556
Na5 K5A Na8 O25 -53(21) . 1_556
W2 K5A Na8 O25 137.4(4) 2_766 1_556
O2 K5A Na8 K3 117.7(6) 2_766 .
O12W K5A Na8 K3 -129.3(11) . .
O10W K5A Na8 K3 38.2(5) . .
Na5 K5A Na8 K3 -87(21) . .
W2 K5A Na8 K3 103.5(5) 2_766 .
K5A K3 Na8 O3 74.9(5) . 2_766
O65 K3 Na8 O3 -110.8(7) 2_776 2_766
K5 K3 Na8 O3 154.6(5) . 2_766
O10W K3 Na8 O3 37.3(5) . 2_766
O23 K3 Na8 O3 -121.2(4) 1_556 2_766
O1W K3 Na8 O3 -42.2(4) 1_655 2_766
K1 K3 Na8 O3 -77.2(3) 1_655 2_766
Na5 K3 Na8 O3 76.3(4) . 2_766
W16 K3 Na8 O3 -86.1(8) 2_776 2_766
W9 K3 Na8 O3 -118.2(4) 1_556 2_766
K5A K3 Na8 O25 -145.5(6) . 1_556
O65 K3 Na8 O25 28.8(8) 2_776 1_556
K5 K3 Na8 O25 -65.8(5) . 1_556
O10W K3 Na8 O25 176.9(4) . 1_556
O23 K3 Na8 O25 18.5(4) 1_556 1_556
O1W K3 Na8 O25 97.5(4) 1_655 1_556
K1 K3 Na8 O25 62.4(3) 1_655 1_556
Na5 K3 Na8 O25 -144.1(3) . 1_556
W16 K3 Na8 O25 53.5(9) 2_776 1_556
W9 K3 Na8 O25 21.4(2) 1_556 1_556
O65 K3 Na8 K5A 174.3(9) 2_776 .
K5 K3 Na8 K5A 79.7(6) . .
O10W K3 Na8 K5A -37.6(6) . .
O23 K3 Na8 K5A 164.0(6) 1_556 .
O1W K3 Na8 K5A -117.0(6) 1_655 .
K1 K3 Na8 K5A -152.1(5) 1_655 .
Na5 K3 Na8 K5A 1.4(5) . .
W16 K3 Na8 K5A -161.0(9) 2_776 .
W9 K3 Na8 K5A 166.9(6) 1_556 .
O16W Na4 O13 W4 -124.2(10) . .
O17W Na4 O13 W4 145.2(9) . .
O15W Na4 O13 W4 -32.0(8) . .
O19W Na4 O13 W4 -26(7) . .
O18W Na4 O13 W4 56.8(8) . .
K1 Na4 O13 W4 -90.4(9) 1_554 .
O37 Co1 O26 Si2 -42.4(7) . .
O36 Co1 O26 Si2 -133.9(6) . .
O39 Co1 O26 Si2 168(3) . .
O33 Co1 O26 Si2 48.8(6) . .
O35 Co1 O26 Si2 133.8(6) . .
Na2 Co1 O26 Si2 29.1(5) . .
Na1 Co1 O26 Si2 -31.8(5) . .
O37 Co1 O26 W4 90.7(5) . .
O36 Co1 O26 W4 -0.8(3) . .
O39 Co1 O26 W4 -59(3) . .
O33 Co1 O26 W4 -178.1(3) . .
O35 Co1 O26 W4 -93.1(3) . .
Na2 Co1 O26 W4 162.2(3) . .
Na1 Co1 O26 W4 101.3(2) . .
O37 Co1 O26 W9 -177.7(5) . .
O36 Co1 O26 W9 90.8(4) . .
O39 Co1 O26 W9 33(3) . .
O33 Co1 O26 W9 -86.5(3) . .
O35 Co1 O26 W9 -1.5(3) . .
Na2 Co1 O26 W9 -106.2(3) . .
Na1 Co1 O26 W9 -167.1(3) . .
O34 Na2 O27 Si2 53.9(7) . .
O33 Na2 O27 Si2 -57.2(6) . .
O31 Na2 O27 Si2 135.9(5) . .
O32 Na2 O27 Si2 -137.3(5) . .
O44 Na2 O27 Si2 -177.8(5) . .
Si1 Na2 O27 Si2 -171.6(13) . .
W13 Na2 O27 Si2 148.9(4) . .
W8 Na2 O27 Si2 -135.4(6) . .
Co1 Na2 O27 Si2 -33.8(4) . .
Na1 Na2 O27 Si2 28.7(4) . .
O34 Na2 O27 W8 -170.7(5) . .
O33 Na2 O27 W8 78.2(4) . .
O31 Na2 O27 W8 -88.7(4) . .
O32 Na2 O27 W8 -1.9(3) . .
O44 Na2 O27 W8 -42.4(7) . .
Si1 Na2 O27 W8 -36.2(17) . .
Si2 Na2 O27 W8 135.4(6) . .
W13 Na2 O27 W8 -75.8(3) . .
Co1 Na2 O27 W8 101.6(3) . .
Na1 Na2 O27 W8 164.1(3) . .
O34 Na2 O27 W7 -78.3(5) . .
O33 Na2 O27 W7 170.5(4) . .
O31 Na2 O27 W7 3.7(3) . .
O32 Na2 O27 W7 90.5(3) . .
O44 Na2 O27 W7 50.0(7) . .
Si1 Na2 O27 W7 56.2(16) . .
Si2 Na2 O27 W7 -132.3(6) . .
W13 Na2 O27 W7 16.6(3) . .
W8 Na2 O27 W7 92.4(3) . .
Co1 Na2 O27 W7 -166.0(3) . .
Na1 Na2 O27 W7 -103.6(3) . .
O37 Na1 O28 Si2 38.8(8) . .
O29 Na1 O28 Si2 130.1(7) . .
O30 Na1 O28 Si2 -131.0(7) . .
O38 Na1 O28 Si2 -150(2) . .
O34 Na1 O28 Si2 -50.2(7) . .
Na2 Na1 O28 Si2 -32.2(5) . .
Co1 Na1 O28 Si2 28.2(5) . .
O37 Na1 O28 W6 173.7(6) . .
O29 Na1 O28 W6 -95.0(4) . .
O30 Na1 O28 W6 3.9(4) . .
O38 Na1 O28 W6 -15(2) . .
O34 Na1 O28 W6 84.7(4) . .
Si2 Na1 O28 W6 134.9(7) . .
Na2 Na1 O28 W6 102.7(3) . .
Co1 Na1 O28 W6 163.1(3) . .
O37 Na1 O28 W5 -93.2(6) . .
O29 Na1 O28 W5 -2.0(4) . .
O30 Na1 O28 W5 96.9(4) . .
O38 Na1 O28 W5 78(2) . .
O34 Na1 O28 W5 177.8(4) . .
Si2 Na1 O28 W5 -132.1(7) . .
Na2 Na1 O28 W5 -164.2(3) . .
Co1 Na1 O28 W5 -103.9(2) . .
O37 Na1 O29 W5 101.4(7) . .
O30 Na1 O29 W5 -74.4(7) . .
O38 Na1 O29 W5 -162.0(7) . .
O28 Na1 O29 W5 2.7(6) . .
O34 Na1 O29 W5 0(7) . .
Si2 Na1 O29 W5 20.5(6) . .
Na2 Na1 O29 W5 41.4(13) . .
Co1 Na1 O29 W5 78.5(6) . .
O37 Na1 O30 W6 -81(4) . .
O29 Na1 O30 W6 74.0(7) . .
O38 Na1 O30 W6 169.8(7) . .
O28 Na1 O30 W6 -5.2(6) . .
O34 Na1 O30 W6 -100.8(6) . .
Si2 Na1 O30 W6 -22.8(6) . .
Na2 Na1 O30 W6 -80.5(6) . .
Co1 Na1 O30 W6 -46.7(11) . .
O34 Na2 O31 W7 102.1(6) . .
O33 Na2 O31 W7 -80(2) . .
O32 Na2 O31 W7 -80.5(4) . .
O44 Na2 O31 W7 -157.6(5) . .
O27 Na2 O31 W7 -4.6(4) . .
Si1 Na2 O31 W7 -175.1(4) . .
Si2 Na2 O31 W7 13.0(4) . .
W13 Na2 O31 W7 -161.9(7) . .
W8 Na2 O31 W7 -47.0(4) . .
Co1 Na2 O31 W7 20.3(11) . .
Na1 Na2 O31 W7 73.5(4) . .
O34 Na2 O31 W13 -95.9(6) . .
O33 Na2 O31 W13 82(2) . .
O32 Na2 O31 W13 81.4(5) . .
O44 Na2 O31 W13 4.4(4) . .
O27 Na2 O31 W13 157.4(5) . .
Si1 Na2 O31 W13 -13.2(4) . .
Si2 Na2 O31 W13 174.9(4) . .
W8 Na2 O31 W13 114.9(4) . .
Co1 Na2 O31 W13 -177.8(6) . .
Na1 Na2 O31 W13 -124.5(4) . .
O34 Na2 O32 W14 -65(3) . .
O33 Na2 O32 W14 100.5(4) . .
O31 Na2 O32 W14 -79.7(4) . .
O44 Na2 O32 W14 -2.5(4) . .
O27 Na2 O32 W14 -158.5(4) . .
Si1 Na2 O32 W14 14.9(4) . .
Si2 Na2 O32 W14 -175.5(3) . .
W13 Na2 O32 W14 -46.0(3) . .
W8 Na2 O32 W14 -160.8(6) . .
Co1 Na2 O32 W14 125.1(3) . .
Na1 Na2 O32 W14 169.5(5) . .
O34 Na2 O32 W8 95(3) . .
O33 Na2 O32 W8 -98.7(4) . .
O31 Na2 O32 W8 81.1(4) . .
O44 Na2 O32 W8 158.2(4) . .
O27 Na2 O32 W8 2.3(4) . .
Si1 Na2 O32 W8 175.6(3) . .
Si2 Na2 O32 W8 -14.7(4) . .
W13 Na2 O32 W8 114.8(3) . .
Co1 Na2 O32 W8 -74.1(4) . .
Na1 Na2 O32 W8 -29.7(9) . .
O34 Na2 O33 Co1 -57.7(7) . .
O31 Na2 O33 Co1 124.3(19) . .
O32 Na2 O33 Co1 125.0(5) . .
O44 Na2 O33 Co1 -160.8(4) . .
O27 Na2 O33 Co1 51.5(6) . .
Si1 Na2 O33 Co1 -139.3(4) . .
Si2 Na2 O33 Co1 30.2(4) . .
W13 Na2 O33 Co1 -171.7(3) . .
W8 Na2 O33 Co1 92.1(4) . .
Na1 Na2 O33 Co1 -29.9(5) . .
O34 Na2 O33 Na3 50.0(7) . .
O31 Na2 O33 Na3 -128.0(19) . .
O32 Na2 O33 Na3 -127.2(5) . .
O44 Na2 O33 Na3 -53.1(6) . .
O27 Na2 O33 Na3 159.2(5) . .
Si1 Na2 O33 Na3 -31.6(5) . .
Si2 Na2 O33 Na3 137.9(5) . .
W13 Na2 O33 Na3 -64.0(8) . .
W8 Na2 O33 Na3 -160.2(5) . .
Co1 Na2 O33 Na3 107.7(7) . .
Na1 Na2 O33 Na3 77.8(5) . .
O37 Co1 O33 Na2 50.5(6) . .
O36 Co1 O33 Na2 -75(4) . .
O39 Co1 O33 Na2 141.6(7) . .
O35 Co1 O33 Na2 -126.0(5) . .
O26 Co1 O33 Na2 -48.4(5) . .
Na1 Co1 O33 Na2 29.6(5) . .
O37 Co1 O33 Na3 -74.1(5) . .
O36 Co1 O33 Na3 160(4) . .
O39 Co1 O33 Na3 16.9(6) . .
O35 Co1 O33 Na3 109.3(4) . .
O26 Co1 O33 Na3 -173.0(4) . .
Na2 Co1 O33 Na3 -124.6(6) . .
Na1 Co1 O33 Na3 -95.1(3) . .
O40 Na3 O33 Na2 -49.5(11) . .
O59 Na3 O33 Na2 108(5) . .
O39 Na3 O33 Na2 -144.9(8) . .
O58 Na3 O33 Na2 127.7(6) . .
O43 Na3 O33 Na2 51.0(6) . .
O40A Na3 O33 Na2 -65.1(8) . .
Si1 Na3 O33 Na2 31.5(5) . .
Co2 Na3 O33 Na2 -30.1(5) . .
O40 Na3 O33 Co1 78.0(10) . .
O59 Na3 O33 Co1 -125(5) . .
O39 Na3 O33 Co1 -17.4(7) . .
O58 Na3 O33 Co1 -104.8(4) . .
O43 Na3 O33 Co1 178.4(4) . .
O40A Na3 O33 Co1 62.4(6) . .
Si1 Na3 O33 Co1 159.0(3) . .
Co2 Na3 O33 Co1 97.4(2) . .
Na2 Na3 O33 Co1 127.5(6) . .
O33 Na2 O34 Co2 -47.2(9) . .
O31 Na2 O34 Co2 132.4(7) . .
O32 Na2 O34 Co2 118(3) . .
O44 Na2 O34 Co2 57.2(8) . .
O27 Na2 O34 Co2 -151.7(6) . .
Si1 Na2 O34 Co2 36.8(7) . .
Si2 Na2 O34 Co2 -131.4(7) . .
W13 Na2 O34 Co2 99.0(7) . .
W8 Na2 O34 Co2 -162.8(4) . .
Co1 Na2 O34 Co2 -72.2(7) . .
Na1 Na2 O34 Co2 -103.0(10) . .
O33 Na2 O34 Na1 55.9(8) . .
O31 Na2 O34 Na1 -124.6(6) . .
O32 Na2 O34 Na1 -139(3) . .
O44 Na2 O34 Na1 160.3(6) . .
O27 Na2 O34 Na1 -48.7(7) . .
Si1 Na2 O34 Na1 139.8(6) . .
Si2 Na2 O34 Na1 -28.3(6) . .
W13 Na2 O34 Na1 -157.9(6) . .
W8 Na2 O34 Na1 -59.8(11) . .
Co1 Na2 O34 Na1 30.9(6) . .
O40 Co2 O34 Na2 41.5(13) . .
O41 Co2 O34 Na2 -70(2) . .
O38 Co2 O34 Na2 142.5(9) . .
O42 Co2 O34 Na2 -128.8(8) . .
O45 Co2 O34 Na2 -54.5(8) . .
Na3 Co2 O34 Na2 22.9(7) . .
O40 Co2 O34 Na1 -80.4(10) . .
O41 Co2 O34 Na1 167.9(17) . .
O38 Co2 O34 Na1 20.5(7) . .
O42 Co2 O34 Na1 109.2(4) . .
O45 Co2 O34 Na1 -176.5(4) . .
Na3 Co2 O34 Na1 -99.1(3) . .
Na2 Co2 O34 Na1 -122.0(9) . .
O37 Na1 O34 Na2 -52.6(8) . .
O29 Na1 O34 Na2 49(6) . .
O30 Na1 O34 Na2 124.0(7) . .
O38 Na1 O34 Na2 -149.0(8) . .
O28 Na1 O34 Na2 46.3(7) . .
Si2 Na1 O34 Na2 28.1(6) . .
Co1 Na1 O34 Na2 -30.5(6) . .
O37 Na1 O34 Co2 78.0(5) . .
O29 Na1 O34 Co2 180(100) . .
O30 Na1 O34 Co2 -105.4(4) . .
O38 Na1 O34 Co2 -18.3(6) . .
O28 Na1 O34 Co2 176.9(4) . .
Si2 Na1 O34 Co2 158.8(3) . .
Na2 Na1 O34 Co2 130.7(8) . .
Co1 Na1 O34 Co2 100.2(3) . .
O37 Co1 O35 W9 54(7) . .
O36 Co1 O35 W9 -76.0(5) . .
O39 Co1 O35 W9 -171.5(6) . .
O33 Co1 O35 W9 99.5(5) . .
O26 Co1 O35 W9 2.1(4) . .
Na2 Co1 O35 W9 78.1(5) . .
Na1 Co1 O35 W9 34.9(10) . .
O37 Co1 O36 W4 -97.3(6) . .
O39 Co1 O36 W4 171.4(7) . .
O33 Co1 O36 W4 28(4) . .
O35 Co1 O36 W4 79.0(5) . .
O26 Co1 O36 W4 1.1(5) . .
Na2 Co1 O36 W4 -36.3(10) . .
Na1 Co1 O36 W4 -75.6(5) . .
O29 Na1 O37 Co1 -107.8(12) . .
O30 Na1 O37 Co1 48(4) . .
O38 Na1 O37 Co1 155.7(12) . .
O28 Na1 O37 Co1 -26.6(13) . .
O34 Na1 O37 Co1 66.9(12) . .
Si2 Na1 O37 Co1 -12.0(11) . .
Na2 Na1 O37 Co1 46.8(11) . .
O36 Co1 O37 Na1 107.1(12) . .
O39 Co1 O37 Na1 -157.4(13) . .
O33 Co1 O37 Na1 -68.2(12) . .
O35 Co1 O37 Na1 -23(7) . .
O26 Co1 O37 Na1 28.4(13) . .
Na2 Co1 O37 Na1 -47.4(11) . .
O40 Co2 O38 Na1 74.8(12) . .
O41 Co2 O38 Na1 166.6(6) . .
O42 Co2 O38 Na1 -102.1(6) . .
O34 Co2 O38 Na1 -21.2(7) . .
O45 Co2 O38 Na1 -119.3(19) . .
Na3 Co2 O38 Na1 60.9(7) . .
Na2 Co2 O38 Na1 -7.2(8) . .
O37 Na1 O38 Co2 -68.0(8) . .
O29 Na1 O38 Co2 -161.3(7) . .
O30 Na1 O38 Co2 102.2(7) . .
O28 Na1 O38 Co2 121(2) . .
O34 Na1 O38 Co2 20.4(6) . .
Si2 Na1 O38 Co2 7(3) . .
Na2 Na1 O38 Co2 7.2(8) . .
Co1 Na1 O38 Co2 -57.2(7) . .
O40 Na3 O39 Co1 -77.4(12) . .
O59 Na3 O39 Co1 -168.9(7) . .
O58 Na3 O39 Co1 97.4(7) . .
O43 Na3 O39 Co1 103(2) . .
O33 Na3 O39 Co1 17.5(7) . .
O40A Na3 O39 Co1 -95.5(8) . .
Si1 Na3 O39 Co1 4(3) . .
Co2 Na3 O39 Co1 -62.8(8) . .
Na2 Na3 O39 Co1 1.9(9) . .
O37 Co1 O39 Na3 71.2(9) . .
O36 Co1 O39 Na3 164.5(7) . .
O33 Co1 O39 Na3 -18.9(7) . .
O35 Co1 O39 Na3 -105.4(7) . .
O26 Co1 O39 Na3 -139(3) . .
Na2 Co1 O39 Na3 -2.0(9) . .
Na1 Co1 O39 Na3 62.1(8) . .
O41 Co2 O40 Na3 115(2) . .
O38 Co2 O40 Na3 -149(2) . .
O42 Co2 O40 Na3 13(8) . .
O34 Co2 O40 Na3 -51(2) . .
O45 Co2 O40 Na3 35(2) . .
Na2 Co2 O40 Na3 -37(2) . .
O59 Na3 O40 Co2 -120(2) . .
O39 Na3 O40 Co2 144(2) . .
O58 Na3 O40 Co2 28(13) . .
O43 Na3 O40 Co2 -36(2) . .
O33 Na3 O40 Co2 57(2) . .
O40A Na3 O40 Co2 -163(5) . .
Si1 Na3 O40 Co2 -21(2) . .
Na2 Na3 O40 Co2 37(2) . .
O40 Co2 O41 W11 -94.5(11) . .
O38 Co2 O41 W11 165.1(8) . .
O42 Co2 O41 W11 75.2(6) . .
O34 Co2 O41 W11 18(2) . .
O45 Co2 O41 W11 1.9(5) . .
Na3 Co2 O41 W11 -72.6(5) . .
Na2 Co2 O41 W11 -26.4(11) . .
O40 Co2 O42 W12 28(6) . .
O41 Co2 O42 W12 -73.5(6) . .
O38 Co2 O42 W12 -169.0(8) . .
O34 Co2 O42 W12 94.1(6) . .
O45 Co2 O42 W12 5.8(5) . .
Na3 Co2 O42 W12 37.8(10) . .
Na2 Co2 O42 W12 77.5(6) . .
O40 Na3 O43 Si1 41.8(12) . .
O59 Na3 O43 Si1 131.5(6) . .
O39 Na3 O43 Si1 -139(2) . .
O58 Na3 O43 Si1 -132.9(6) . .
O33 Na3 O43 Si1 -54.1(7) . .
O40A Na3 O43 Si1 61.4(9) . .
Co2 Na3 O43 Si1 28.2(5) . .
Na2 Na3 O43 Si1 -33.3(5) . .
O40 Na3 O43 W15 178.6(11) . .
O59 Na3 O43 W15 -91.8(4) . .
O39 Na3 O43 W15 -2(3) . .
O58 Na3 O43 W15 3.8(4) . .
O33 Na3 O43 W15 82.7(4) . .
O40A Na3 O43 W15 -161.9(6) . .
Si1 Na3 O43 W15 136.8(7) . .
Co2 Na3 O43 W15 165.0(3) . .
Na2 Na3 O43 W15 103.5(3) . .
O40 Na3 O43 W10 -88.6(11) . .
O59 Na3 O43 W10 1.1(4) . .
O39 Na3 O43 W10 91(2) . .
O58 Na3 O43 W10 96.7(4) . .
O33 Na3 O43 W10 175.5(4) . .
O40A Na3 O43 W10 -69.1(7) . .
Si1 Na3 O43 W10 -130.4(7) . .
Co2 Na3 O43 W10 -102.2(2) . .
Na2 Na3 O43 W10 -163.7(3) . .
O34 Na2 O44 Si1 -53.0(6) . .
O33 Na2 O44 Si1 57.1(6) . .
O31 Na2 O44 Si1 -136.2(5) . .
O32 Na2 O44 Si1 136.8(5) . .
O27 Na2 O44 Si1 177.1(5) . .
Si2 Na2 O44 Si1 172.5(13) . .
W13 Na2 O44 Si1 -132.7(6) . .
W8 Na2 O44 Si1 149.1(4) . .
Co1 Na2 O44 Si1 44.9(7) . .
Na1 Na2 O44 Si1 -38.5(7) . .
O34 Na2 O44 W14 172.3(5) . .
O33 Na2 O44 W14 -77.6(4) . .
O31 Na2 O44 W14 89.0(4) . .
O32 Na2 O44 W14 2.1(3) . .
O27 Na2 O44 W14 42.3(7) . .
Si1 Na2 O44 W14 -134.7(6) . .
Si2 Na2 O44 W14 37.8(16) . .
W13 Na2 O44 W14 92.6(3) . .
W8 Na2 O44 W14 14.4(3) . .
Co1 Na2 O44 W14 -89.8(4) . .
Na1 Na2 O44 W14 -173.2(3) . .
O34 Na2 O44 W13 79.7(5) . .
O33 Na2 O44 W13 -170.2(4) . .
O31 Na2 O44 W13 -3.6(3) . .
O32 Na2 O44 W13 -90.5(3) . .
O27 Na2 O44 W13 -50.3(7) . .
Si1 Na2 O44 W13 132.7(6) . .
Si2 Na2 O44 W13 -54.8(16) . .
W8 Na2 O44 W13 -78.2(3) . .
Co1 Na2 O44 W13 177.6(3) . .
Na1 Na2 O44 W13 94.2(4) . .
O40 Co2 O45 Si1 -41.9(12) . .
O41 Co2 O45 Si1 -131.6(7) . .
O38 Co2 O45 Si1 152(2) . .
O42 Co2 O45 Si1 134.1(7) . .
O34 Co2 O45 Si1 52.4(6) . .
Na3 Co2 O45 Si1 -28.1(5) . .
Na2 Co2 O45 Si1 34.3(5) . .
O40 Co2 O45 W12 179.9(10) . .
O41 Co2 O45 W12 90.2(4) . .
O38 Co2 O45 W12 14(2) . .
O42 Co2 O45 W12 -4.1(4) . .
O34 Co2 O45 W12 -85.9(4) . .
Na3 Co2 O45 W12 -166.4(3) . .
Na2 Co2 O45 W12 -103.9(3) . .
O40 Co2 O45 W11 88.4(10) . .
O41 Co2 O45 W11 -1.4(4) . .
O38 Co2 O45 W11 -78(2) . .
O42 Co2 O45 W11 -95.7(4) . .
O34 Co2 O45 W11 -177.4(3) . .
Na3 Co2 O45 W11 102.1(3) . .
Na2 Co2 O45 W11 164.6(3) . .
O71 K2 O49 W11 -37.4(13) 1_455 .
O11W K2 O49 W11 -90.9(10) 2_676 .
O50 K2 O49 W11 168.4(11) 2_676 .
O72 K2 O49 W11 114.7(10) 2_676 .
O61 K2 O49 W11 173.3(8) 2_676 .
O70 K2 O49 W11 92.4(11) 2_676 .
W11 K2 O49 W11 138.8(10) 2_676 .
W12 K2 O49 W11 -179.4(9) 2_676 .
W18 K2 O49 W11 144.4(7) 2_676 .
W17 K2 O49 W11 97.1(10) 2_676 .
Na5 K2 O49 W11 -120.0(10) 2_676 .
O13W Na5 O51 W12 -60.0(13) . .
O10W Na5 O51 W12 -122.0(14) . .
O12W Na5 O51 W12 119.1(13) . .
O11W Na5 O51 W12 30.4(14) . .
O1 Na5 O51 W12 -160.8(13) 2_766 .
K4A Na5 O51 W12 -111.2(13) 1_655 .
K3 Na5 O51 W12 118.8(12) . .
K5A Na5 O51 W12 142.9(11) . .
K5 Na5 O51 W12 73.5(14) . .
K4 Na5 O51 W12 -123.5(14) 1_655 .
K2 Na5 O51 W12 16.9(12) 2_676 .
O13W Na5 O51 K4A 51.2(4) . 1_655
O10W Na5 O51 K4A -10.8(13) . 1_655
O12W Na5 O51 K4A -129.7(4) . 1_655
O11W Na5 O51 K4A 141.6(4) . 1_655
O1 Na5 O51 K4A -49.6(3) 2_766 1_655
K3 Na5 O51 K4A -129.9(8) . 1_655
K5A Na5 O51 K4A -105.9(4) . 1_655
K5 Na5 O51 K4A -175.3(4) . 1_655
K4 Na5 O51 K4A -12.3(4) 1_655 1_655
K2 Na5 O51 K4A 128.1(3) 2_676 1_655
O13W Na5 O51 K4 63.5(5) . 1_655
O10W Na5 O51 K4 1.5(14) . 1_655
O12W Na5 O51 K4 -117.4(5) . 1_655
O11W Na5 O51 K4 153.9(5) . 1_655
O1 Na5 O51 K4 -37.3(5) 2_766 1_655
K4A Na5 O51 K4 12.3(4) 1_655 1_655
K3 Na5 O51 K4 -117.6(9) . 1_655
K5A Na5 O51 K4 -93.5(5) . 1_655
K5 Na5 O51 K4 -163.0(5) . 1_655
K2 Na5 O51 K4 140.4(4) 2_676 1_655
O40 Na3 O58 W15 -71(11) . .
O59 Na3 O58 W15 77.4(6) . .
O39 Na3 O58 W15 173.2(6) . .
O43 Na3 O58 W15 -5.1(5) . .
O33 Na3 O58 W15 -100.3(5) . .
O40A Na3 O58 W15 124(2) . .
Si1 Na3 O58 W15 -22.4(5) . .
Co2 Na3 O58 W15 -47.8(12) . .
Na2 Na3 O58 W15 -79.6(5) . .
O40 Na3 O59 W10 98.7(11) . .
O39 Na3 O59 W10 -165.4(8) . .
O58 Na3 O59 W10 -78.3(6) . .
O43 Na3 O59 W10 -1.4(5) . .
O33 Na3 O59 W10 -59(5) . .
O40A Na3 O59 W10 114.5(7) . .
Si1 Na3 O59 W10 16.4(6) . .
Co2 Na3 O59 W10 78.4(5) . .
Na2 Na3 O59 W10 35.6(14) . .
O19W K1 O1W K3 -112.6(4) 1_556 1_455
O21 K1 O1W K3 141.8(3) 1_456 1_455
O65 K1 O1W K3 -16.8(3) 2_676 1_455
O64 K1 O1W K3 -57.1(4) 2_676 1_455
O57 K1 O1W K3 -118.5(11) 2_676 1_455
O23 K1 O1W K3 49.0(3) 1_456 1_455
O22 K1 O1W K3 94.6(3) 1_456 1_455
O16W K1 O1W K3 -177.1(6) 1_556 1_455
W16 K1 O1W K3 -38.2(3) 2_676 1_455
W8 K1 O1W K3 121.6(3) 1_456 1_455
O13W Na5 O10W K3 153.1(5) . .
O12W Na5 O10W K3 -30.8(6) . .
O11W Na5 O10W K3 59.8(5) . .
O51 Na5 O10W K3 -146.8(11) . .
O1 Na5 O10W K3 -108.4(4) 2_766 .
K4A Na5 O10W K3 -156.1(3) 1_655 .
K5A Na5 O10W K3 -38.2(3) . .
K5 Na5 O10W K3 20.8(4) . .
K4 Na5 O10W K3 -145.6(4) 1_655 .
K2 Na5 O10W K3 82.5(5) 2_676 .
O13W Na5 O10W K5A -168.6(4) . .
O12W Na5 O10W K5A 7.4(5) . .
O11W Na5 O10W K5A 98.0(4) . .
O51 Na5 O10W K5A -108.6(12) . .
O1 Na5 O10W K5A -70.2(4) 2_766 .
K4A Na5 O10W K5A -117.9(3) 1_655 .
K3 Na5 O10W K5A 38.2(3) . .
K5 Na5 O10W K5A 59.0(3) . .
K4 Na5 O10W K5A -107.4(4) 1_655 .
K2 Na5 O10W K5A 120.7(3) 2_676 .
K5A K3 O10W Na5 61.3(5) . .
O65 K3 O10W Na5 -110.4(4) 2_776 .
K5 K3 O10W Na5 -33.9(6) . .
O23 K3 O10W Na5 -159.4(9) 1_556 .
O1W K3 O10W Na5 153.6(4) 1_655 .
K1 K3 O10W Na5 -157.8(3) 1_655 .
W16 K3 O10W Na5 -110.5(4) 2_776 .
W9 K3 O10W Na5 171.2(6) 1_556 .
Na8 K3 O10W Na5 84.3(5) . .
O65 K3 O10W K5A -171.7(5) 2_776 .
K5 K3 O10W K5A -95.2(5) . .
O23 K3 O10W K5A 139.3(12) 1_556 .
O1W K3 O10W K5A 92.3(4) 1_655 .
K1 K3 O10W K5A 140.9(4) 1_655 .
Na5 K3 O10W K5A -61.3(5) . .
W16 K3 O10W K5A -171.8(4) 2_776 .
W9 K3 O10W K5A 109.9(9) 1_556 .
Na8 K3 O10W K5A 23.0(4) . .
K3 K5A O10W Na5 -123.4(5) . .
O2 K5A O10W Na5 94.6(4) 2_766 .
O12W K5A O10W Na5 -6.2(4) . .
Na8 K5A O10W Na5 -178.3(7) . .
W2 K5A O10W Na5 119.8(3) 2_766 .
O2 K5A O10W K3 -142.0(5) 2_766 .
O12W K5A O10W K3 117.1(5) . .
Na8 K5A O10W K3 -54.9(7) . .
Na5 K5A O10W K3 123.4(5) . .
W2 K5A O10W K3 -116.8(4) 2_766 .
O13W Na5 O11W K2 59.3(5) . 2_676
O10W Na5 O11W K2 150.6(4) . 2_676
O12W Na5 O11W K2 -105.5(5) . 2_676
O51 Na5 O11W K2 -20.1(5) . 2_676
O1 Na5 O11W K2 -134.9(19) 2_766 2_676
K4A Na5 O11W K2 36.1(7) 1_655 2_676
K3 Na5 O11W K2 -177.8(4) . 2_676
K5A Na5 O11W K2 -151.1(4) . 2_676
K5 Na5 O11W K2 -155.0(6) . 2_676
K4 Na5 O11W K2 17.3(9) 1_655 2_676
O13W Na5 O11W K5 -145.7(5) . .
O10W Na5 O11W K5 -54.4(5) . .
O12W Na5 O11W K5 49.5(5) . .
O51 Na5 O11W K5 134.9(5) . .
O1 Na5 O11W K5 20(2) 2_766 .
K4A Na5 O11W K5 -168.9(4) 1_655 .
K3 Na5 O11W K5 -22.9(3) . .
K5A Na5 O11W K5 3.9(4) . .
K4 Na5 O11W K5 172.3(7) 1_655 .
K2 Na5 O11W K5 155.0(6) 2_676 .
K3 K5 O11W Na5 38.3(6) . .
O47 K5 O11W Na5 -110.0(6) 2_676 .
O65 K5 O11W Na5 86.5(4) 2_776 .
O23 K5 O11W Na5 62.6(9) 1_556 .
W10 K5 O11W Na5 -130.1(4) 2_676 .
K3 K5 O11W K2 174.6(7) . 2_676
O47 K5 O11W K2 26.3(12) 2_676 2_676
O65 K5 O11W K2 -137.1(8) 2_776 2_676
O23 K5 O11W K2 -161.0(6) 1_556 2_676
Na5 K5 O11W K2 136.3(10) . 2_676
W10 K5 O11W K2 6.3(10) 2_676 2_676
O13W Na5 O12W K5A 156.3(17) . .
O10W Na5 O12W K5A -8.7(5) . .
O11W Na5 O12W K5A -101.9(5) . .
O51 Na5 O12W K5A 153.1(5) . .
O1 Na5 O12W K5A 72.0(4) 2_766 .
K4A Na5 O12W K5A 104.8(4) 1_655 .
K3 Na5 O12W K5A -27.0(3) . .
K5 Na5 O12W K5A -63.9(4) . .
K4 Na5 O12W K5A 107.4(5) 1_655 .
K2 Na5 O12W K5A -140.2(4) 2_676 .
K3 K5A O12W Na5 46.2(5) . .
O2 K5A O12W Na5 -67.6(5) 2_766 .
Na8 K5A O12W Na5 178.6(7) . .
O10W K5A O12W Na5 6.2(4) . .
W2 K5A O12W Na5 -69.4(6) 2_766 .
O10W Na5 O13W K4A 105.2(4) . 1_655
O12W Na5 O13W K4A -60.3(19) . 1_655
O11W Na5 O13W K4A -161.6(4) . 1_655
O51 Na5 O13W K4A -57.0(3) . 1_655
O1 Na5 O13W K4A 21.4(4) 2_766 1_655
K3 Na5 O13W K4A 123.5(3) . 1_655
K5A Na5 O13W K4A 87.0(7) . 1_655
K5 Na5 O13W K4A 167.1(3) . 1_655
K4 Na5 O13W K4A -6.3(3) 1_655 1_655
K2 Na5 O13W K4A -127.1(3) 2_676 1_655
O16W Na4 O15W Na7 -7.2(10) . .
O17W Na4 O15W Na7 -112(3) . .
O19W Na4 O15W Na7 81.4(8) . .
O13 Na4 O15W Na7 -99.1(7) . .
O18W Na4 O15W Na7 -179.9(7) . .
K1 Na4 O15W Na7 42.6(6) 1_554 .
O21 Na7 O15W Na4 -4.4(8) 1_455 .
O55 Na7 O15W Na4 -96(2) 1_455 .
O57 Na7 O15W Na4 -93.6(7) 2_675 .
O20W Na7 O15W Na4 80.6(14) . .
O21W Na7 O15W Na4 -177.8(9) . .
K1 Na7 O15W Na4 -44.4(6) 1_554 .
Na6 Na7 O15W Na4 -91.4(7) 1_565 .
O17W Na4 O16W K1 -127.5(6) . 1_554
O15W Na4 O16W K1 64.4(6) . 1_554
O19W Na4 O16W K1 -23.9(6) . 1_554
O13 Na4 O16W K1 151.5(6) . 1_554
O18W Na4 O16W K1 159(6) . 1_554
O16W Na4 O19W K1 29.3(8) . 1_554
O17W Na4 O19W K1 120.0(6) . 1_554
O15W Na4 O19W K1 -63.0(5) . 1_554
O13 Na4 O19W K1 -69(7) . 1_554
O18W Na4 O19W K1 -151.1(5) . 1_554
W12 O45 Si1 O44 53.6(7) . .
W11 O45 Si1 O44 -176.9(5) . .
Co2 O45 Si1 O44 -67.7(7) . .
W12 O45 Si1 O43 177.1(5) . .
W11 O45 Si1 O43 -53.4(7) . .
Co2 O45 Si1 O43 55.8(7) . .
W12 O45 Si1 O46 -64.5(7) . .
W11 O45 Si1 O46 64.9(7) . .
Co2 O45 Si1 O46 174.2(5) . .
W12 O45 Si1 Na2 85.7(6) . .
W11 O45 Si1 Na2 -144.8(5) . .
Co2 O45 Si1 Na2 -35.6(5) . .
W12 O45 Si1 Na3 149.9(6) . .
W11 O45 Si1 Na3 -80.7(5) . .
Co2 O45 Si1 Na3 28.6(5) . .
Na2 O44 Si1 O45 60.8(6) . .
W14 O44 Si1 O45 179.7(5) . .
W13 O44 Si1 O45 -56.6(7) . .
Na2 O44 Si1 O43 -63.4(6) . .
W14 O44 Si1 O43 55.5(6) . .
W13 O44 Si1 O43 179.2(5) . .
Na2 O44 Si1 O46 178.9(5) . .
W14 O44 Si1 O46 -62.3(6) . .
W13 O44 Si1 O46 61.4(6) . .
W14 O44 Si1 Na2 118.9(7) . .
W13 O44 Si1 Na2 -117.4(7) . .
Na2 O44 Si1 Na3 -32.3(5) . .
W14 O44 Si1 Na3 86.6(5) . .
W13 O44 Si1 Na3 -149.7(5) . .
Na3 O43 Si1 O45 -55.6(7) . .
W15 O43 Si1 O45 -174.4(5) . .
W10 O43 Si1 O45 52.0(7) . .
Na3 O43 Si1 O44 67.9(7) . .
W15 O43 Si1 O44 -51.0(7) . .
W10 O43 Si1 O44 175.5(5) . .
Na3 O43 Si1 O46 -174.1(6) . .
W15 O43 Si1 O46 67.0(6) . .
W10 O43 Si1 O46 -66.5(7) . .
Na3 O43 Si1 Na2 34.9(6) . .
W15 O43 Si1 Na2 -84.0(5) . .
W10 O43 Si1 Na2 142.5(5) . .
W15 O43 Si1 Na3 -118.9(9) . .
W10 O43 Si1 Na3 107.6(8) . .
W16 O46 Si1 O45 -179.9(5) . .
W18 O46 Si1 O45 58.4(7) . .
W17 O46 Si1 O45 -61.5(6) . .
W16 O46 Si1 O44 60.6(6) . .
W18 O46 Si1 O44 -61.2(6) . .
W17 O46 Si1 O44 179.0(5) . .
W16 O46 Si1 O43 -59.0(6) . .
W18 O46 Si1 O43 179.3(5) . .
W17 O46 Si1 O43 59.4(6) . .
W16 O46 Si1 Na2 61.8(8) . .
W18 O46 Si1 Na2 -60.0(9) . .
W17 O46 Si1 Na2 -179.8(3) . .
W16 O46 Si1 Na3 -64.2(8) . .
W18 O46 Si1 Na3 174.1(3) . .
W17 O46 Si1 Na3 54.2(8) . .
O34 Na2 Si1 O45 2.3(5) . .
O33 Na2 Si1 O45 110.6(5) . .
O31 Na2 Si1 O45 -82.7(5) . .
O32 Na2 Si1 O45 -167.0(4) . .
O44 Na2 Si1 O45 -125.1(6) . .
O27 Na2 Si1 O45 -133.8(16) . .
Si2 Na2 Si1 O45 61.4(10) . .
W13 Na2 Si1 O45 -90.9(3) . .
W8 Na2 Si1 O45 -163.9(4) . .
Co1 Na2 Si1 O45 90.5(4) . .
Na1 Na2 Si1 O45 24.9(4) . .
O34 Na2 Si1 O44 127.4(7) . .
O33 Na2 Si1 O44 -124.3(6) . .
O31 Na2 Si1 O44 42.4(5) . .
O32 Na2 Si1 O44 -41.8(5) . .
O27 Na2 Si1 O44 -8.7(16) . .
Si2 Na2 Si1 O44 -173.5(11) . .
W13 Na2 Si1 O44 34.2(5) . .
W8 Na2 Si1 O44 -38.8(5) . .
Co1 Na2 Si1 O44 -144.4(5) . .
Na1 Na2 Si1 O44 150.0(5) . .
O34 Na2 Si1 O43 -109.5(5) . .
O33 Na2 Si1 O43 -1.1(4) . .
O31 Na2 Si1 O43 165.5(4) . .
O32 Na2 Si1 O43 81.3(4) . .
O44 Na2 Si1 O43 123.1(6) . .
O27 Na2 Si1 O43 114.4(16) . .
Si2 Na2 Si1 O43 -50.3(10) . .
W13 Na2 Si1 O43 157.3(3) . .
W8 Na2 Si1 O43 84.4(4) . .
Co1 Na2 Si1 O43 -21.3(4) . .
Na1 Na2 Si1 O43 -86.9(4) . .
O34 Na2 Si1 O46 125.5(7) . .
O33 Na2 Si1 O46 -126.2(6) . .
O31 Na2 Si1 O46 40.5(7) . .
O32 Na2 Si1 O46 -43.8(7) . .
O44 Na2 Si1 O46 -1.9(8) . .
O27 Na2 Si1 O46 -10.6(18) . .
Si2 Na2 Si1 O46 -175.4(9) . .
W13 Na2 Si1 O46 32.3(6) . .
W8 Na2 Si1 O46 -40.7(7) . .
Co1 Na2 Si1 O46 -146.3(6) . .
Na1 Na2 Si1 O46 148.1(6) . .
O34 Na2 Si1 Na3 -88.8(4) . .
O33 Na2 Si1 Na3 19.5(3) . .
O31 Na2 Si1 Na3 -173.8(4) . .
O32 Na2 Si1 Na3 102.0(3) . .
O44 Na2 Si1 Na3 143.8(5) . .
O27 Na2 Si1 Na3 135.1(16) . .
Si2 Na2 Si1 Na3 -29.7(9) . .
W13 Na2 Si1 Na3 178.0(2) . .
W8 Na2 Si1 Na3 105.0(3) . .
Co1 Na2 Si1 Na3 -0.6(2) . .
Na1 Na2 Si1 Na3 -66.2(2) . .
O40 Na3 Si1 O45 -8.5(11) . .
O59 Na3 Si1 O45 81.0(5) . .
O39 Na3 Si1 O45 -92(3) . .
O58 Na3 Si1 O45 175.8(5) . .
O43 Na3 Si1 O45 130.0(7) . .
O33 Na3 Si1 O45 -105.5(4) . .
O40A Na3 Si1 O45 5.3(7) . .
Co2 Na3 Si1 O45 -17.6(4) . .
Na2 Na3 Si1 O45 -89.4(4) . .
O40 Na3 Si1 O44 102.1(11) . .
O59 Na3 Si1 O44 -168.4(5) . .
O39 Na3 Si1 O44 19(3) . .
O58 Na3 Si1 O44 -73.6(5) . .
O43 Na3 Si1 O44 -119.4(7) . .
O33 Na3 Si1 O44 5.1(4) . .
O40A Na3 Si1 O44 115.9(6) . .
Co2 Na3 Si1 O44 93.0(3) . .
Na2 Na3 Si1 O44 21.2(3) . .
O40 Na3 Si1 O43 -138.5(12) . .
O59 Na3 Si1 O43 -49.0(7) . .
O39 Na3 Si1 O43 138(3) . .
O58 Na3 Si1 O43 45.8(6) . .
O33 Na3 Si1 O43 124.5(7) . .
O40A Na3 Si1 O43 -124.7(9) . .
Co2 Na3 Si1 O43 -147.6(6) . .
Na2 Na3 Si1 O43 140.6(6) . .
O40 Na3 Si1 O46 -129.6(11) . .
O59 Na3 Si1 O46 -40.1(8) . .
O39 Na3 Si1 O46 147(3) . .
O58 Na3 Si1 O46 54.7(7) . .
O43 Na3 Si1 O46 9.0(9) . .
O33 Na3 Si1 O46 133.4(6) . .
O40A Na3 Si1 O46 -115.8(8) . .
Co2 Na3 Si1 O46 -138.7(6) . .
Na2 Na3 Si1 O46 149.5(6) . .
O40 Na3 Si1 Na2 80.9(10) . .
O59 Na3 Si1 Na2 170.4(5) . .
O39 Na3 Si1 Na2 -3(3) . .
O58 Na3 Si1 Na2 -94.8(4) . .
O43 Na3 Si1 Na2 -140.6(6) . .
O33 Na3 Si1 Na2 -16.1(3) . .
O40A Na3 Si1 Na2 94.7(6) . .
Co2 Na3 Si1 Na2 71.80(17) . .
W8 O27 Si2 O26 -57.0(7) . .
Na2 O27 Si2 O26 64.3(6) . .
W7 O27 Si2 O26 179.3(5) . .
W8 O27 Si2 O28 179.3(5) . .
Na2 O27 Si2 O28 -59.4(6) . .
W7 O27 Si2 O28 55.6(7) . .
W8 O27 Si2 O12 60.5(6) . .
Na2 O27 Si2 O12 -178.2(4) . .
W7 O27 Si2 O12 -63.3(6) . .
W8 O27 Si2 Na2 -121.3(7) . .
W7 O27 Si2 Na2 115.0(7) . .
W8 O27 Si2 Na1 -150.5(5) . .
Na2 O27 Si2 Na1 -29.3(4) . .
W7 O27 Si2 Na1 85.7(5) . .
Co1 O26 Si2 O27 -63.1(7) . .
W4 O26 Si2 O27 -178.1(5) . .
W9 O26 Si2 O27 54.4(7) . .
Co1 O26 Si2 O28 60.9(7) . .
W4 O26 Si2 O28 -54.1(7) . .
W9 O26 Si2 O28 178.4(5) . .
Co1 O26 Si2 O12 179.2(5) . .
W4 O26 Si2 O12 64.2(7) . .
W9 O26 Si2 O12 -63.3(6) . .
Co1 O26 Si2 Na2 -29.8(5) . .
W4 O26 Si2 Na2 -144.9(5) . .
W9 O26 Si2 Na2 87.7(5) . .
Co1 O26 Si2 Na1 32.7(5) . .
W4 O26 Si2 Na1 -82.4(5) . .
W9 O26 Si2 Na1 150.2(5) . .
W6 O28 Si2 O27 -51.1(8) . .
Na1 O28 Si2 O27 64.6(7) . .
W5 O28 Si2 O27 175.1(5) . .
W6 O28 Si2 O26 -174.3(5) . .
Na1 O28 Si2 O26 -58.7(7) . .
W5 O28 Si2 O26 51.9(8) . .
W6 O28 Si2 O12 67.8(7) . .
Na1 O28 Si2 O12 -176.6(5) . .
W5 O28 Si2 O12 -66.1(7) . .
W6 O28 Si2 Na2 -82.6(6) . .
Na1 O28 Si2 Na2 33.0(5) . .
W5 O28 Si2 Na2 143.6(6) . .
W6 O28 Si2 Na1 -115.6(9) . .
W5 O28 Si2 Na1 110.5(9) . .
W2 O12 Si2 O27 -60.3(6) . .
W1 O12 Si2 O27 61.8(6) . .
W3 O12 Si2 O27 179.0(4) . .
W2 O12 Si2 O26 58.7(6) . .
W1 O12 Si2 O26 -179.2(5) . .
W3 O12 Si2 O26 -62.0(6) . .
W2 O12 Si2 O28 178.8(5) . .
W1 O12 Si2 O28 -59.1(6) . .
W3 O12 Si2 O28 58.1(6) . .
W2 O12 Si2 Na2 -62.2(8) . .
W1 O12 Si2 Na2 59.9(8) . .
W3 O12 Si2 Na2 177.1(3) . .
W2 O12 Si2 Na1 175.7(3) . .
W1 O12 Si2 Na1 -62.1(7) . .
W3 O12 Si2 Na1 55.0(7) . .
O34 Na2 Si2 O27 -128.8(7) . .
O33 Na2 Si2 O27 123.4(6) . .
O31 Na2 Si2 O27 -43.1(5) . .
O32 Na2 Si2 O27 41.1(5) . .
O44 Na2 Si2 O27 6.5(15) . .
Si1 Na2 Si2 O27 172.8(11) . .
W13 Na2 Si2 O27 -39.5(5) . .
W8 Na2 Si2 O27 31.9(5) . .
Co1 Na2 Si2 O27 140.5(5) . .
Na1 Na2 Si2 O27 -146.7(5) . .
O34 Na2 Si2 O26 109.1(5) . .
O33 Na2 Si2 O26 1.3(4) . .
O31 Na2 Si2 O26 -165.3(5) . .
O32 Na2 Si2 O26 -81.1(4) . .
O44 Na2 Si2 O26 -115.7(16) . .
O27 Na2 Si2 O26 -122.2(6) . .
Si1 Na2 Si2 O26 50.6(10) . .
W13 Na2 Si2 O26 -161.7(4) . .
W8 Na2 Si2 O26 -90.2(3) . .
Co1 Na2 Si2 O26 18.3(3) . .
Na1 Na2 Si2 O26 91.1(4) . .
O34 Na2 Si2 O28 -1.9(5) . .
O33 Na2 Si2 O28 -109.8(5) . .
O31 Na2 Si2 O28 83.7(5) . .
O32 Na2 Si2 O28 167.9(4) . .
O44 Na2 Si2 O28 133.3(16) . .
O27 Na2 Si2 O28 126.8(6) . .
Si1 Na2 Si2 O28 -60.4(10) . .
W13 Na2 Si2 O28 87.3(4) . .
W8 Na2 Si2 O28 158.8(4) . .
Co1 Na2 Si2 O28 -92.7(3) . .
Na1 Na2 Si2 O28 -19.9(4) . .
O34 Na2 Si2 O12 -125.8(7) . .
O33 Na2 Si2 O12 126.4(6) . .
O31 Na2 Si2 O12 -40.2(7) . .
O32 Na2 Si2 O12 44.0(6) . .
O44 Na2 Si2 O12 9.4(18) . .
O27 Na2 Si2 O12 3.0(7) . .
Si1 Na2 Si2 O12 175.7(9) . .
W13 Na2 Si2 O12 -36.5(7) . .
W8 Na2 Si2 O12 34.9(6) . .
Co1 Na2 Si2 O12 143.4(6) . .
Na1 Na2 Si2 O12 -143.7(6) . .
O34 Na2 Si2 Na1 17.9(4) . .
O33 Na2 Si2 Na1 -89.9(3) . .
O31 Na2 Si2 Na1 103.6(3) . .
O32 Na2 Si2 Na1 -172.2(3) . .
O44 Na2 Si2 Na1 153.2(16) . .
O27 Na2 Si2 Na1 146.7(5) . .
Si1 Na2 Si2 Na1 -40.5(9) . .
W13 Na2 Si2 Na1 107.2(3) . .
W8 Na2 Si2 Na1 178.64(18) . .
Co1 Na2 Si2 Na1 -72.85(16) . .
O37 Na1 Si2 O27 96.4(6) . .
O29 Na1 Si2 O27 -172.0(5) . .
O30 Na1 Si2 O27 -74.7(5) . .
O38 Na1 Si2 O27 20(3) . .
O28 Na1 Si2 O27 -122.5(7) . .
O34 Na1 Si2 O27 6.1(4) . .
Na2 Na1 Si2 O27 19.6(3) . .
Co1 Na1 Si2 O27 90.7(3) . .
O37 Na1 Si2 O26 -14.0(6) . .
O29 Na1 Si2 O26 77.6(5) . .
O30 Na1 Si2 O26 174.9(5) . .
O38 Na1 Si2 O26 -91(3) . .
O28 Na1 Si2 O26 127.1(7) . .
O34 Na1 Si2 O26 -104.3(4) . .
Na2 Na1 Si2 O26 -90.8(3) . .
Co1 Na1 Si2 O26 -19.7(3) . .
O37 Na1 Si2 O28 -141.1(9) . .
O29 Na1 Si2 O28 -49.5(7) . .
O30 Na1 Si2 O28 47.8(7) . .
O38 Na1 Si2 O28 142(3) . .
O34 Na1 Si2 O28 128.6(7) . .
Na2 Na1 Si2 O28 142.1(6) . .
Co1 Na1 Si2 O28 -146.8(6) . .
O37 Na1 Si2 O12 -135.9(7) . .
O29 Na1 Si2 O12 -44.3(7) . .
O30 Na1 Si2 O12 53.0(7) . .
O38 Na1 Si2 O12 147(3) . .
O28 Na1 Si2 O12 5.2(8) . .
O34 Na1 Si2 O12 133.8(6) . .
Na2 Na1 Si2 O12 147.3(5) . .
Co1 Na1 Si2 O12 -141.6(5) . .
O37 Na1 Si2 Na2 76.8(6) . .
O29 Na1 Si2 Na2 168.5(5) . .
O30 Na1 Si2 Na2 -94.3(4) . .
O38 Na1 Si2 Na2 0(3) . .
O28 Na1 Si2 Na2 -142.1(6) . .
O34 Na1 Si2 Na2 -13.4(3) . .
Co1 Na1 Si2 Na2 71.14(15) . .
Na5 O1 W1 O7 108.4(8) 2_766 .
K4A O1 W1 O7 9.4(4) 2_666 .
K4 O1 W1 O7 -9.8(6) 2_666 .
Na5 O1 W1 O6 14.1(9) 2_766 .
K4A O1 W1 O6 -84.8(4) 2_666 .
K4 O1 W1 O6 -104.0(5) 2_666 .
Na5 O1 W1 O8 -160.8(8) 2_766 .
K4A O1 W1 O8 100.3(4) 2_666 .
K4 O1 W1 O8 81.0(5) 2_666 .
Na5 O1 W1 O2 -73.5(9) 2_766 .
K4A O1 W1 O2 -172.5(3) 2_666 .
K4 O1 W1 O2 168.3(5) 2_666 .
Na5 O1 W1 O12 -31(3) 2_766 .
K4A O1 W1 O12 -130(2) 2_666 .
K4 O1 W1 O12 -149(2) 2_666 .
Na5 O1 W1 K4A 98.9(9) 2_766 2_666
K4 O1 W1 K4A -19.2(4) 2_666 2_666
Na5 O1 W1 K4 118.2(10) 2_766 2_666
K4A O1 W1 K4 19.2(4) 2_666 2_666
W6 O7 W1 O1 129.9(11) . .
K4 O7 W1 O1 9.9(6) 2_666 .
K4A O7 W1 O1 -9.1(4) 2_666 .
W6 O7 W1 O6 -130.4(11) . .
K4 O7 W1 O6 109.6(5) 2_666 .
K4A O7 W1 O6 90.6(4) 2_666 .
W6 O7 W1 O8 28.1(11) . .
K4 O7 W1 O8 -91.9(5) 2_666 .
K4A O7 W1 O8 -110.9(4) 2_666 .
W6 O7 W1 O2 -44.9(18) . .
K4 O7 W1 O2 -165.0(9) 2_666 .
K4A O7 W1 O2 176.0(8) 2_666 .
W6 O7 W1 O12 -56.8(11) . .
K4 O7 W1 O12 -176.8(5) 2_666 .
K4A O7 W1 O12 164.2(3) 2_666 .
W6 O7 W1 K4A 139.0(13) . 2_666
K4 O7 W1 K4A 19.0(4) 2_666 2_666
W6 O7 W1 K4 120.0(13) . 2_666
K4A O7 W1 K4 -19.0(4) 2_666 2_666
W3 O6 W1 O1 -178.8(6) . .
W3 O6 W1 O7 78.6(6) . .
W3 O6 W1 O8 -12.4(15) . .
W3 O6 W1 O2 -79.9(6) . .
W3 O6 W1 O12 -6.4(5) . .
W3 O6 W1 K4A 131.3(5) . 2_666
W3 O6 W1 K4 128.5(6) . 2_666
W7 O8 W1 O1 -124.4(9) . .
W7 O8 W1 O7 -22.3(9) . .
W7 O8 W1 O6 69.4(15) . .
W7 O8 W1 O2 137.0(9) . .
W7 O8 W1 O12 63.6(9) . .
W7 O8 W1 K4A -72.8(9) . 2_666
W7 O8 W1 K4 -73.4(9) . 2_666
W2 O2 W1 O1 169.3(5) . .
K5A O2 W1 O1 20.9(6) 2_766 .
W2 O2 W1 O7 -15.9(13) . .
K5A O2 W1 O7 -164.2(9) 2_766 .
W2 O2 W1 O6 70.7(5) . .
K5A O2 W1 O6 -77.6(5) 2_766 .
W2 O2 W1 O8 -89.5(5) . .
K5A O2 W1 O8 122.2(5) 2_766 .
W2 O2 W1 O12 -3.5(4) . .
K5A O2 W1 O12 -151.8(5) 2_766 .
W2 O2 W1 K4A 158.1(3) . 2_666
K5A O2 W1 K4A 9.7(8) 2_766 2_666
W2 O2 W1 K4 -172.5(6) . 2_666
K5A O2 W1 K4 39.1(10) 2_766 2_666
Si2 O12 W1 O1 -177.5(19) . .
W2 O12 W1 O1 -41(2) . .
W3 O12 W1 O1 52(2) . .
Si2 O12 W1 O7 42.0(5) . .
W2 O12 W1 O7 178.1(4) . .
W3 O12 W1 O7 -88.9(3) . .
Si2 O12 W1 O6 135.6(6) . .
W2 O12 W1 O6 -88.4(4) . .
W3 O12 W1 O6 4.6(4) . .
Si2 O12 W1 O8 -46.6(5) . .
W2 O12 W1 O8 89.4(3) . .
W3 O12 W1 O8 -177.6(3) . .
Si2 O12 W1 O2 -133.4(6) . .
W2 O12 W1 O2 2.6(3) . .
W3 O12 W1 O2 95.6(3) . .
Si2 O12 W1 K4A 60.2(6) . 2_666
W2 O12 W1 K4A -163.79(17) . 2_666
W3 O12 W1 K4A -70.7(4) . 2_666
Si2 O12 W1 K4 38.4(8) . 2_666
W2 O12 W1 K4 174.4(4) . 2_666
W3 O12 W1 K4 -92.5(5) . 2_666
Na8 O3 W2 O10 176.5(9) 2_766 .
Na8 O3 W2 O4 -87.4(9) 2_766 .
Na8 O3 W2 O2 3.7(10) 2_766 .
Na8 O3 W2 O9 89.5(9) 2_766 .
Na8 O3 W2 O12 -18(3) 2_766 .
Na8 O3 W2 K5A -12.6(8) 2_766 2_766
W9 O10 W2 O3 -131.8(11) . .
W9 O10 W2 O4 125.5(12) . .
W9 O10 W2 O2 29.1(19) . .
W9 O10 W2 O9 -33.6(11) . .
W9 O10 W2 O12 50.3(11) . .
W9 O10 W2 K5A -157.1(7) . 2_766
W3 O4 W2 O3 174.5(5) . .
W3 O4 W2 O10 -82.2(5) . .
W3 O4 W2 O2 75.8(5) . .
W3 O4 W2 O9 3.2(13) . .
W3 O4 W2 O12 2.5(4) . .
W3 O4 W2 K5A 116.4(5) . 2_766
W1 O2 W2 O3 -173.3(5) . .
K5A O2 W2 O3 -22.0(5) 2_766 .
W1 O2 W2 O10 25.6(12) . .
K5A O2 W2 O10 176.9(8) 2_766 .
W1 O2 W2 O4 -71.6(5) . .
K5A O2 W2 O4 79.7(5) 2_766 .
W1 O2 W2 O9 88.4(5) . .
K5A O2 W2 O9 -120.3(5) 2_766 .
W1 O2 W2 O12 3.5(4) . .
K5A O2 W2 O12 154.8(5) 2_766 .
W1 O2 W2 K5A -151.3(7) . 2_766
W8 O9 W2 O3 127.0(9) . .
W8 O9 W2 O10 25.3(9) . .
W8 O9 W2 O4 -61.6(15) . .
W8 O9 W2 O2 -135.1(9) . .
W8 O9 W2 O12 -61.0(9) . .
W8 O9 W2 K5A -171.0(9) . 2_766
Si2 O12 W2 O3 154(2) . .
W1 O12 W2 O3 20(3) . .
W3 O12 W2 O3 -73(3) . .
Si2 O12 W2 O10 -40.5(5) . .
W1 O12 W2 O10 -174.4(3) . .
W3 O12 W2 O10 92.6(3) . .
Si2 O12 W2 O4 -135.0(6) . .
W1 O12 W2 O4 91.0(3) . .
W3 O12 W2 O4 -1.9(3) . .
Si2 O12 W2 O2 131.4(6) . .
W1 O12 W2 O2 -2.6(3) . .
W3 O12 W2 O2 -95.5(3) . .
Si2 O12 W2 O9 45.2(5) . .
W1 O12 W2 O9 -88.8(3) . .
W3 O12 W2 O9 178.3(3) . .
Si2 O12 W2 K5A 148.8(5) . 2_766
W1 O12 W2 K5A 14.8(3) . 2_766
W3 O12 W2 K5A -78.1(3) . 2_766
W5 O24 W3 O5 -126.8(10) . .
W5 O24 W3 O11 -22.9(10) . .
W5 O24 W3 O6 134.9(10) . .
W5 O24 W3 O4 66.2(16) . .
W5 O24 W3 O12 62.2(9) . .
W4 O11 W3 O5 126.4(10) . .
W4 O11 W3 O24 22.1(10) . .
W4 O11 W3 O6 -73.1(16) . .
W4 O11 W3 O4 -136.8(10) . .
W4 O11 W3 O12 -63.9(10) . .
W1 O6 W3 O5 176.8(6) . .
W1 O6 W3 O24 -79.7(6) . .
W1 O6 W3 O11 16.0(14) . .
W1 O6 W3 O4 80.6(6) . .
W1 O6 W3 O12 6.4(5) . .
W2 O4 W3 O5 -174.0(5) . .
W2 O4 W3 O24 -6.8(13) . .
W2 O4 W3 O11 83.2(5) . .
W2 O4 W3 O6 -76.7(5) . .
W2 O4 W3 O12 -2.5(4) . .
Si2 O12 W3 O5 177.5(16) . .
W2 O12 W3 O5 42.3(18) . .
W1 O12 W3 O5 -51.6(18) . .
Si2 O12 W3 O24 -44.5(5) . .
W2 O12 W3 O24 -179.7(4) . .
W1 O12 W3 O24 86.5(4) . .
Si2 O12 W3 O11 48.2(5) . .
W2 O12 W3 O11 -87.1(4) . .
W1 O12 W3 O11 179.1(4) . .
Si2 O12 W3 O6 -135.5(6) . .
W2 O12 W3 O6 89.3(4) . .
W1 O12 W3 O6 -4.6(3) . .
Si2 O12 W3 O4 137.1(5) . .
W2 O12 W3 O4 1.8(3) . .
W1 O12 W3 O4 -92.0(3) . .
Na4 O13 W4 O36 36.2(9) . .
Na4 O13 W4 O14 132.7(8) . .
Na4 O13 W4 O25 -58.8(8) . .
Na4 O13 W4 O11 -143.4(8) . .
Na4 O13 W4 O26 -70(3) . .
Co1 O36 W4 O13 -173.1(5) . .
Co1 O36 W4 O14 83.9(5) . .
Co1 O36 W4 O25 -74.4(5) . .
Co1 O36 W4 O11 5.6(17) . .
Co1 O36 W4 O26 -1.1(5) . .
W5 O14 W4 O13 141.9(15) . .
W5 O14 W4 O36 -115.1(16) . .
W5 O14 W4 O25 -8(2) . .
W5 O14 W4 O11 47.7(16) . .
W5 O14 W4 O26 -34.9(16) . .
W9 O25 W4 O13 171.2(5) . .
Na8 O25 W4 O13 -56.2(5) 1_554 .
W9 O25 W4 O36 68.7(6) . .
Na8 O25 W4 O36 -158.7(5) 1_554 .
W9 O25 W4 O14 -38.8(13) . .
Na8 O25 W4 O14 93.8(11) 1_554 .
W9 O25 W4 O11 -94.0(5) . .
Na8 O25 W4 O11 38.6(5) 1_554 .
W9 O25 W4 O26 -10.5(5) . .
Na8 O25 W4 O26 122.0(5) 1_554 .
W3 O11 W4 O13 -125.2(10) . .
W3 O11 W4 O36 56(2) . .
W3 O11 W4 O14 -23.8(10) . .
W3 O11 W4 O25 137.4(10) . .
W3 O11 W4 O26 62.7(10) . .
Si2 O26 W4 O13 -121(3) . .
Co1 O26 W4 O13 109(3) . .
W9 O26 W4 O13 20(3) . .
Si2 O26 W4 O36 130.6(7) . .
Co1 O26 W4 O36 0.9(4) . .
W9 O26 W4 O36 -88.5(4) . .
Si2 O26 W4 O14 36.1(6) . .
Co1 O26 W4 O14 -93.6(4) . .
W9 O26 W4 O14 177.0(4) . .
Si2 O26 W4 O25 -133.3(7) . .
Co1 O26 W4 O25 97.0(4) . .
W9 O26 W4 O25 7.6(3) . .
Si2 O26 W4 O11 -47.4(6) . .
Co1 O26 W4 O11 -177.1(4) . .
W9 O26 W4 O11 93.6(3) . .
Na1 O29 W5 O15 169.0(6) . .
Na1 O29 W5 O14 -88.7(6) . .
Na1 O29 W5 O16 70.8(6) . .
Na1 O29 W5 O24 -18(2) . .
Na1 O29 W5 O28 -2.7(6) . .
W4 O14 W5 O15 -138.2(16) . .
W4 O14 W5 O29 117.5(16) . .
W4 O14 W5 O16 3(2) . .
W4 O14 W5 O24 -47.8(16) . .
W4 O14 W5 O28 33.3(16) . .
W6 O16 W5 O15 -175.0(6) . .
W6 O16 W5 O29 -70.8(6) . .
W6 O16 W5 O14 43.4(14) . .
W6 O16 W5 O24 93.6(6) . .
W6 O16 W5 O28 11.7(5) . .
W3 O24 W5 O15 125.8(10) . .
W3 O24 W5 O29 -47(2) . .
W3 O24 W5 O14 24.8(10) . .
W3 O24 W5 O16 -137.8(10) . .
W3 O24 W5 O28 -62.8(9) . .
Si2 O28 W5 O15 100(2) . .
W6 O28 W5 O15 -45(2) . .
Na1 O28 W5 O15 -132(2) . .
Si2 O28 W5 O29 -125.7(7) . .
W6 O28 W5 O29 88.9(4) . .
Na1 O28 W5 O29 2.2(4) . .
Si2 O28 W5 O14 -31.9(7) . .
W6 O28 W5 O14 -177.3(4) . .
Na1 O28 W5 O14 95.9(4) . .
Si2 O28 W5 O16 136.5(7) . .
W6 O28 W5 O16 -9.0(4) . .
Na1 O28 W5 O16 -95.7(4) . .
Si2 O28 W5 O24 50.2(7) . .
W6 O28 W5 O24 -95.3(4) . .
Na1 O28 W5 O24 178.0(4) . .
Na1 O30 W6 O17 -167.4(6) . .
Na1 O30 W6 O18 89.7(6) . .
Na1 O30 W6 O16 -69.2(6) . .
Na1 O30 W6 O7 29(2) . .
Na1 O30 W6 O28 5.2(5) . .
Na1 O30 W6 K4 176.9(5) . 2_666
Na1 O30 W6 K4A -162.6(4) . 2_666
K4 O17 W6 O30 -164.8(7) 2_666 .
K4A O17 W6 O30 176.5(5) 2_666 .
K4 O17 W6 O18 -69.1(7) 2_666 .
K4A O17 W6 O18 -87.8(5) 2_666 .
K4 O17 W6 O16 96.8(7) 2_666 .
K4A O17 W6 O16 78.1(5) 2_666 .
K4 O17 W6 O7 11.4(7) 2_666 .
K4A O17 W6 O7 -7.3(5) 2_666 .
K4 O17 W6 O28 51(2) 2_666 .
K4A O17 W6 O28 32(2) 2_666 .
K4A O17 W6 K4 -18.7(5) 2_666 2_666
K4 O17 W6 K4A 18.7(5) 2_666 2_666
W7 O18 W6 O30 -137.0(14) . .
W7 O18 W6 O17 119.2(14) . .
W7 O18 W6 O16 -23(2) . .
W7 O18 W6 O7 31.0(13) . .
W7 O18 W6 O28 -49.6(14) . .
W7 O18 W6 K4 81.9(14) . 2_666
W7 O18 W6 K4A 73.3(14) . 2_666
W5 O16 W6 O30 73.9(6) . .
W5 O16 W6 O17 177.7(6) . .
W5 O16 W6 O18 -39.6(14) . .
W5 O16 W6 O7 -92.6(6) . .
W5 O16 W6 O28 -11.8(5) . .
W5 O16 W6 K4 -141.6(5) . 2_666
W5 O16 W6 K4A -137.8(5) . 2_666
W1 O7 W6 O30 33(3) . .
K4 O7 W6 O30 154(2) 2_666 .
K4A O7 W6 O30 171.3(19) 2_666 .
W1 O7 W6 O17 -130.6(11) . .
K4 O7 W6 O17 -9.5(6) 2_666 .
K4A O7 W6 O17 7.4(5) 2_666 .
W1 O7 W6 O18 -28.5(11) . .
K4 O7 W6 O18 92.5(5) 2_666 .
K4A O7 W6 O18 109.4(4) 2_666 .
W1 O7 W6 O16 133.0(11) . .
K4 O7 W6 O16 -105.9(5) 2_666 .
K4A O7 W6 O16 -89.0(4) 2_666 .
W1 O7 W6 O28 57.7(11) . .
K4 O7 W6 O28 178.8(5) 2_666 .
K4A O7 W6 O28 -164.4(4) 2_666 .
W1 O7 W6 K4 -121.0(13) . 2_666
K4A O7 W6 K4 16.9(4) 2_666 2_666
W1 O7 W6 K4A -137.9(13) . 2_666
K4 O7 W6 K4A -16.9(4) 2_666 2_666
Si2 O28 W6 O30 126.1(8) . .
Na1 O28 W6 O30 -4.7(5) . .
W5 O28 W6 O30 -88.7(5) . .
Si2 O28 W6 O17 -89(2) . .
Na1 O28 W6 O17 140.5(19) . .
W5 O28 W6 O17 57(2) . .
Si2 O28 W6 O18 33.1(7) . .
Na1 O28 W6 O18 -97.7(4) . .
W5 O28 W6 O18 178.3(4) . .
Si2 O28 W6 O16 -136.3(8) . .
Na1 O28 W6 O16 92.9(4) . .
W5 O28 W6 O16 8.9(4) . .
Si2 O28 W6 O7 -48.4(7) . .
Na1 O28 W6 O7 -179.1(4) . .
W5 O28 W6 O7 96.9(4) . .
Si2 O28 W6 K4 -47.1(9) . 2_666
Na1 O28 W6 K4 -177.8(4) . 2_666
W5 O28 W6 K4 98.2(5) . 2_666
Si2 O28 W6 K4A -61.6(7) . 2_666
Na1 O28 W6 K4A 167.7(2) . 2_666
W5 O28 W6 K4A 83.7(3) . 2_666
W6 O18 W7 O19 -126.8(14) . .
W6 O18 W7 O8 -30.8(14) . .
W6 O18 W7 O31 136.4(14) . .
W6 O18 W7 O20 51(2) . .
W6 O18 W7 O27 52.8(14) . .
W1 O8 W7 O19 123.7(9) . .
W1 O8 W7 O18 21.4(9) . .
W1 O8 W7 O31 -51(2) . .
W1 O8 W7 O20 -136.7(9) . .
W1 O8 W7 O27 -62.4(9) . .
W13 O31 W7 O19 26.9(9) . .
Na2 O31 W7 O19 178.3(5) . .
W13 O31 W7 O18 129.3(8) . .
Na2 O31 W7 O18 -79.4(5) . .
W13 O31 W7 O8 -158.0(13) . .
Na2 O31 W7 O8 -6.7(19) . .
W13 O31 W7 O20 -72.7(8) . .
Na2 O31 W7 O20 78.6(4) . .
W13 O31 W7 O27 -146.9(8) . .
Na2 O31 W7 O27 4.4(4) . .
W8 O20 W7 O19 178.6(5) . .
W8 O20 W7 O18 1.0(13) . .
W8 O20 W7 O8 82.3(5) . .
W8 O20 W7 O31 -84.3(5) . .
W8 O20 W7 O27 -1.1(4) . .
Si2 O27 W7 O19 135(4) . .
W8 O27 W7 O19 -2(4) . .
Na2 O27 W7 O19 -99(4) . .
Si2 O27 W7 O18 -41.2(6) . .
W8 O27 W7 O18 -178.4(4) . .
Na2 O27 W7 O18 84.9(4) . .
Si2 O27 W7 O8 47.1(6) . .
W8 O27 W7 O8 -90.1(3) . .
Na2 O27 W7 O8 173.3(4) . .
Si2 O27 W7 O31 -130.3(6) . .
W8 O27 W7 O31 92.5(4) . .
Na2 O27 W7 O31 -4.2(4) . .
Si2 O27 W7 O20 138.0(6) . .
W8 O27 W7 O20 0.8(3) . .
Na2 O27 W7 O20 -95.9(4) . .
Na7 O21 W8 O9 -143.7(9) 1_655 .
K1 O21 W8 O9 73.7(4) 1_654 .
Na7 O21 W8 O22 126.1(9) 1_655 .
K1 O21 W8 O22 -16.5(5) 1_654 .
Na7 O21 W8 O20 -52.4(10) 1_655 .
K1 O21 W8 O20 165.0(4) 1_654 .
Na7 O21 W8 O32 36.2(10) 1_655 .
K1 O21 W8 O32 -106.4(4) 1_654 .
Na7 O21 W8 O27 -36(4) 1_655 .
K1 O21 W8 O27 -179(100) 1_654 .
Na7 O21 W8 Na2 32.3(12) 1_655 .
K1 O21 W8 Na2 -110.3(4) 1_654 .
Na7 O21 W8 K1 142.6(12) 1_655 1_654
W2 O9 W8 O21 -125.4(9) . .
W2 O9 W8 O22 -25.0(9) . .
W2 O9 W8 O20 135.9(9) . .
W2 O9 W8 O32 55(2) . .
W2 O9 W8 O27 61.0(9) . .
W2 O9 W8 Na2 58.1(10) . .
W2 O9 W8 K1 -82.9(9) . 1_654
W9 O22 W8 O21 128.3(11) . .
K1 O22 W8 O21 13.5(4) 1_654 .
W9 O22 W8 O9 31.1(11) . .
K1 O22 W8 O9 -83.6(3) 1_654 .
W9 O22 W8 O20 -56.3(18) . .
K1 O22 W8 O20 -171.1(10) 1_654 .
W9 O22 W8 O32 -135.2(11) . .
K1 O22 W8 O32 110.1(3) 1_654 .
W9 O22 W8 O27 -53.7(11) . .
K1 O22 W8 O27 -168.5(3) 1_654 .
W9 O22 W8 Na2 -95.6(11) . .
K1 O22 W8 Na2 149.7(2) 1_654 .
W9 O22 W8 K1 114.7(11) . 1_654
W7 O20 W8 O21 179.2(5) . .
W7 O20 W8 O9 -83.4(5) . .
W7 O20 W8 O22 3.8(14) . .
W7 O20 W8 O32 82.9(5) . .
W7 O20 W8 O27 1.1(4) . .
W7 O20 W8 Na2 43.6(4) . .
W7 O20 W8 K1 -164.18(19) . 1_654
W14 O32 W8 O21 -26.8(8) . .
Na2 O32 W8 O21 -175.8(4) . .
W14 O32 W8 O9 152.5(12) . .
Na2 O32 W8 O9 3.5(17) . .
W14 O32 W8 O22 -127.1(8) . .
Na2 O32 W8 O22 83.9(4) . .
W14 O32 W8 O20 71.6(7) . .
Na2 O32 W8 O20 -77.4(4) . .
W14 O32 W8 O27 146.8(8) . .
Na2 O32 W8 O27 -2.2(4) . .
W14 O32 W8 Na2 149.0(10) . .
W14 O32 W8 K1 -71.1(7) . 1_654
Na2 O32 W8 K1 139.9(3) . 1_654
Si2 O27 W8 O21 -154(3) . .
Na2 O27 W8 O21 76(3) . .
W7 O27 W8 O21 -17(3) . .
Si2 O27 W8 O9 -46.4(6) . .
Na2 O27 W8 O9 -176.5(4) . .
W7 O27 W8 O9 90.8(3) . .
Si2 O27 W8 O22 42.8(6) . .
Na2 O27 W8 O22 -87.2(4) . .
W7 O27 W8 O22 -179.9(3) . .
Si2 O27 W8 O20 -138.1(6) . .
Na2 O27 W8 O20 91.9(4) . .
W7 O27 W8 O20 -0.8(3) . .
Si2 O27 W8 O32 132.2(6) . .
Na2 O27 W8 O32 2.2(3) . .
W7 O27 W8 O32 -90.6(3) . .
Si2 O27 W8 Na2 130.0(7) . .
W7 O27 W8 Na2 -92.7(3) . .
Si2 O27 W8 K1 26.7(8) . 1_654
Na2 O27 W8 K1 -103.3(4) . 1_654
W7 O27 W8 K1 163.97(14) . 1_654
O34 Na2 W8 O21 -154.3(9) . .
O33 Na2 W8 O21 84.8(6) . .
O31 Na2 W8 O21 -88.0(5) . .
O32 Na2 W8 O21 6.1(6) . .
O44 Na2 W8 O21 -16.0(6) . .
O27 Na2 W8 O21 -170.6(6) . .
Si1 Na2 W8 O21 0.5(6) . .
Si2 Na2 W8 O21 169.4(5) . .
W13 Na2 W8 O21 -57.8(5) . .
Co1 Na2 W8 O21 114.8(5) . .
Na1 Na2 W8 O21 170.7(5) . .
O34 Na2 W8 O9 20.6(9) . .
O33 Na2 W8 O9 -100.2(4) . .
O31 Na2 W8 O9 87.0(4) . .
O32 Na2 W8 O9 -178.9(5) . .
O44 Na2 W8 O9 158.9(4) . .
O27 Na2 W8 O9 4.4(5) . .
Si1 Na2 W8 O9 175.5(3) . .
Si2 Na2 W8 O9 -15.7(3) . .
W13 Na2 W8 O9 117.2(3) . .
Co1 Na2 W8 O9 -70.2(3) . .
Na1 Na2 W8 O9 -14.3(4) . .
O34 Na2 W8 O22 105.7(9) . .
O33 Na2 W8 O22 -15.1(4) . .
O31 Na2 W8 O22 172.1(4) . .
O32 Na2 W8 O22 -93.9(5) . .
O44 Na2 W8 O22 -116.0(4) . .
O27 Na2 W8 O22 89.4(4) . .
Si1 Na2 W8 O22 -99.5(3) . .
Si2 Na2 W8 O22 69.4(3) . .
W13 Na2 W8 O22 -157.8(3) . .
Co1 Na2 W8 O22 14.9(3) . .
Na1 Na2 W8 O22 70.8(3) . .
O34 Na2 W8 O20 -62.2(8) . .
O33 Na2 W8 O20 177.0(4) . .
O31 Na2 W8 O20 4.2(4) . .
O32 Na2 W8 O20 98.2(5) . .
O44 Na2 W8 O20 76.1(4) . .
O27 Na2 W8 O20 -78.4(4) . .
Si1 Na2 W8 O20 92.7(3) . .
Si2 Na2 W8 O20 -98.5(3) . .
W13 Na2 W8 O20 34.4(3) . .
Co1 Na2 W8 O20 -153.0(3) . .
Na1 Na2 W8 O20 -97.1(3) . .
O34 Na2 W8 O32 -160.4(10) . .
O33 Na2 W8 O32 78.8(5) . .
O31 Na2 W8 O32 -94.0(5) . .
O44 Na2 W8 O32 -22.1(4) . .
O27 Na2 W8 O32 -176.7(5) . .
Si1 Na2 W8 O32 -5.6(4) . .
Si2 Na2 W8 O32 163.3(4) . .
W13 Na2 W8 O32 -63.8(4) . .
Co1 Na2 W8 O32 108.8(4) . .
Na1 Na2 W8 O32 164.7(5) . .
O34 Na2 W8 O27 16.3(8) . .
O33 Na2 W8 O27 -104.6(5) . .
O31 Na2 W8 O27 82.6(4) . .
O32 Na2 W8 O27 176.7(5) . .
O44 Na2 W8 O27 154.5(5) . .
Si1 Na2 W8 O27 171.1(4) . .
Si2 Na2 W8 O27 -20.0(3) . .
W13 Na2 W8 O27 112.8(4) . .
Co1 Na2 W8 O27 -74.6(3) . .
Na1 Na2 W8 O27 -18.7(3) . .
O34 Na2 W8 K1 141.6(8) . 1_654
O33 Na2 W8 K1 20.8(4) . 1_654
O31 Na2 W8 K1 -152.0(2) . 1_654
O32 Na2 W8 K1 -58.0(4) . 1_654
O44 Na2 W8 K1 -80.1(3) . 1_654
O27 Na2 W8 K1 125.4(3) . 1_654
Si1 Na2 W8 K1 -63.5(3) . 1_654
Si2 Na2 W8 K1 105.34(15) . 1_654
W13 Na2 W8 K1 -121.80(13) . 1_654
Co1 Na2 W8 K1 50.8(2) . 1_654
Na1 Na2 W8 K1 106.7(2) . 1_654
K3 O23 W9 O35 -145.2(12) 1_554 .
K1 O23 W9 O35 105.5(4) 1_654 .
K5 O23 W9 O35 -55.5(9) 1_554 .
K3 O23 W9 O25 -47.2(13) 1_554 .
K1 O23 W9 O25 -156.5(4) 1_654 .
K5 O23 W9 O25 42.4(9) 1_554 .
K3 O23 W9 O22 121.8(12) 1_554 .
K1 O23 W9 O22 12.5(4) 1_654 .
K5 O23 W9 O22 -148.6(8) 1_554 .
K3 O23 W9 O10 39.3(12) 1_554 .
K1 O23 W9 O10 -70.0(4) 1_654 .
K5 O23 W9 O10 128.9(8) 1_554 .
K3 O23 W9 O26 -23(5) 1_554 .
K1 O23 W9 O26 -132(4) 1_654 .
K5 O23 W9 O26 67(4) 1_554 .
K1 O23 W9 K3 -109.3(13) 1_654 1_554
K5 O23 W9 K3 89.7(14) 1_554 1_554
K3 O23 W9 K1 109.3(13) 1_554 1_654
K5 O23 W9 K1 -161.1(10) 1_554 1_654
Co1 O35 W9 O23 172.9(5) . .
Co1 O35 W9 O25 71.9(5) . .
Co1 O35 W9 O22 -85.9(5) . .
Co1 O35 W9 O10 -22.3(16) . .
Co1 O35 W9 O26 -2.0(4) . .
Co1 O35 W9 K3 163.4(3) . 1_554
Co1 O35 W9 K1 -137.0(3) . 1_654
W4 O25 W9 O23 -172.1(5) . .
Na8 O25 W9 O23 58.1(6) 1_554 .
W4 O25 W9 O35 -69.8(6) . .
Na8 O25 W9 O35 160.4(5) 1_554 .
W4 O25 W9 O22 36.5(13) . .
Na8 O25 W9 O22 -93.2(10) 1_554 .
W4 O25 W9 O10 93.1(5) . .
Na8 O25 W9 O10 -36.7(5) 1_554 .
W4 O25 W9 O26 10.4(4) . .
Na8 O25 W9 O26 -119.3(5) 1_554 .
W4 O25 W9 K3 176.7(5) . 1_554
Na8 O25 W9 K3 46.9(4) 1_554 1_554
W4 O25 W9 K1 158.6(2) . 1_654
Na8 O25 W9 K1 28.8(7) 1_554 1_654
W8 O22 W9 O23 -125.2(11) . .
K1 O22 W9 O23 -11.7(4) 1_654 .
W8 O22 W9 O35 133.4(11) . .
K1 O22 W9 O35 -113.1(4) 1_654 .
W8 O22 W9 O25 26.1(18) . .
K1 O22 W9 O25 139.5(9) 1_654 .
W8 O22 W9 O10 -31.1(11) . .
K1 O22 W9 O10 82.3(3) 1_654 .
W8 O22 W9 O26 51.4(11) . .
K1 O22 W9 O26 164.8(3) 1_654 .
W8 O22 W9 K3 -111.5(11) . 1_554
K1 O22 W9 K3 2.0(3) 1_654 1_554
W8 O22 W9 K1 -113.5(12) . 1_654
W2 O10 W9 O23 134.3(12) . .
W2 O10 W9 O35 -31(2) . .
W2 O10 W9 O25 -126.4(12) . .
W2 O10 W9 O22 34.2(11) . .
W2 O10 W9 O26 -51.0(11) . .
W2 O10 W9 K3 144.0(12) . 1_554
W2 O10 W9 K1 88.2(11) . 1_654
Si2 O26 W9 O23 108(4) . .
Co1 O26 W9 O23 -121(4) . .
W4 O26 W9 O23 -33(4) . .
Si2 O26 W9 O35 -129.4(6) . .
Co1 O26 W9 O35 1.8(4) . .
W4 O26 W9 O35 90.4(4) . .
Si2 O26 W9 O25 132.4(6) . .
Co1 O26 W9 O25 -96.5(4) . .
W4 O26 W9 O25 -7.8(3) . .
Si2 O26 W9 O22 -37.6(6) . .
Co1 O26 W9 O22 93.5(3) . .
W4 O26 W9 O22 -177.8(3) . .
Si2 O26 W9 O10 44.7(6) . .
Co1 O26 W9 O10 175.8(3) . .
W4 O26 W9 O10 -95.5(3) . .
Si2 O26 W9 K3 90.8(8) . 1_554
Co1 O26 W9 K3 -138.0(5) . 1_554
W4 O26 W9 K3 -49.4(8) . 1_554
Si2 O26 W9 K1 -20.4(7) . 1_654
Co1 O26 W9 K1 110.8(3) . 1_654
W4 O26 W9 K1 -160.60(12) . 1_654
K5 O47 W10 O59 40.0(8) 2_676 .
K5 O47 W10 O48 -57.8(8) 2_676 .
K5 O47 W10 O60 138.5(7) 2_676 .
K5 O47 W10 O68 -138.3(7) 2_676 .
K5 O47 W10 O43 -174.3(15) 2_676 .
Na3 O59 W10 O47 174.7(6) . .
Na3 O59 W10 O48 -82.6(6) . .
Na3 O59 W10 O60 75.7(6) . .
Na3 O59 W10 O68 -15(3) . .
Na3 O59 W10 O43 1.4(5) . .
Na3 O59 W10 K5 -163.9(6) . 2_676
W11 O48 W10 O47 -131(2) . .
W11 O48 W10 O59 127(2) . .
W11 O48 W10 O60 8(3) . .
W11 O48 W10 O68 -44(2) . .
W11 O48 W10 O43 38(2) . .
W11 O48 W10 K5 -159(2) . 2_676
W15 O60 W10 O47 -176.3(6) . .
W15 O60 W10 O59 -74.4(6) . .
W15 O60 W10 O48 44.4(13) . .
W15 O60 W10 O68 95.4(5) . .
W15 O60 W10 O43 12.7(4) . .
W15 O60 W10 K5 -151.2(4) . 2_676
W17 O68 W10 O47 125.5(10) . .
W17 O68 W10 O59 -45(3) . .
W17 O68 W10 O48 23.9(9) . .
W17 O68 W10 O60 -136.9(10) . .
W17 O68 W10 O43 -61.6(9) . .
W17 O68 W10 K5 102.1(9) . 2_676
Si1 O43 W10 O47 87(2) . .
Na3 O43 W10 O47 -148(2) . .
W15 O43 W10 O47 -59(2) . .
Si1 O43 W10 O59 -127.1(7) . .
Na3 O43 W10 O59 -1.2(5) . .
W15 O43 W10 O59 87.5(4) . .
Si1 O43 W10 O48 -31.6(6) . .
Na3 O43 W10 O48 94.2(5) . .
W15 O43 W10 O48 -177.0(4) . .
Si1 O43 W10 O60 135.5(7) . .
Na3 O43 W10 O60 -98.6(4) . .
W15 O43 W10 O60 -9.8(3) . .
Si1 O43 W10 O68 50.0(6) . .
Na3 O43 W10 O68 175.9(4) . .
W15 O43 W10 O68 -95.3(3) . .
Si1 O43 W10 K5 -84.9(9) . 2_676
Na3 O43 W10 K5 40.9(8) . 2_676
W15 O43 W10 K5 129.7(6) . 2_676
K2 O49 W11 O41 -4.0(11) . .
K2 O49 W11 O48 92.8(10) . .
K2 O49 W11 O50 -100.4(10) . .
K2 O49 W11 O72 175.2(10) . .
K2 O49 W11 O45 -137(3) . .
K2 O49 W11 K2 -139.7(10) . 2_676
Co2 O41 W11 O49 -176.0(6) . .
Co2 O41 W11 O48 81.0(6) . .
Co2 O41 W11 O50 -75.8(6) . .
Co2 O41 W11 O72 8(2) . .
Co2 O41 W11 O45 -1.9(5) . .
Co2 O41 W11 K2 -92.0(6) . 2_676
W10 O48 W11 O49 135(2) . .
W10 O48 W11 O41 -123(2) . .
W10 O48 W11 O50 -13(3) . .
W10 O48 W11 O72 44(2) . .
W10 O48 W11 O45 -39(2) . .
W10 O48 W11 K2 51(2) . 2_676
W12 O50 W11 O49 173.5(6) . .
K2 O50 W11 O49 -62.3(6) 2_676 .
W12 O50 W11 O41 71.7(6) . .
K2 O50 W11 O41 -164.1(4) 2_676 .
W12 O50 W11 O48 -38.7(13) . .
K2 O50 W11 O48 85.6(11) 2_676 .
W12 O50 W11 O72 -94.9(6) . .
K2 O50 W11 O72 29.4(4) 2_676 .
W12 O50 W11 O45 -11.4(5) . .
K2 O50 W11 O45 112.9(4) 2_676 .
W12 O50 W11 K2 -124.3(7) . 2_676
W17 O72 W11 O49 -124.6(11) . .
K2 O72 W11 O49 71.0(5) 2_676 .
W17 O72 W11 O41 52(2) . .
K2 O72 W11 O41 -112.5(18) 2_676 .
W17 O72 W11 O48 -23.0(10) . .
K2 O72 W11 O48 172.6(4) 2_676 .
W17 O72 W11 O50 136.4(10) . .
K2 O72 W11 O50 -28.0(4) 2_676 .
W17 O72 W11 O45 61.4(10) . .
K2 O72 W11 O45 -103.0(4) 2_676 .
W17 O72 W11 K2 164.4(12) . 2_676
Si1 O45 W11 O49 -97(3) . .
W12 O45 W11 O49 46(4) . .
Co2 O45 W11 O49 135(3) . .
Si1 O45 W11 O41 129.4(7) . .
W12 O45 W11 O41 -87.6(4) . .
Co2 O45 W11 O41 1.5(4) . .
Si1 O45 W11 O48 34.4(6) . .
W12 O45 W11 O48 177.4(4) . .
Co2 O45 W11 O48 -93.5(4) . .
Si1 O45 W11 O50 -134.5(7) . .
W12 O45 W11 O50 8.5(4) . .
Co2 O45 W11 O50 97.6(4) . .
Si1 O45 W11 O72 -48.4(6) . .
W12 O45 W11 O72 94.6(4) . .
Co2 O45 W11 O72 -176.3(3) . .
Si1 O45 W11 K2 -94.2(6) . 2_676
W12 O45 W11 K2 48.8(3) . 2_676
Co2 O45 W11 K2 137.9(2) . 2_676
Na5 O51 W12 O42 -152.6(13) . .
K4A O51 W12 O42 102.1(5) 1_655 .
K4 O51 W12 O42 85.3(6) 1_655 .
Na5 O51 W12 O50 -54.9(13) . .
K4A O51 W12 O50 -160.2(4) 1_655 .
K4 O51 W12 O50 -177.1(5) 1_655 .
Na5 O51 W12 O52 112.8(13) . .
K4A O51 W12 O52 7.5(5) 1_655 .
K4 O51 W12 O52 -9.3(5) 1_655 .
Na5 O51 W12 O61 31.2(13) . .
K4A O51 W12 O61 -74.1(4) 1_655 .
K4 O51 W12 O61 -90.9(5) 1_655 .
Na5 O51 W12 O45 -9(4) . .
K4A O51 W12 O45 -115(3) 1_655 .
K4 O51 W12 O45 -131(3) 1_655 .
Na5 O51 W12 K4 122.2(14) . 1_655
K4A O51 W12 K4 16.9(4) 1_655 1_655
Na5 O51 W12 K2 -17.1(12) . 2_676
K4A O51 W12 K2 -122.4(3) 1_655 2_676
K4 O51 W12 K2 -139.3(5) 1_655 2_676
Na5 O51 W12 K4A 105.3(14) . 1_655
K4 O51 W12 K4A -16.9(4) 1_655 1_655
Co2 O42 W12 O51 169.8(5) . .
Co2 O42 W12 O50 69.3(6) . .
Co2 O42 W12 O52 -89.5(6) . .
Co2 O42 W12 O61 -26(2) . .
Co2 O42 W12 O45 -5.8(5) . .
Co2 O42 W12 K4 -137.0(6) . 1_655
Co2 O42 W12 K2 82.3(6) . 2_676
Co2 O42 W12 K4A -140.3(4) . 1_655
W11 O50 W12 O51 -173.9(5) . .
K2 O50 W12 O51 63.9(5) 2_676 .
W11 O50 W12 O42 -71.2(6) . .
K2 O50 W12 O42 166.6(4) 2_676 .
W11 O50 W12 O52 39.1(13) . .
K2 O50 W12 O52 -83.1(10) 2_676 .
W11 O50 W12 O61 94.5(5) . .
K2 O50 W12 O61 -27.7(4) 2_676 .
W11 O50 W12 O45 11.5(5) . .
K2 O50 W12 O45 -110.7(4) 2_676 .
W11 O50 W12 K4 -178.9(6) . 1_655
K2 O50 W12 K4 58.9(10) 2_676 1_655
W11 O50 W12 K2 122.2(7) . 2_676
W11 O50 W12 K4A 161.1(2) . 1_655
K2 O50 W12 K4A 38.9(7) 2_676 1_655
W13 O52 W12 O51 -121.1(11) . .
K4 O52 W12 O51 10.2(6) 1_655 .
K4A O52 W12 O51 -7.2(4) 1_655 .
W13 O52 W12 O42 136.7(11) . .
K4 O52 W12 O42 -92.1(6) 1_655 .
K4A O52 W12 O42 -109.4(4) 1_655 .
W13 O52 W12 O50 25.9(19) . .
K4 O52 W12 O50 157.2(10) 1_655 .
K4A O52 W12 O50 139.8(9) 1_655 .
W13 O52 W12 O61 -30.3(11) . .
K4 O52 W12 O61 100.9(5) 1_655 .
K4A O52 W12 O61 83.6(3) 1_655 .
W13 O52 W12 O45 52.7(11) . .
K4 O52 W12 O45 -176.0(5) 1_655 .
K4A O52 W12 O45 166.6(3) 1_655 .
W13 O52 W12 K4 -131.3(13) . 1_655
K4A O52 W12 K4 -17.4(4) 1_655 1_655
W13 O52 W12 K2 -35.9(13) . 2_676
K4 O52 W12 K2 95.4(5) 1_655 2_676
K4A O52 W12 K2 78.1(4) 1_655 2_676
W13 O52 W12 K4A -113.9(12) . 1_655
K4 O52 W12 K4A 17.4(4) 1_655 1_655
W18 O61 W12 O51 137.1(11) . .
K2 O61 W12 O51 -74.8(4) 2_676 .
W18 O61 W12 O42 -28(3) . .
K2 O61 W12 O42 120.4(18) 2_676 .
W18 O61 W12 O50 -123.9(11) . .
K2 O61 W12 O50 24.2(3) 2_676 .
W18 O61 W12 O52 37.4(10) . .
K2 O61 W12 O52 -174.5(3) 2_676 .
W18 O61 W12 O45 -47.7(10) . .
K2 O61 W12 O45 100.5(3) 2_676 .
W18 O61 W12 K4 83.7(11) . 1_655
K2 O61 W12 K4 -128.2(3) 2_676 1_655
W18 O61 W12 K2 -148.1(12) . 2_676
W18 O61 W12 K4A 90.0(10) . 1_655
K2 O61 W12 K4A -121.9(2) 2_676 1_655
Si1 O45 W12 O51 86(3) . .
W11 O45 W12 O51 -55(3) . .
Co2 O45 W12 O51 -139(3) . .
Si1 O45 W12 O42 -129.8(7) . .
W11 O45 W12 O42 88.6(5) . .
Co2 O45 W12 O42 5.0(4) . .
Si1 O45 W12 O50 133.0(7) . .
W11 O45 W12 O50 -8.6(4) . .
Co2 O45 W12 O50 -92.3(4) . .
Si1 O45 W12 O52 -36.7(7) . .
W11 O45 W12 O52 -178.3(4) . .
Co2 O45 W12 O52 98.1(4) . .
Si1 O45 W12 O61 45.3(6) . .
W11 O45 W12 O61 -96.3(3) . .
Co2 O45 W12 O61 -179.9(4) . .
Si1 O45 W12 K4 -40.6(9) . 1_655
W11 O45 W12 K4 177.8(4) . 1_655
Co2 O45 W12 K4 94.1(5) . 1_655
Si1 O45 W12 K2 94.0(6) . 2_676
W11 O45 W12 K2 -47.7(2) . 2_676
Co2 O45 W12 K2 -131.3(2) . 2_676
Si1 O45 W12 K4A -22.0(8) . 1_655
W11 O45 W12 K4A -163.66(15) . 1_655
Co2 O45 W12 K4A 112.7(3) . 1_655
K4 O53 W13 O62 97.6(6) 1_655 .
K4A O53 W13 O62 77.3(5) 1_655 .
K4 O53 W13 O52 6.3(6) 1_655 .
K4A O53 W13 O52 -14.0(5) 1_655 .
K4 O53 W13 O54 -169.9(5) 1_655 .
K4A O53 W13 O54 169.8(4) 1_655 .
K4 O53 W13 O31 -81.9(6) 1_655 .
K4A O53 W13 O31 -102.2(4) 1_655 .
K4 O53 W13 O44 -145(3) 1_655 .
K4A O53 W13 O44 -166(3) 1_655 .
K4 O53 W13 Na2 -83.5(6) 1_655 .
K4A O53 W13 Na2 -103.8(4) 1_655 .
K4A O53 W13 K4 -20.3(4) 1_655 1_655
K4 O53 W13 K4A 20.3(4) 1_655 1_655
W18 O62 W13 O53 -122.7(10) . .
W18 O62 W13 O52 -21.7(10) . .
W18 O62 W13 O54 138.0(9) . .
W18 O62 W13 O31 55(2) . .
W18 O62 W13 O44 63.3(9) . .
W18 O62 W13 Na2 58.3(10) . .
W18 O62 W13 K4 -74.8(10) . 1_655
W18 O62 W13 K4A -79.3(9) . 1_655
W12 O52 W13 O53 127.2(11) . .
K4 O52 W13 O53 -5.7(6) 1_655 .
K4A O52 W13 O53 11.7(4) 1_655 .
W12 O52 W13 O62 28.4(11) . .
K4 O52 W13 O62 -104.5(5) 1_655 .
K4A O52 W13 O62 -87.1(3) 1_655 .
W12 O52 W13 O54 -63.9(17) . .
K4 O52 W13 O54 163.2(10) 1_655 .
K4A O52 W13 O54 -179.4(9) 1_655 .
W12 O52 W13 O31 -137.5(11) . .
K4 O52 W13 O31 89.6(5) 1_655 .
K4A O52 W13 O31 107.0(3) 1_655 .
W12 O52 W13 O44 -56.1(11) . .
K4 O52 W13 O44 171.1(5) 1_655 .
K4A O52 W13 O44 -171.6(3) 1_655 .
W12 O52 W13 Na2 -98.7(11) . .
K4 O52 W13 Na2 128.5(5) 1_655 .
K4A O52 W13 Na2 145.8(2) 1_655 .
W12 O52 W13 K4 132.9(13) . 1_655
K4A O52 W13 K4 17.4(4) 1_655 1_655
W12 O52 W13 K4A 115.5(12) . 1_655
K4 O52 W13 K4A -17.4(4) 1_655 1_655
W14 O54 W13 O53 179.4(5) . .
W14 O54 W13 O62 -81.6(5) . .
W14 O54 W13 O52 10.4(13) . .
W14 O54 W13 O31 84.0(5) . .
W14 O54 W13 O44 2.3(4) . .
W14 O54 W13 Na2 45.2(4) . .
W14 O54 W13 K4 166.3(6) . 1_655
W14 O54 W13 K4A -168.8(2) . 1_655
W7 O31 W13 O53 -27.0(8) . .
Na2 O31 W13 O53 -178.1(5) . .
W7 O31 W13 O62 155.1(12) . .
Na2 O31 W13 O62 4.0(18) . .
W7 O31 W13 O52 -127.7(8) . .
Na2 O31 W13 O52 81.2(5) . .
W7 O31 W13 O54 71.7(8) . .
Na2 O31 W13 O54 -79.4(5) . .
W7 O31 W13 O44 146.8(8) . .
Na2 O31 W13 O44 -4.3(4) . .
W7 O31 W13 Na2 151.1(11) . .
W7 O31 W13 K4 -73.7(8) . 1_655
Na2 O31 W13 K4 135.2(5) . 1_655
W7 O31 W13 K4A -71.9(8) . 1_655
Na2 O31 W13 K4A 137.0(4) . 1_655
Si1 O44 W13 O53 -164(3) . .
Na2 O44 W13 O53 68(3) . .
W14 O44 W13 O53 -27(3) . .
Si1 O44 W13 O62 -46.7(6) . .
Na2 O44 W13 O62 -174.0(4) . .
W14 O44 W13 O62 91.0(3) . .
Si1 O44 W13 O52 43.4(6) . .
Na2 O44 W13 O52 -83.9(4) . .
W14 O44 W13 O52 -178.9(3) . .
Si1 O44 W13 O54 -139.4(6) . .
Na2 O44 W13 O54 93.3(4) . .
W14 O44 W13 O54 -1.7(3) . .
Si1 O44 W13 O31 131.3(6) . .
Na2 O44 W13 O31 4.0(4) . .
W14 O44 W13 O31 -91.0(4) . .
Si1 O44 W13 Na2 127.3(7) . .
W14 O44 W13 Na2 -95.0(4) . .
Si1 O44 W13 K4 54.3(8) . 1_655
Na2 O44 W13 K4 -73.0(6) . 1_655
W14 O44 W13 K4 -168.0(5) . 1_655
Si1 O44 W13 K4A 31.9(8) . 1_655
Na2 O44 W13 K4A -95.4(4) . 1_655
W14 O44 W13 K4A 169.58(18) . 1_655
O34 Na2 W13 O53 85.3(6) . .
O33 Na2 W13 O53 -155.2(7) . .
O31 Na2 W13 O53 2.6(7) . .
O32 Na2 W13 O53 -91.1(6) . .
O44 Na2 W13 O53 -171.1(6) . .
O27 Na2 W13 O53 -20.7(6) . .
Si1 Na2 W13 O53 167.7(5) . .
Si2 Na2 W13 O53 -4.0(6) . .
W8 Na2 W13 O53 -61.0(5) . .
Co1 Na2 W13 O53 176.4(14) . .
Na1 Na2 W13 O53 71.0(6) . .
O34 Na2 W13 O62 -96.1(5) . .
O33 Na2 W13 O62 23.4(7) . .
O31 Na2 W13 O62 -178.8(6) . .
O32 Na2 W13 O62 87.5(4) . .
O44 Na2 W13 O62 7.5(5) . .
O27 Na2 W13 O62 157.9(4) . .
Si1 Na2 W13 O62 -13.6(4) . .
Si2 Na2 W13 O62 174.7(4) . .
W8 Na2 W13 O62 117.6(4) . .
Co1 Na2 W13 O62 -5.0(15) . .
Na1 Na2 W13 O62 -110.4(4) . .
O34 Na2 W13 O52 -12.4(5) . .
O33 Na2 W13 O52 107.1(7) . .
O31 Na2 W13 O52 -95.1(5) . .
O32 Na2 W13 O52 171.2(4) . .
O44 Na2 W13 O52 91.2(4) . .
O27 Na2 W13 O52 -118.4(4) . .
Si1 Na2 W13 O52 70.1(3) . .
Si2 Na2 W13 O52 -101.6(4) . .
W8 Na2 W13 O52 -158.7(3) . .
Co1 Na2 W13 O52 78.7(14) . .
Na1 Na2 W13 O52 -26.7(3) . .
O34 Na2 W13 O54 179.1(5) . .
O33 Na2 W13 O54 -61.4(6) . .
O31 Na2 W13 O54 96.5(5) . .
O32 Na2 W13 O54 2.7(3) . .
O44 Na2 W13 O54 -77.3(4) . .
O27 Na2 W13 O54 73.1(4) . .
Si1 Na2 W13 O54 -98.4(3) . .
Si2 Na2 W13 O54 89.9(3) . .
W8 Na2 W13 O54 32.8(3) . .
Co1 Na2 W13 O54 -89.7(14) . .
Na1 Na2 W13 O54 164.9(3) . .
O34 Na2 W13 O31 82.7(6) . .
O33 Na2 W13 O31 -157.8(8) . .
O32 Na2 W13 O31 -93.7(5) . .
O44 Na2 W13 O31 -173.7(6) . .
O27 Na2 W13 O31 -23.4(5) . .
Si1 Na2 W13 O31 165.1(5) . .
Si2 Na2 W13 O31 -6.6(5) . .
W8 Na2 W13 O31 -63.6(5) . .
Co1 Na2 W13 O31 173.8(16) . .
Na1 Na2 W13 O31 68.4(5) . .
O34 Na2 W13 O44 -103.6(6) . .
O33 Na2 W13 O44 15.9(6) . .
O31 Na2 W13 O44 173.7(6) . .
O32 Na2 W13 O44 80.0(4) . .
O27 Na2 W13 O44 150.4(5) . .
Si1 Na2 W13 O44 -21.1(3) . .
Si2 Na2 W13 O44 167.2(5) . .
W8 Na2 W13 O44 110.1(4) . .
Co1 Na2 W13 O44 -12.5(13) . .
Na1 Na2 W13 O44 -117.9(4) . .
O34 Na2 W13 K4 31.8(6) . 1_655
O33 Na2 W13 K4 151.3(7) . 1_655
O31 Na2 W13 K4 -50.9(6) . 1_655
O32 Na2 W13 K4 -144.6(4) . 1_655
O44 Na2 W13 K4 135.4(5) . 1_655
O27 Na2 W13 K4 -74.2(5) . 1_655
Si1 Na2 W13 K4 114.3(3) . 1_655
Si2 Na2 W13 K4 -57.4(4) . 1_655
W8 Na2 W13 K4 -114.5(3) . 1_655
Co1 Na2 W13 K4 123.0(14) . 1_655
Na1 Na2 W13 K4 17.5(4) . 1_655
O34 Na2 W13 K4A 24.7(5) . 1_655
O33 Na2 W13 K4A 144.2(6) . 1_655
O31 Na2 W13 K4A -57.9(5) . 1_655
O32 Na2 W13 K4A -151.7(2) . 1_655
O44 Na2 W13 K4A 128.3(3) . 1_655
O27 Na2 W13 K4A -81.3(3) . 1_655
Si1 Na2 W13 K4A 107.19(16) . 1_655
Si2 Na2 W13 K4A -64.5(3) . 1_655
W8 Na2 W13 K4A -121.57(15) . 1_655
Co1 Na2 W13 K4A 115.9(14) . 1_655
Na1 Na2 W13 K4A 10.4(3) . 1_655
Na7 O55 W14 O56 -127.9(9) 1_655 .
Na6 O55 W14 O56 -0.8(4) 1_665 .
Na7 O55 W14 O63 142.2(9) 1_655 .
Na6 O55 W14 O63 -90.7(3) 1_665 .
Na7 O55 W14 O54 51.6(9) 1_655 .
Na6 O55 W14 O54 178.7(3) 1_665 .
Na7 O55 W14 O32 -38.7(9) 1_655 .
Na6 O55 W14 O32 88.4(3) 1_665 .
Na7 O55 W14 O44 45(4) 1_655 .
Na6 O55 W14 O44 172(4) 1_665 .
Na7 O55 W14 Na6 -127.2(10) 1_655 1_665
W15 O56 W14 O55 -127.4(12) . .
Na6 O56 W14 O55 0.8(4) 1_665 .
W15 O56 W14 O63 -30.8(12) . .
Na6 O56 W14 O63 97.4(3) 1_665 .
W15 O56 W14 O54 54.0(18) . .
Na6 O56 W14 O54 -177.8(8) 1_665 .
W15 O56 W14 O32 136.6(12) . .
Na6 O56 W14 O32 -95.2(3) 1_665 .
W15 O56 W14 O44 53.3(12) . .
Na6 O56 W14 O44 -178.6(3) 1_665 .
W15 O56 W14 Na6 -128.2(13) . 1_665
W16 O63 W14 O55 124.7(9) . .
W16 O63 W14 O56 23.4(9) . .
W16 O63 W14 O54 -135.7(9) . .
W16 O63 W14 O32 -51(2) . .
W16 O63 W14 O44 -60.7(9) . .
W16 O63 W14 Na6 73.3(9) . 1_665
W13 O54 W14 O55 178.3(5) . .
W13 O54 W14 O56 -3.0(13) . .
W13 O54 W14 O63 81.6(5) . .
W13 O54 W14 O32 -85.4(5) . .
W13 O54 W14 O44 -2.3(4) . .
W13 O54 W14 Na6 -179.59(5) . 1_665
W8 O32 W14 O55 27.8(8) . .
Na2 O32 W14 O55 177.0(4) . .
W8 O32 W14 O56 129.1(7) . .
Na2 O32 W14 O56 -81.7(4) . .
W8 O32 W14 O63 -156.1(12) . .
Na2 O32 W14 O63 -6.9(17) . .
W8 O32 W14 O54 -71.7(7) . .
Na2 O32 W14 O54 77.5(4) . .
W8 O32 W14 O44 -146.7(7) . .
Na2 O32 W14 O44 2.5(4) . .
W8 O32 W14 Na6 79.1(7) . 1_665
Na2 O32 W14 Na6 -131.7(3) . 1_665
Si1 O44 W14 O55 145(4) . .
Na2 O44 W14 O55 -87(4) . .
W13 O44 W14 O55 8(4) . .
Si1 O44 W14 O56 -42.0(6) . .
Na2 O44 W14 O56 86.3(4) . .
W13 O44 W14 O56 -178.6(3) . .
Si1 O44 W14 O63 47.2(6) . .
Na2 O44 W14 O63 175.5(4) . .
W13 O44 W14 O63 -89.4(3) . .
Si1 O44 W14 O54 138.3(6) . .
Na2 O44 W14 O54 -93.4(4) . .
W13 O44 W14 O54 1.7(3) . .
Si1 O44 W14 O32 -130.7(6) . .
Na2 O44 W14 O32 -2.4(4) . .
W13 O44 W14 O32 92.7(3) . .
Si1 O44 W14 Na6 -43.5(7) . 1_665
Na2 O44 W14 Na6 84.7(3) . 1_665
W13 O44 W14 Na6 179.86(3) . 1_665
Na7 O57 W15 O58 46.5(9) 2_675 .
Na6 O57 W15 O58 -85.5(4) 1_665 .
K1 O57 W15 O58 172.5(4) 2_676 .
Na7 O57 W15 O60 -51.7(8) 2_675 .
Na6 O57 W15 O60 176.2(4) 1_665 .
K1 O57 W15 O60 74.2(5) 2_676 .
Na7 O57 W15 O56 142.4(8) 2_675 .
Na6 O57 W15 O56 10.3(4) 1_665 .
K1 O57 W15 O56 -91.7(4) 2_676 .
Na7 O57 W15 O64 -136.8(8) 2_675 .
Na6 O57 W15 O64 91.1(4) 1_665 .
K1 O57 W15 O64 -10.9(4) 2_676 .
Na7 O57 W15 O43 -102.2(19) 2_675 .
Na6 O57 W15 O43 125.8(17) 1_665 .
K1 O57 W15 O43 24(2) 2_676 .
Na7 O57 W15 Na6 132.1(10) 2_675 1_665
K1 O57 W15 Na6 -102.0(5) 2_676 1_665
Na7 O57 W15 K1 -126.0(10) 2_675 2_676
Na6 O57 W15 K1 102.0(5) 1_665 2_676
Na3 O58 W15 O57 -168.9(5) . .
Na3 O58 W15 O60 -69.7(5) . .
Na3 O58 W15 O56 89.7(5) . .
Na3 O58 W15 O64 24.8(19) . .
Na3 O58 W15 O43 5.0(5) . .
Na3 O58 W15 Na6 141.9(4) . 1_665
Na3 O58 W15 K1 -158.9(4) . 2_676
W10 O60 W15 O57 176.6(5) . .
W10 O60 W15 O58 72.3(6) . .
W10 O60 W15 O56 -42.0(13) . .
W10 O60 W15 O64 -93.3(5) . .
W10 O60 W15 O43 -12.8(4) . .
W10 O60 W15 Na6 -178.29(4) . 1_665
W10 O60 W15 K1 -140.3(5) . 2_676
W14 O56 W15 O57 119.0(12) . .
Na6 O56 W15 O57 -9.9(4) 1_665 .
W14 O56 W15 O58 -136.9(12) . .
Na6 O56 W15 O58 94.2(4) 1_665 .
W14 O56 W15 O60 -22.1(19) . .
Na6 O56 W15 O60 -151.0(9) 1_665 .
W14 O56 W15 O64 29.9(11) . .
Na6 O56 W15 O64 -99.0(3) 1_665 .
W14 O56 W15 O43 -50.4(12) . .
Na6 O56 W15 O43 -179.2(3) 1_665 .
W14 O56 W15 Na6 128.8(13) . 1_665
W14 O56 W15 K1 73.3(12) . 2_676
Na6 O56 W15 K1 -55.5(2) 1_665 2_676
W16 O64 W15 O57 -128.8(11) . .
K1 O64 W15 O57 10.6(4) 2_676 .
W16 O64 W15 O58 38(2) . .
K1 O64 W15 O58 177.3(15) 2_676 .
W16 O64 W15 O60 133.8(11) . .
K1 O64 W15 O60 -86.8(4) 2_676 .
W16 O64 W15 O56 -28.5(11) . .
K1 O64 W15 O56 110.9(4) 2_676 .
W16 O64 W15 O43 58.0(11) . .
K1 O64 W15 O43 -162.6(4) 2_676 .
W16 O64 W15 Na6 -79.7(11) . 1_665
K1 O64 W15 Na6 59.7(2) 2_676 1_665
W16 O64 W15 K1 -139.4(13) . 2_676
Si1 O43 W15 O57 -83(2) . .
Na3 O43 W15 O57 144.9(18) . .
W10 O43 W15 O57 62.1(19) . .
Si1 O43 W15 O58 127.7(6) . .
Na3 O43 W15 O58 -4.7(4) . .
W10 O43 W15 O58 -87.4(4) . .
Si1 O43 W15 O60 -135.0(7) . .
Na3 O43 W15 O60 92.6(4) . .
W10 O43 W15 O60 9.8(3) . .
Si1 O43 W15 O56 34.1(6) . .
Na3 O43 W15 O56 -98.2(4) . .
W10 O43 W15 O56 179.0(3) . .
Si1 O43 W15 O64 -47.4(6) . .
Na3 O43 W15 O64 -179.8(4) . .
W10 O43 W15 O64 97.4(3) . .
Si1 O43 W15 Na6 33.2(7) . 1_665
Na3 O43 W15 Na6 -99.2(4) . 1_665
W10 O43 W15 Na6 178.09(3) . 1_665
Si1 O43 W15 K1 -62.6(6) . 2_676
Na3 O43 W15 K1 165.0(3) . 2_676
W10 O43 W15 K1 82.3(3) . 2_676
K3 O65 W16 O64 117.9(8) 2_776 .
K1 O65 W16 O64 11.5(4) 2_676 .
K5 O65 W16 O64 -166.7(6) 2_776 .
K3 O65 W16 O67 22.0(9) 2_776 .
K1 O65 W16 O67 -84.3(4) 2_676 .
K5 O65 W16 O67 97.4(6) 2_776 .
K3 O65 W16 O66 -66.4(9) 2_776 .
K1 O65 W16 O66 -172.8(3) 2_676 .
K5 O65 W16 O66 8.9(7) 2_776 .
K3 O65 W16 O63 -152.7(8) 2_776 .
K1 O65 W16 O63 101.0(3) 2_676 .
K5 O65 W16 O63 -77.3(6) 2_776 .
K3 O65 W16 O46 -23(3) 2_776 .
K1 O65 W16 O46 -130(2) 2_676 .
K5 O65 W16 O46 52(3) 2_776 .
K3 O65 W16 K1 106.4(9) 2_776 2_676
K5 O65 W16 K1 -178.3(8) 2_776 2_676
K1 O65 W16 K3 -106.4(9) 2_676 2_776
K5 O65 W16 K3 75.3(9) 2_776 2_776
W15 O64 W16 O65 128.6(11) . .
K1 O64 W16 O65 -11.3(4) 2_676 .
W15 O64 W16 O67 -131.0(11) . .
K1 O64 W16 O67 89.1(3) 2_676 .
W15 O64 W16 O66 -40.1(18) . .
K1 O64 W16 O66 180.0(8) 2_676 .
W15 O64 W16 O63 28.4(11) . .
K1 O64 W16 O63 -111.5(4) 2_676 .
W15 O64 W16 O46 -57.0(11) . .
K1 O64 W16 O46 163.1(3) 2_676 .
W15 O64 W16 K1 140.0(13) . 2_676
W15 O64 W16 K3 148.1(10) . 2_776
K1 O64 W16 K3 8.1(3) 2_676 2_776
W17 O67 W16 O65 180.0(5) . .
W17 O67 W16 O64 76.9(5) . .
W17 O67 W16 O66 -80.8(5) . .
W17 O67 W16 O63 -15.0(13) . .
W17 O67 W16 O46 -6.6(4) . .
W17 O67 W16 K1 129.2(4) . 2_676
W17 O67 W16 K3 -172.3(5) . 2_776
W18 O66 W16 O65 168.7(5) . .
W18 O66 W16 O64 -22.5(13) . .
W18 O66 W16 O67 69.8(5) . .
W18 O66 W16 O63 -91.5(5) . .
W18 O66 W16 O46 -4.9(4) . .
W18 O66 W16 K1 157.5(2) . 2_676
W18 O66 W16 K3 149.9(4) . 2_776
W14 O63 W16 O65 -125.4(9) . .
W14 O63 W16 O64 -23.4(9) . .
W14 O63 W16 O67 69.7(14) . .
W14 O63 W16 O66 135.8(9) . .
W14 O63 W16 O46 61.6(9) . .
W14 O63 W16 K1 -73.1(9) . 2_676
W14 O63 W16 K3 -136.0(8) . 2_776
Si1 O46 W16 O65 -176(2) . .
W18 O46 W16 O65 -41(2) . .
W17 O46 W16 O65 52(2) . .
Si1 O46 W16 O64 41.5(5) . .
W18 O46 W16 O64 177.0(3) . .
W17 O46 W16 O64 -90.5(3) . .
Si1 O46 W16 O67 136.8(6) . .
W18 O46 W16 O67 -87.6(4) . .
W17 O46 W16 O67 4.9(3) . .
Si1 O46 W16 O66 -131.9(6) . .
W18 O46 W16 O66 3.6(3) . .
W17 O46 W16 O66 96.1(3) . .
Si1 O46 W16 O63 -46.1(5) . .
W18 O46 W16 O63 89.4(3) . .
W17 O46 W16 O63 -178.1(3) . .
Si1 O46 W16 K1 60.3(6) . 2_676
W18 O46 W16 K1 -164.19(11) . 2_676
W17 O46 W16 K1 -71.7(3) . 2_676
Si1 O46 W16 K3 166.9(3) . 2_776
W18 O46 W16 K3 -57.5(5) . 2_776
W17 O46 W16 K3 35.0(6) . 2_776
W10 O68 W17 O69 -127.8(9) . .
W10 O68 W17 O72 -24.6(10) . .
W10 O68 W17 O67 133.5(9) . .
W10 O68 W17 O70 66.2(16) . .
W10 O68 W17 O46 60.8(9) . .
W10 O68 W17 K2 -31.9(11) . 2_676
W11 O72 W17 O69 128.8(10) . .
K2 O72 W17 O69 -67.7(5) 2_676 .
W11 O72 W17 O68 24.0(10) . .
K2 O72 W17 O68 -172.4(4) 2_676 .
W11 O72 W17 O67 -73.3(15) . .
K2 O72 W17 O67 90.3(11) 2_676 .
W11 O72 W17 O70 -134.9(10) . .
K2 O72 W17 O70 28.7(4) 2_676 .
W11 O72 W17 O46 -61.9(10) . .
K2 O72 W17 O46 101.7(4) 2_676 .
W11 O72 W17 K2 -163.6(13) . 2_676
W16 O67 W17 O69 176.8(5) . .
W16 O67 W17 O68 -79.3(5) . .
W16 O67 W17 O72 18.6(13) . .
W16 O67 W17 O70 81.1(5) . .
W16 O67 W17 O46 6.6(4) . .
W16 O67 W17 K2 86.8(5) . 2_676
W18 O70 W17 O69 -174.6(6) . .
K2 O70 W17 O69 77.0(4) 2_676 .
W18 O70 W17 O68 -8.3(14) . .
K2 O70 W17 O68 -116.7(10) 2_676 .
W18 O70 W17 O72 83.5(6) . .
K2 O70 W17 O72 -25.0(4) 2_676 .
W18 O70 W17 O67 -77.0(5) . .
K2 O70 W17 O67 174.6(3) 2_676 .
W18 O70 W17 O46 -2.6(5) . .
K2 O70 W17 O46 -111.1(3) 2_676 .
W18 O70 W17 K2 108.4(6) . 2_676
Si1 O46 W17 O69 174.5(16) . .
W16 O46 W17 O69 -53.2(18) . .
W18 O46 W17 O69 40.0(19) . .
Si1 O46 W17 O68 -45.7(6) . .
W16 O46 W17 O68 86.6(4) . .
W18 O46 W17 O68 179.8(4) . .
Si1 O46 W17 O72 47.5(6) . .
W16 O46 W17 O72 179.8(4) . .
W18 O46 W17 O72 -87.0(4) . .
Si1 O46 W17 O67 -137.0(6) . .
W16 O46 W17 O67 -4.7(3) . .
W18 O46 W17 O67 88.5(3) . .
Si1 O46 W17 O70 136.3(6) . .
W16 O46 W17 O70 -91.4(4) . .
W18 O46 W17 O70 1.9(3) . .
Si1 O46 W17 K2 89.6(5) . 2_676
W16 O46 W17 K2 -138.1(2) . 2_676
W18 O46 W17 K2 -44.9(2) . 2_676
K2 O71 W18 O61 169.6(9) 1_655 .
K2 O71 W18 O70 -94.0(10) 1_655 .
K2 O71 W18 O66 -2.5(10) 1_655 .
K2 O71 W18 O62 82.4(10) 1_655 .
K2 O71 W18 O46 -22(3) 1_655 .
K2 O71 W18 K2 -143.8(10) 1_655 2_676
W12 O61 W18 O71 -135.2(10) . .
K2 O61 W18 O71 77.6(4) 2_676 .
W12 O61 W18 O70 122.1(11) . .
K2 O61 W18 O70 -25.1(4) 2_676 .
W12 O61 W18 O66 23.7(18) . .
K2 O61 W18 O66 -123.6(9) 2_676 .
W12 O61 W18 O62 -36.2(10) . .
K2 O61 W18 O62 176.6(4) 2_676 .
W12 O61 W18 O46 46.8(10) . .
K2 O61 W18 O46 -100.5(3) 2_676 .
W12 O61 W18 K2 147.2(12) . 2_676
W17 O70 W18 O71 172.8(5) . .
K2 O70 W18 O71 -80.4(4) 2_676 .
W17 O70 W18 O61 -82.7(5) . .
K2 O70 W18 O61 24.1(4) 2_676 .
W17 O70 W18 O66 75.5(5) . .
K2 O70 W18 O66 -177.7(3) 2_676 .
W17 O70 W18 O62 2.4(14) . .
K2 O70 W18 O62 109.1(10) 2_676 .
W17 O70 W18 O46 2.6(5) . .
K2 O70 W18 O46 109.4(4) 2_676 .
W17 O70 W18 K2 -106.8(6) . 2_676
W16 O66 W18 O71 -171.7(5) . .
W16 O66 W18 O61 29.0(13) . .
W16 O66 W18 O70 -70.1(5) . .
W16 O66 W18 O62 89.1(5) . .
W16 O66 W18 O46 4.9(4) . .
W16 O66 W18 K2 -72.8(6) . 2_676
W13 O62 W18 O71 126.8(9) . .
W13 O62 W18 O61 24.0(9) . .
W13 O62 W18 O70 -62.7(15) . .
W13 O62 W18 O66 -137.0(10) . .
W13 O62 W18 O46 -62.9(9) . .
W13 O62 W18 K2 27.4(11) . 2_676
Si1 O46 W18 O71 151(2) . .
W16 O46 W18 O71 16(2) . .
W17 O46 W18 O71 -76(2) . .
Si1 O46 W18 O61 -40.4(6) . .
W16 O46 W18 O61 -174.8(3) . .
W17 O46 W18 O61 92.4(3) . .
Si1 O46 W18 O70 -134.8(6) . .
W16 O46 W18 O70 90.8(4) . .
W17 O46 W18 O70 -2.0(3) . .
Si1 O46 W18 O66 130.7(6) . .
W16 O46 W18 O66 -3.6(3) . .
W17 O46 W18 O66 -96.4(4) . .
Si1 O46 W18 O62 45.1(6) . .
W16 O46 W18 O62 -89.3(3) . .
W17 O46 W18 O62 177.9(4) . .
Si1 O46 W18 K2 -87.7(5) . 2_676
W16 O46 W18 K2 137.9(2) . 2_676
W17 O46 W18 K2 45.1(2) . 2_676
